data_4330511
loop_
_publ_author_name
'Rie T. Fredrickson'
'Daniel C. Fredrickson'

_publ_contact_author_address
; 
Department of Chemistry
University of Wisconsin-Madison
1101 University Avenue
Madison, WI  53706
;
_publ_contact_author_email danny@chem.wisc.edu
_publ_contact_author_name 'Daniel C. Fredrickson'
_publ_section_title
;
 Fragmentation of the Fluorite Type in Fe8Al17.4Si7.6: Structural
 Complexity in Intermetallics Dictated by the 18 Electron Rule
;
_journal_name_full 'Inorganic Chemistry'
_journal_page_first 10341
_journal_page_last 10349
_journal_paper_doi 10.1021/ic3015089
_journal_volume 51
_journal_year 2012
_chemical_formula_sum 'Al17.397 Fe8 Si7.603'
_chemical_formula_weight 1129.7
_chemical_name_systematic ' ?'
_space_group_IT_number 14
_symmetry_cell_setting monoclinic
_symmetry_Int_Tables_number 14
_symmetry_space_group_name_Hall '-P 2ybc'
_symmetry_space_group_name_H-M 'P 1 21/c 1'
_audit_creation_method 'Jana2006 Version : 01/07/2011'
_cell_angle_alpha 90
_cell_angle_beta 94.841(2)
_cell_angle_gamma 90
_cell_formula_units_Z 4
_cell_length_a 8.5743(2)
_cell_length_b 15.2402(3)
_cell_length_c 14.1749(3)
_cell_measurement_reflns_used 5515
_cell_measurement_temperature 293
_cell_measurement_theta_max 28.9008
_cell_measurement_theta_min 3.5755
_cell_volume 1845.68(7)
_computing_cell_refinement
;
CrysAlisPro, Oxford Diffraction Ltd.,
Version 1.171.33.55 (release 05-01-2010 CrysAlis171 .NET)
(compiled Jan  5 2010,16:28:46)
;
_computing_data_collection
;
CrysAlisPro, Oxford Diffraction Ltd.,
Version 1.171.33.55 (release 05-01-2010 CrysAlis171 .NET)
(compiled Jan  5 2010,16:28:46)
;
_computing_data_reduction
;
CrysAlisPro, Oxford Diffraction Ltd.,
Version 1.171.33.55 (release 05-01-2010 CrysAlis171 .NET)
(compiled Jan  5 2010,16:28:46)
;
_computing_molecular_graphics unknown
_computing_structure_solution unknown
_diffrn_ambient_temperature 293
_diffrn_detector_area_resol_mean 16.0943
_diffrn_measured_fraction_theta_full 0.98
_diffrn_measured_fraction_theta_max 0.9
_diffrn_measurement_details
;
  1 omega   54.00   98.10   0.3000   15.0000
omega____ theta____ kappa____ phi______ frames
    -       20.4768  179.0000  150.0000 147

  2 omega  -86.00   10.00   0.3000   15.0000
omega____ theta____ kappa____ phi______ frames
    -      -21.6487  -77.0000 -120.0000 320

  3 omega   34.00  100.00   0.3000   15.0000
omega____ theta____ kappa____ phi______ frames
    -       20.4768  179.0000  -30.0000 220

  4 omega  -52.00   53.00   0.3000   15.0000
omega____ theta____ kappa____ phi______ frames
    -       20.4768  -77.0000  150.0000 350

  5 omega  -52.00   53.00   0.3000   15.0000
omega____ theta____ kappa____ phi______ frames
    -       20.4768  -77.0000    0.0000 350

  6 omega  -94.00   11.00   0.3000   15.0000
omega____ theta____ kappa____ phi______ frames
    -      -21.6487  -77.0000   90.0000 350

;
_diffrn_measurement_device_type 'Xcalibur, Eos'
_diffrn_measurement_method '\w scans'
_diffrn_orient_matrix_UB_11 0.0283755000
_diffrn_orient_matrix_UB_12 -0.0423788000
_diffrn_orient_matrix_UB_13 0.0130758000
_diffrn_orient_matrix_UB_21 -0.0226206000
_diffrn_orient_matrix_UB_22 -0.0154906000
_diffrn_orient_matrix_UB_23 -0.0463306000
_diffrn_orient_matrix_UB_31 0.0746619000
_diffrn_orient_matrix_UB_32 0.0114012000
_diffrn_orient_matrix_UB_33 -0.0143137000
_diffrn_radiation_monochromator graphite
_diffrn_radiation_source 'Enhance (Mo) x-ray Source'
_diffrn_radiation_type 'Mo K\a'
_diffrn_radiation_wavelength 0.71069
_diffrn_reflns_av_R_equivalents 0.0265
_diffrn_reflns_av_sigmaI/netI 0.0216
_diffrn_reflns_limit_h_max 11
_diffrn_reflns_limit_h_min -11
_diffrn_reflns_limit_k_max 20
_diffrn_reflns_limit_k_min -20
_diffrn_reflns_limit_l_max 18
_diffrn_reflns_limit_l_min -19
_diffrn_reflns_number 17769
_diffrn_reflns_theta_full 27.7
_diffrn_reflns_theta_max 28.96
_diffrn_reflns_theta_min 3.58
_exptl_absorpt_coefficient_mu 7.425
_exptl_absorpt_correction_T_max 1.00000
_exptl_absorpt_correction_T_min 0.57791
_exptl_absorpt_correction_type multi-scan
_exptl_absorpt_process_details
;
CrysAlisPro, Oxford Diffraction Ltd.,
Version 1.171.33.55 (release 05-01-2010 CrysAlis171 .NET)
(compiled Jan  5 2010,16:28:46)
empirical absorption correction using spherical harmonics,
 implemented in SCALE3 ABSPACK scaling algorithm.
;
_exptl_crystal_colour 'metallic black'
_exptl_crystal_density_diffrn 4.0643
_exptl_crystal_description Plate
_exptl_crystal_F_000 2162
_exptl_crystal_size_max 0.18
_exptl_crystal_size_mid 0.14
_exptl_crystal_size_min 0.02
_refine_diff_density_max 1.02
_refine_diff_density_min -1.12
_refine_ls_extinction_method none
_refine_ls_goodness_of_fit_gt 1.67
_refine_ls_goodness_of_fit_ref 1.23
_refine_ls_number_constraints 18
_refine_ls_number_parameters 299
_refine_ls_number_reflns 4454
_refine_ls_number_restraints 0
_refine_ls_R_factor_all 0.0487
_refine_ls_R_factor_gt 0.0212
_refine_ls_shift/su_max 0.0116
_refine_ls_shift/su_mean 0.0011
_refine_ls_structure_factor_coef Fsqd
_refine_ls_weighting_details w=1/(\s^2^(I)+0.000049I^2^)
_refine_ls_weighting_scheme sigma
_refine_ls_wR_factor_gt 0.0405
_refine_ls_wR_factor_ref 0.0421
_reflns_number_gt 2362
_reflns_number_total 4454
_reflns_threshold_expression I>3\s(I)
_cod_data_source_file ic3015089_si_002.cif
_cod_data_source_block I
_cod_original_sg_symbol_Hall '-P 2ycb'
_cod_database_code 4330511

loop_
_symmetry_equiv_pos_site_id
_symmetry_equiv_pos_as_xyz
1 x,y,z
2 -x,y+1/2,-z+1/2
3 -x,-y,-z
4 x,-y+1/2,z+1/2

loop_
_atom_site_label
_atom_site_type_symbol
_atom_site_fract_x
_atom_site_fract_y
_atom_site_fract_z
_atom_site_adp_type
_atom_site_U_iso_or_equiv
_atom_site_symmetry_multiplicity
_atom_site_occupancy
_atom_site_calc_flag
Fe1 Fe 0.8448(2) 0.00055(8) 0.05238(13) Uani 0.0053(5) 4 1 d
Fe2 Fe 0.3472(2) 0.50125(8) 0.05101(13) Uani 0.0050(5) 4 1 d
Fe3 Fe 0.4032(2) 0.00006(8) 0.19612(14) Uani 0.0056(5) 4 1 d
Fe4 Fe 0.24924(14) 0.70026(11) 0.24590(12) Uani 0.0057(4) 4 1 d
Fe5 Fe 0.22787(15) 0.29756(10) 0.25606(12) Uani 0.0054(3) 4 1 d
Fe6 Fe 0.9037(2) 0.50001(8) 0.20147(13) Uani 0.0051(5) 4 1 d
Fe7 Fe 0.50343(13) 0.79840(11) 0.00441(12) Uani 0.0064(4) 4 1 d
Fe8 Fe 0.02206(15) 0.20067(11) 0.49429(12) Uani 0.0055(3) 4 1 d
Si1a Si 0.8336(4) 0.5828(2) 0.0539(3) Uani 0.0072(8) 4 0.8448 d
Si2a Si 0.3385(4) 0.0870(2) 0.0519(2) Uani 0.0074(7) 4 0.8448 d
Si3a Si 0.4109(4) 0.5838(2) 0.1959(3) Uani 0.0078(8) 4 0.8448 d
Si4a Si 0.9128(4) 0.0874(2) 0.1964(3) Uani 0.0084(7) 4 0.8448 d
Si5a Si 0.9202(4) 0.9128(2) 0.1934(2) Uani 0.0056(8) 4 0.8448 d
Si6a Si 0.62229(19) 0.26420(6) 0.12582(12) Uani 0.0098(3) 4 0.8448 d
Si7a Si 0.7403(3) 0.74089(17) 0.08452(18) Uani 0.0112(6) 4 0.8448 d
Si8a Si 0.0112(3) 0.75619(17) 0.16557(18) Uani 0.0108(6) 4 0.8448 d
Si9a Si 0.3370(4) 0.9107(2) 0.0541(3) Uani 0.0085(8) 4 0.8448 d
Si1b Al 0.8336(4) 0.5828(2) 0.0539(3) Uani 0.0072(8) 4 0.1552 d
Si2b Al 0.3385(4) 0.0870(2) 0.0519(2) Uani 0.0074(7) 4 0.1552 d
Si3b Al 0.4109(4) 0.5838(2) 0.1959(3) Uani 0.0078(8) 4 0.1552 d
Si4b Al 0.9128(4) 0.0874(2) 0.1964(3) Uani 0.0084(7) 4 0.1552 d
Si5b Al 0.9202(4) 0.9128(2) 0.1934(2) Uani 0.0056(8) 4 0.1552 d
Si6b Al 0.62229(19) 0.26420(6) 0.12582(12) Uani 0.0098(3) 4 0.1552 d
Si7b Al 0.7403(3) 0.74089(17) 0.08452(18) Uani 0.0112(6) 4 0.1552 d
Si8b Al 0.0112(3) 0.75619(17) 0.16557(18) Uani 0.0108(6) 4 0.1552 d
Si9b Al 0.3370(4) 0.9107(2) 0.0541(3) Uani 0.0085(8) 4 0.1552 d
Al1 Al 0.6257(7) 0.49878(8) 0.1277(4) Uani 0.0071(4) 4 1 d
Al2 Al 0.0013(3) 0.3656(3) 0.4969(3) Uani 0.0089(9) 4 1 d
Al3 Al 0.1202(6) 0.58779(8) 0.1228(4) Uani 0.0080(4) 4 1 d
Al4 Al 0.6301(6) 0.91186(8) 0.1265(4) Uani 0.0080(4) 4 1 d
Al5 Al 0.5041(3) 0.6305(3) 0.0042(3) Uani 0.0076(9) 4 1 d
Al6 Al 0.1262(6) 0.41079(7) 0.1251(4) Uani 0.0070(4) 4 1 d
Al7 Al 0.27395(16) 0.24887(10) 0.09808(10) Uani 0.0099(4) 4 1 d
Al8 Al 0.8302(4) 0.3989(2) 0.0583(3) Uani 0.0080(7) 4 1 d
Al9 Al 0.1253(7) 0.00267(8) 0.1229(4) Uani 0.0065(4) 4 1 d
Al10 Al 0.6241(6) 0.09354(7) 0.1246(4) Uani 0.0082(4) 4 1 d
Al11 Al 0.97268(16) 0.25017(10) 0.15109(10) Uani 0.0105(4) 4 1 d
Al12 Al 0.2466(3) 0.8690(3) 0.2438(3) Uani 0.0079(9) 4 1 d
Al13 Al 0.5011(3) 0.75263(18) 0.18864(18) Uani 0.0093(6) 4 1 d
Al14 Al 0.2501(3) 0.74307(17) 0.06104(19) Uani 0.0109(6) 4 1 d
Al15 Al 0.4208(4) 0.3976(2) 0.1919(3) Uani 0.0077(7) 4 1 d
Al16 Al 0.2451(4) 0.1334(3) 0.2501(3) Uani 0.0089(9) 4 1 d

loop_
_atom_site_aniso_label
_atom_site_aniso_type_symbol
_atom_site_aniso_U_11
_atom_site_aniso_U_22
_atom_site_aniso_U_33
_atom_site_aniso_U_12
_atom_site_aniso_U_13
_atom_site_aniso_U_23
Fe1 Fe 0.0040(10) 0.0065(8) 0.0057(7) 0.0001(5) 0.0014(6) 0.0005(6)
Fe2 Fe 0.0037(9) 0.0061(8) 0.0055(8) -0.0002(5) 0.0013(6) 0.0007(6)
Fe3 Fe 0.0060(10) 0.0035(8) 0.0071(8) 0.0002(5) 0.0000(6) 0.0002(6)
Fe4 Fe 0.0061(6) 0.0055(6) 0.0057(6) -0.0004(4) 0.0009(4) -0.0005(5)
Fe5 Fe 0.0059(5) 0.0037(6) 0.0068(6) 0.0005(4) 0.0016(4) -0.0006(5)
Fe6 Fe 0.0061(10) 0.0028(8) 0.0064(8) 0.0001(5) 0.0008(6) 0.0000(6)
Fe7 Fe 0.0069(6) 0.0063(6) 0.0059(6) -0.0016(4) 0.0006(5) 0.0000(5)
Fe8 Fe 0.0056(5) 0.0045(6) 0.0064(6) 0.0006(4) 0.0012(4) 0.0000(5)
Si1a Si 0.0087(14) 0.0058(13) 0.0068(16) -0.0021(10) -0.0007(11) 0.0006(11)
Si2a Si 0.0064(11) 0.0072(11) 0.0084(12) -0.0015(8) -0.0009(8) 0.0002(8)
Si3a Si 0.0073(14) 0.0082(13) 0.0082(16) 0.0023(10) 0.0017(11) -0.0003(11)
Si4a Si 0.0091(12) 0.0067(11) 0.0093(12) 0.0016(8) 0.0004(8) -0.0020(9)
Si5a Si 0.0034(13) 0.0068(12) 0.0070(16) -0.0019(10) 0.0025(11) 0.0006(11)
Si6a Si 0.0135(5) 0.0067(5) 0.0085(5) 0.0002(7) -0.0037(4) -0.0005(8)
Si7a Si 0.0082(9) 0.0164(11) 0.0092(11) 0.0015(8) 0.0012(7) -0.0019(9)
Si8a Si 0.0079(9) 0.0142(10) 0.0102(11) 0.0030(7) -0.0003(7) -0.0027(9)
Si9a Si 0.0115(15) 0.0056(12) 0.0080(16) 0.0022(10) -0.0018(11) -0.0020(11)
Si1b Al 0.0087(14) 0.0058(13) 0.0068(16) -0.0021(10) -0.0007(11) 0.0006(11)
Si2b Al 0.0064(11) 0.0072(11) 0.0084(12) -0.0015(8) -0.0009(8) 0.0002(8)
Si3b Al 0.0073(14) 0.0082(13) 0.0082(16) 0.0023(10) 0.0017(11) -0.0003(11)
Si4b Al 0.0091(12) 0.0067(11) 0.0093(12) 0.0016(8) 0.0004(8) -0.0020(9)
Si5b Al 0.0034(13) 0.0068(12) 0.0070(16) -0.0019(10) 0.0025(11) 0.0006(11)
Si6b Al 0.0135(5) 0.0067(5) 0.0085(5) 0.0002(7) -0.0037(4) -0.0005(8)
Si7b Al 0.0082(9) 0.0164(11) 0.0092(11) 0.0015(8) 0.0012(7) -0.0019(9)
Si8b Al 0.0079(9) 0.0142(10) 0.0102(11) 0.0030(7) -0.0003(7) -0.0027(9)
Si9b Al 0.0115(15) 0.0056(12) 0.0080(16) 0.0022(10) -0.0018(11) -0.0020(11)
Al1 Al 0.0045(7) 0.0103(6) 0.0064(8) -0.0005(16) 0.0010(5) 0.0005(19)
Al2 Al 0.0113(18) 0.0034(14) 0.0120(16) -0.0010(10) 0.0004(12) -0.0005(13)
Al3 Al 0.0084(8) 0.0078(6) 0.0080(7) 0.0000(17) 0.0016(6) 0.0006(18)
Al4 Al 0.0075(8) 0.0072(6) 0.0095(7) -0.0016(16) 0.0014(6) -0.0004(18)
Al5 Al 0.0083(18) 0.0035(14) 0.0109(16) -0.0006(9) 0.0003(12) 0.0010(12)
Al6 Al 0.0065(7) 0.0065(6) 0.0081(7) 0.0002(17) 0.0004(5) 0.0003(19)
Al7 Al 0.0120(8) 0.0103(8) 0.0075(7) 0.0038(6) 0.0021(6) -0.0003(7)
Al8 Al 0.0061(12) 0.0094(12) 0.0080(13) 0.0038(9) -0.0019(9) -0.0019(10)
Al9 Al 0.0031(7) 0.0113(6) 0.0051(7) 0.0001(16) 0.0007(5) -0.0005(19)
Al10 Al 0.0078(7) 0.0088(6) 0.0081(7) 0.0002(18) 0.0014(5) 0.000(2)
Al11 Al 0.0140(8) 0.0095(8) 0.0086(8) -0.0039(7) 0.0045(6) -0.0001(7)
Al12 Al 0.0078(18) 0.0075(15) 0.0089(16) 0.0003(10) 0.0041(12) -0.0001(13)
Al13 Al 0.0063(9) 0.0111(9) 0.0107(12) -0.0028(7) 0.0013(7) 0.0015(9)
Al14 Al 0.0064(9) 0.0123(10) 0.0139(13) -0.0019(8) 0.0006(8) -0.0007(10)
Al15 Al 0.0072(12) 0.0084(12) 0.0077(13) -0.0021(9) 0.0021(9) 0.0019(10)
Al16 Al 0.0112(17) 0.0063(15) 0.0096(15) -0.0002(10) 0.0026(12) 0.0001(13)

loop_
_atom_type_symbol
_atom_type_scat_dispersion_real
_atom_type_scat_dispersion_imag
_atom_type_scat_source
Al 0.0645 0.0514 'International Tables Vol C tables 4.2.6.8 and 6.1.1.1'
Fe 0.3463 0.8444 'International Tables Vol C tables 4.2.6.8 and 6.1.1.1'
Si 0.0817 0.0704 'International Tables Vol C tables 4.2.6.8 and 6.1.1.1'

loop_
_geom_angle_atom_site_label_1
_geom_angle_atom_site_label_2
_geom_angle_atom_site_label_3
_geom_angle_site_symmetry_1
_geom_angle_site_symmetry_3
_geom_angle
Si2a Fe1 Si4a 3_655 . 152.30(14)
Si2a Fe1 Si5a 3_655 1_545 107.82(12)
Si2a Fe1 Si9a 3_655 3_665 65.97(11)
Si2a Fe1 Si2b 3_655 3_655 0.0(5)
Si2a Fe1 Si4b 3_655 . 152.30(14)
Si2a Fe1 Si5b 3_655 1_545 107.82(12)
Si2a Fe1 Si9b 3_655 3_665 65.97(11)
Si2a Fe1 Al2 3_655 2_645 73.68(11)
Si2a Fe1 Al2 3_655 4_654 124.35(14)
Si2a Fe1 Al4 3_655 1_545 61.18(14)
Si2a Fe1 Al9 3_655 1_655 141.63(12)
Si2a Fe1 Al9 3_655 3_655 60.64(14)
Si2a Fe1 Al10 3_655 . 94.70(14)
Si4a Fe1 Si5a . 1_545 65.70(12)
Si4a Fe1 Si9a . 3_665 107.72(12)
Si4a Fe1 Si2b . 3_655 152.30(14)
Si4a Fe1 Si4b . . 0.0(5)
Si4a Fe1 Si5b . 1_545 65.70(12)
Si4a Fe1 Si9b . 3_665 107.72(12)
Si4a Fe1 Al2 . 2_645 124.35(13)
Si4a Fe1 Al2 . 4_654 74.72(12)
Si4a Fe1 Al4 . 1_545 94.12(15)
Si4a Fe1 Al9 . 1_655 60.90(13)
Si4a Fe1 Al9 . 3_655 142.31(13)
Si4a Fe1 Al10 . . 61.11(14)
Si5a Fe1 Si9a 1_545 3_665 154.87(15)
Si5a Fe1 Si2b 1_545 3_655 107.82(12)
Si5a Fe1 Si4b 1_545 . 65.70(12)
Si5a Fe1 Si5b 1_545 1_545 0.0(5)
Si5a Fe1 Si9b 1_545 3_665 154.87(15)
Si5a Fe1 Al2 1_545 2_645 71.25(12)
Si5a Fe1 Al2 1_545 4_654 124.65(13)
Si5a Fe1 Al4 1_545 1_545 61.90(14)
Si5a Fe1 Al9 1_545 1_655 60.42(13)
Si5a Fe1 Al9 1_545 3_655 138.89(13)
Si5a Fe1 Al10 1_545 . 97.18(15)
Si9a Fe1 Si2b 3_665 3_655 65.97(11)
Si9a Fe1 Si4b 3_665 . 107.72(12)
Si9a Fe1 Si5b 3_665 1_545 154.87(15)
Si9a Fe1 Si9b 3_665 3_665 0.0(5)
Si9a Fe1 Al2 3_665 2_645 125.59(14)
Si9a Fe1 Al2 3_665 4_654 72.64(11)
Si9a Fe1 Al4 3_665 1_545 95.75(14)
Si9a Fe1 Al9 3_665 1_655 139.75(12)
Si9a Fe1 Al9 3_665 3_655 61.39(14)
Si9a Fe1 Al10 3_665 . 60.56(14)
Si2b Fe1 Si4b 3_655 . 152.30(14)
Si2b Fe1 Si5b 3_655 1_545 107.82(12)
Si2b Fe1 Si9b 3_655 3_665 65.97(11)
Si2b Fe1 Al2 3_655 2_645 73.68(11)
Si2b Fe1 Al2 3_655 4_654 124.35(14)
Si2b Fe1 Al4 3_655 1_545 61.18(14)
Si2b Fe1 Al9 3_655 1_655 141.63(12)
Si2b Fe1 Al9 3_655 3_655 60.64(14)
Si2b Fe1 Al10 3_655 . 94.70(14)
Si4b Fe1 Si5b . 1_545 65.70(12)
Si4b Fe1 Si9b . 3_665 107.72(12)
Si4b Fe1 Al2 . 2_645 124.35(13)
Si4b Fe1 Al2 . 4_654 74.72(12)
Si4b Fe1 Al4 . 1_545 94.12(15)
Si4b Fe1 Al9 . 1_655 60.90(13)
Si4b Fe1 Al9 . 3_655 142.31(13)
Si4b Fe1 Al10 . . 61.11(14)
Si5b Fe1 Si9b 1_545 3_665 154.87(15)
Si5b Fe1 Al2 1_545 2_645 71.25(12)
Si5b Fe1 Al2 1_545 4_654 124.65(13)
Si5b Fe1 Al4 1_545 1_545 61.90(14)
Si5b Fe1 Al9 1_545 1_655 60.42(13)
Si5b Fe1 Al9 1_545 3_655 138.89(13)
Si5b Fe1 Al10 1_545 . 97.18(15)
Si9b Fe1 Al2 3_665 2_645 125.59(14)
Si9b Fe1 Al2 3_665 4_654 72.64(11)
Si9b Fe1 Al4 3_665 1_545 95.75(14)
Si9b Fe1 Al9 3_665 1_655 139.75(12)
Si9b Fe1 Al9 3_665 3_655 61.39(14)
Si9b Fe1 Al10 3_665 . 60.56(14)
Al2 Fe1 Al2 2_645 4_654 104.82(13)
Al2 Fe1 Al4 2_645 1_545 95.25(11)
Al2 Fe1 Al9 2_645 1_655 67.95(11)
Al2 Fe1 Al9 2_645 3_655 67.64(12)
Al2 Fe1 Al10 2_645 . 159.36(13)
Al2 Fe1 Al4 4_654 1_545 159.93(13)
Al2 Fe1 Al9 4_654 1_655 67.12(11)
Al2 Fe1 Al9 4_654 3_655 67.60(12)
Al2 Fe1 Al10 4_654 . 95.82(11)
Al4 Fe1 Al9 1_545 1_655 122.29(16)
Al4 Fe1 Al9 1_545 3_655 121.81(17)
Al4 Fe1 Al10 1_545 . 64.11(10)
Al9 Fe1 Al9 1_655 3_655 102.6(2)
Al9 Fe1 Al10 1_655 . 121.97(16)
Al9 Fe1 Al10 3_655 . 121.94(17)
Si1a Fe2 Si3a 3_665 . 151.49(15)
Si1a Fe2 Si1b 3_665 3_665 0.0(5)
Si1a Fe2 Si3b 3_665 . 151.49(15)
Si1a Fe2 Al1 3_665 . 141.74(12)
Si1a Fe2 Al1 3_665 3_665 60.01(14)
Si1a Fe2 Al3 3_665 . 92.66(14)
Si1a Fe2 Al5 3_665 . 125.67(14)
Si1a Fe2 Al5 3_665 3_665 72.82(11)
Si1a Fe2 Al6 3_665 . 61.48(14)
Si1a Fe2 Al8 3_665 3_665 68.16(11)
Si1a Fe2 Al15 3_665 . 104.66(12)
Si3a Fe2 Si1b . 3_665 151.49(15)
Si3a Fe2 Si3b . . 0.0(5)
Si3a Fe2 Al1 . . 60.66(14)
Si3a Fe2 Al1 . 3_665 143.36(12)
Si3a Fe2 Al3 . . 62.21(14)
Si3a Fe2 Al5 . . 74.33(13)
Si3a Fe2 Al5 . 3_665 125.96(13)
Si3a Fe2 Al6 . . 92.98(15)
Si3a Fe2 Al8 . 3_665 106.36(12)
Si3a Fe2 Al15 . . 68.93(12)
Si1b Fe2 Si3b 3_665 . 151.49(15)
Si1b Fe2 Al1 3_665 . 141.74(12)
Si1b Fe2 Al1 3_665 3_665 60.01(14)
Si1b Fe2 Al3 3_665 . 92.66(14)
Si1b Fe2 Al5 3_665 . 125.67(14)
Si1b Fe2 Al5 3_665 3_665 72.82(11)
Si1b Fe2 Al6 3_665 . 61.48(14)
Si1b Fe2 Al8 3_665 3_665 68.16(11)
Si1b Fe2 Al15 3_665 . 104.66(12)
Si3b Fe2 Al1 . . 60.66(14)
Si3b Fe2 Al1 . 3_665 143.36(12)
Si3b Fe2 Al3 . . 62.21(14)
Si3b Fe2 Al5 . . 74.33(13)
Si3b Fe2 Al5 . 3_665 125.96(13)
Si3b Fe2 Al6 . . 92.98(15)
Si3b Fe2 Al8 . 3_665 106.36(12)
Si3b Fe2 Al15 . . 68.93(12)
Al1 Fe2 Al1 . 3_665 105.2(2)
Al1 Fe2 Al3 . . 122.86(16)
Al1 Fe2 Al5 . . 67.59(11)
Al1 Fe2 Al5 . 3_665 68.99(11)
Al1 Fe2 Al6 . . 120.28(16)
Al1 Fe2 Al8 . 3_665 138.84(12)
Al1 Fe2 Al15 . . 60.02(13)
Al1 Fe2 Al3 3_665 . 120.99(17)
Al1 Fe2 Al5 3_665 . 69.07(13)
Al1 Fe2 Al5 3_665 3_665 66.76(12)
Al1 Fe2 Al6 3_665 . 121.49(17)
Al1 Fe2 Al8 3_665 3_665 60.25(13)
Al1 Fe2 Al15 3_665 . 136.68(12)
Al3 Fe2 Al5 . . 98.04(11)
Al3 Fe2 Al5 . 3_665 157.66(12)
Al3 Fe2 Al6 . . 61.74(10)
Al3 Fe2 Al8 . 3_665 61.11(14)
Al3 Fe2 Al15 . . 98.53(14)
Al5 Fe2 Al5 . 3_665 104.21(14)
Al5 Fe2 Al6 . . 159.69(13)
Al5 Fe2 Al8 . 3_665 71.29(11)
Al5 Fe2 Al15 . . 125.75(13)
Al5 Fe2 Al6 3_665 . 96.07(11)
Al5 Fe2 Al8 3_665 3_665 124.67(14)
Al5 Fe2 Al15 3_665 . 70.00(12)
Al6 Fe2 Al8 . 3_665 98.08(14)
Al6 Fe2 Al15 . . 60.55(13)
Al8 Fe2 Al15 3_665 . 156.92(14)
Si2a Fe3 Si3a . 2_645 108.96(12)
Si2a Fe3 Si9a . 1_545 66.27(12)
Si2a Fe3 Si2b . . 0.0(5)
Si2a Fe3 Si3b . 2_645 108.96(12)
Si2a Fe3 Si9b . 1_545 66.27(12)
Si2a Fe3 Al1 . 2_645 142.21(12)
Si2a Fe3 Al4 . 1_545 94.91(15)
Si2a Fe3 Al9 . . 60.65(13)
Si2a Fe3 Al10 . . 60.59(13)
Si2a Fe3 Al12 . 1_545 124.04(13)
Si2a Fe3 Al15 . 2_645 154.79(14)
Si2a Fe3 Al16 . . 74.69(12)
Si3a Fe3 Si9a 2_645 1_545 152.43(15)
Si3a Fe3 Si2b 2_645 . 108.96(12)
Si3a Fe3 Si3b 2_645 2_645 0.0(5)
Si3a Fe3 Si9b 2_645 1_545 152.43(15)
Si3a Fe3 Al1 2_645 2_645 60.28(14)
Si3a Fe3 Al4 2_645 1_545 92.15(14)
Si3a Fe3 Al9 2_645 . 141.82(12)
Si3a Fe3 Al10 2_645 . 60.82(15)
Si3a Fe3 Al12 2_645 1_545 124.88(14)
Si3a Fe3 Al15 2_645 2_645 67.86(11)
Si3a Fe3 Al16 2_645 . 74.84(11)
Si9a Fe3 Si2b 1_545 . 66.27(12)
Si9a Fe3 Si3b 1_545 2_645 152.43(15)
Si9a Fe3 Si9b 1_545 1_545 0.0(5)
Si9a Fe3 Al1 1_545 2_645 140.29(12)
Si9a Fe3 Al4 1_545 1_545 62.30(14)
Si9a Fe3 Al9 1_545 . 61.71(13)
Si9a Fe3 Al10 1_545 . 96.21(15)
Si9a Fe3 Al12 1_545 1_545 71.95(13)
Si9a Fe3 Al15 1_545 2_645 104.36(12)
Si9a Fe3 Al16 1_545 . 125.84(13)
Si2b Fe3 Si3b . 2_645 108.96(12)
Si2b Fe3 Si9b . 1_545 66.27(12)
Si2b Fe3 Al1 . 2_645 142.21(12)
Si2b Fe3 Al4 . 1_545 94.91(15)
Si2b Fe3 Al9 . . 60.65(13)
Si2b Fe3 Al10 . . 60.59(13)
Si2b Fe3 Al12 . 1_545 124.04(13)
Si2b Fe3 Al15 . 2_645 154.79(14)
Si2b Fe3 Al16 . . 74.69(12)
Si3b Fe3 Si9b 2_645 1_545 152.43(15)
Si3b Fe3 Al1 2_645 2_645 60.28(14)
Si3b Fe3 Al4 2_645 1_545 92.15(14)
Si3b Fe3 Al9 2_645 . 141.82(12)
Si3b Fe3 Al10 2_645 . 60.82(15)
Si3b Fe3 Al12 2_645 1_545 124.88(14)
Si3b Fe3 Al15 2_645 2_645 67.86(11)
Si3b Fe3 Al16 2_645 . 74.84(11)
Si9b Fe3 Al1 1_545 2_645 140.29(12)
Si9b Fe3 Al4 1_545 1_545 62.30(14)
Si9b Fe3 Al9 1_545 . 61.71(13)
Si9b Fe3 Al10 1_545 . 96.21(15)
Si9b Fe3 Al12 1_545 1_545 71.95(13)
Si9b Fe3 Al15 1_545 2_645 104.36(12)
Si9b Fe3 Al16 1_545 . 125.84(13)
Al1 Fe3 Al4 2_645 1_545 120.30(17)
Al1 Fe3 Al9 2_645 . 103.8(2)
Al1 Fe3 Al10 2_645 . 121.08(17)
Al1 Fe3 Al12 2_645 1_545 68.41(12)
Al1 Fe3 Al15 2_645 2_645 59.70(13)
Al1 Fe3 Al16 2_645 . 67.55(12)
Al4 Fe3 Al9 1_545 . 123.97(16)
Al4 Fe3 Al10 1_545 . 63.47(10)
Al4 Fe3 Al12 1_545 1_545 97.07(11)
Al4 Fe3 Al15 1_545 2_645 60.94(14)
Al4 Fe3 Al16 1_545 . 159.14(12)
Al9 Fe3 Al10 . . 121.20(16)
Al9 Fe3 Al12 . 1_545 67.51(11)
Al9 Fe3 Al15 . 2_645 137.52(12)
Al9 Fe3 Al16 . . 66.98(11)
Al10 Fe3 Al12 . 1_545 160.51(13)
Al10 Fe3 Al15 . 2_645 99.18(14)
Al10 Fe3 Al16 . . 95.75(11)
Al12 Fe3 Al15 1_545 2_645 70.02(11)
Al12 Fe3 Al16 1_545 . 103.73(14)
Al15 Fe3 Al16 2_645 . 125.34(14)
Si3a Fe4 Si4a . 2_655 86.34(12)
Si3a Fe4 Si6a . 2_655 107.56(10)
Si3a Fe4 Si8a . . 127.67(12)
Si3a Fe4 Si3b . . 0.0(5)
Si3a Fe4 Si4b . 2_655 86.34(12)
Si3a Fe4 Si6b . 2_655 107.56(10)
Si3a Fe4 Si8b . . 127.67(12)
Si3a Fe4 Al3 . . 62.69(13)
Si3a Fe4 Al10 . 2_655 62.02(14)
Si3a Fe4 Al11 . 2_655 148.15(11)
Si3a Fe4 Al12 . . 137.91(12)
Si3a Fe4 Al13 . . 66.64(11)
Si3a Fe4 Al14 . . 80.97(11)
Si4a Fe4 Si6a 2_655 2_655 106.92(11)
Si4a Fe4 Si8a 2_655 . 85.56(11)
Si4a Fe4 Si3b 2_655 . 86.34(12)
Si4a Fe4 Si4b 2_655 2_655 0.0(5)
Si4a Fe4 Si6b 2_655 2_655 106.92(11)
Si4a Fe4 Si8b 2_655 . 85.56(11)
Si4a Fe4 Al3 2_655 . 62.26(14)
Si4a Fe4 Al10 2_655 2_655 62.19(13)
Si4a Fe4 Al11 2_655 2_655 63.04(9)
Si4a Fe4 Al12 2_655 . 135.74(12)
Si4a Fe4 Al13 2_655 . 151.74(12)
Si4a Fe4 Al14 2_655 . 123.61(11)
Si6a Fe4 Si8a 2_655 . 124.25(10)
Si6a Fe4 Si3b 2_655 . 107.56(10)
Si6a Fe4 Si4b 2_655 2_655 106.92(11)
Si6a Fe4 Si6b 2_655 2_655 0.0(5)
Si6a Fe4 Si8b 2_655 . 124.25(10)
Si6a Fe4 Al3 2_655 . 164.64(11)
Si6a Fe4 Al10 2_655 2_655 63.88(9)
Si6a Fe4 Al11 2_655 2_655 75.73(7)
Si6a Fe4 Al12 2_655 . 65.31(9)
Si6a Fe4 Al13 2_655 . 75.44(8)
Si6a Fe4 Al14 2_655 . 129.34(9)
Si8a Fe4 Si3b . . 127.67(12)
Si8a Fe4 Si4b . 2_655 85.56(11)
Si8a Fe4 Si6b . 2_655 124.25(10)
Si8a Fe4 Si8b . . 0.0(5)
Si8a Fe4 Al3 . . 67.89(11)
Si8a Fe4 Al10 . 2_655 146.75(14)
Si8a Fe4 Al11 . 2_655 62.09(7)
Si8a Fe4 Al12 . . 68.55(10)
Si8a Fe4 Al13 . . 117.02(11)
Si8a Fe4 Al14 . . 61.79(9)
Si3b Fe4 Si4b . 2_655 86.34(12)
Si3b Fe4 Si6b . 2_655 107.56(10)
Si3b Fe4 Si8b . . 127.67(12)
Si3b Fe4 Al3 . . 62.69(13)
Si3b Fe4 Al10 . 2_655 62.02(14)
Si3b Fe4 Al11 . 2_655 148.15(11)
Si3b Fe4 Al12 . . 137.91(12)
Si3b Fe4 Al13 . . 66.64(11)
Si3b Fe4 Al14 . . 80.97(11)
Si4b Fe4 Si6b 2_655 2_655 106.92(11)
Si4b Fe4 Si8b 2_655 . 85.56(11)
Si4b Fe4 Al3 2_655 . 62.26(14)
Si4b Fe4 Al10 2_655 2_655 62.19(13)
Si4b Fe4 Al11 2_655 2_655 63.04(9)
Si4b Fe4 Al12 2_655 . 135.74(12)
Si4b Fe4 Al13 2_655 . 151.74(12)
Si4b Fe4 Al14 2_655 . 123.61(11)
Si6b Fe4 Si8b 2_655 . 124.25(10)
Si6b Fe4 Al3 2_655 . 164.64(11)
Si6b Fe4 Al10 2_655 2_655 63.88(9)
Si6b Fe4 Al11 2_655 2_655 75.73(7)
Si6b Fe4 Al12 2_655 . 65.31(9)
Si6b Fe4 Al13 2_655 . 75.44(8)
Si6b Fe4 Al14 2_655 . 129.34(9)
Si8b Fe4 Al3 . . 67.89(11)
Si8b Fe4 Al10 . 2_655 146.75(14)
Si8b Fe4 Al11 . 2_655 62.09(7)
Si8b Fe4 Al12 . . 68.55(10)
Si8b Fe4 Al13 . . 117.02(11)
Si8b Fe4 Al14 . . 61.79(9)
Al3 Fe4 Al10 . 2_655 100.78(12)
Al3 Fe4 Al11 . 2_655 106.05(13)
Al3 Fe4 Al12 . . 130.01(13)
Al3 Fe4 Al13 . . 108.65(14)
Al3 Fe4 Al14 . . 63.12(12)
Al10 Fe4 Al11 2_655 2_655 93.89(13)
Al10 Fe4 Al12 2_655 . 129.19(12)
Al10 Fe4 Al13 2_655 . 96.16(13)
Al10 Fe4 Al14 2_655 . 142.66(14)
Al11 Fe4 Al12 2_655 . 73.07(9)
Al11 Fe4 Al13 2_655 . 141.21(10)
Al11 Fe4 Al14 2_655 . 122.32(8)
Al12 Fe4 Al13 . . 71.58(10)
Al12 Fe4 Al14 . . 75.40(11)
Al13 Fe4 Al14 . . 62.29(9)
Si5a Fe5 Si7a 2_645 2_645 90.21(12)
Si5a Fe5 Si8a 2_645 2_545 63.99(11)
Si5a Fe5 Si5b 2_645 2_645 0.0(5)
Si5a Fe5 Si7b 2_645 2_645 90.21(12)
Si5a Fe5 Si8b 2_645 2_545 63.99(11)
Si5a Fe5 Al4 2_645 2_645 62.57(13)
Si5a Fe5 Al6 2_645 . 64.08(14)
Si5a Fe5 Al7 2_645 . 130.88(11)
Si5a Fe5 Al11 2_645 1_455 86.10(9)
Si5a Fe5 Al13 2_645 2_645 129.33(12)
Si5a Fe5 Al15 2_645 . 92.70(12)
Si5a Fe5 Al16 2_645 . 143.37(13)
Si7a Fe5 Si8a 2_645 2_545 61.62(9)
Si7a Fe5 Si5b 2_645 2_645 90.21(12)
Si7a Fe5 Si7b 2_645 2_645 0.0(5)
Si7a Fe5 Si8b 2_645 2_545 61.62(9)
Si7a Fe5 Al4 2_645 2_645 68.60(12)
Si7a Fe5 Al6 2_645 . 154.28(14)
Si7a Fe5 Al7 2_645 . 137.86(10)
Si7a Fe5 Al11 2_645 1_455 116.92(9)
Si7a Fe5 Al13 2_645 2_645 64.98(9)
Si7a Fe5 Al15 2_645 . 122.52(11)
Si7a Fe5 Al16 2_645 . 70.88(12)
Si8a Fe5 Si5b 2_545 2_645 63.99(11)
Si8a Fe5 Si7b 2_545 2_645 61.62(9)
Si8a Fe5 Si8b 2_545 2_545 0.0(5)
Si8a Fe5 Al4 2_545 2_645 103.82(14)
Si8a Fe5 Al6 2_545 . 104.16(13)
Si8a Fe5 Al7 2_545 . 122.59(9)
Si8a Fe5 Al11 2_545 1_455 60.57(7)
Si8a Fe5 Al13 2_545 2_645 124.87(11)
Si8a Fe5 Al15 2_545 . 156.68(12)
Si8a Fe5 Al16 2_545 . 79.39(11)
Si5b Fe5 Si7b 2_645 2_645 90.21(12)
Si5b Fe5 Si8b 2_645 2_545 63.99(11)
Si5b Fe5 Al4 2_645 2_645 62.57(13)
Si5b Fe5 Al6 2_645 . 64.08(14)
Si5b Fe5 Al7 2_645 . 130.88(11)
Si5b Fe5 Al11 2_645 1_455 86.10(9)
Si5b Fe5 Al13 2_645 2_645 129.33(12)
Si5b Fe5 Al15 2_645 . 92.70(12)
Si5b Fe5 Al16 2_645 . 143.37(13)
Si7b Fe5 Si8b 2_645 2_545 61.62(9)
Si7b Fe5 Al4 2_645 2_645 68.60(12)
Si7b Fe5 Al6 2_645 . 154.28(14)
Si7b Fe5 Al7 2_645 . 137.86(10)
Si7b Fe5 Al11 2_645 1_455 116.92(9)
Si7b Fe5 Al13 2_645 2_645 64.98(9)
Si7b Fe5 Al15 2_645 . 122.52(11)
Si7b Fe5 Al16 2_645 . 70.88(12)
Si8b Fe5 Al4 2_545 2_645 103.82(14)
Si8b Fe5 Al6 2_545 . 104.16(13)
Si8b Fe5 Al7 2_545 . 122.59(9)
Si8b Fe5 Al11 2_545 1_455 60.57(7)
Si8b Fe5 Al13 2_545 2_645 124.87(11)
Si8b Fe5 Al15 2_545 . 156.68(12)
Si8b Fe5 Al16 2_545 . 79.39(11)
Al4 Fe5 Al6 2_645 . 96.91(12)
Al4 Fe5 Al7 2_645 . 133.13(14)
Al4 Fe5 Al11 2_645 1_455 148.57(11)
Al4 Fe5 Al13 2_645 2_645 67.23(11)
Al4 Fe5 Al15 2_645 . 62.51(14)
Al4 Fe5 Al16 2_645 . 130.94(12)
Al6 Fe5 Al7 . . 67.57(11)
Al6 Fe5 Al11 . 1_455 64.66(10)
Al6 Fe5 Al13 . 2_645 130.47(14)
Al6 Fe5 Al15 . . 61.89(13)
Al6 Fe5 Al16 . . 130.37(13)
Al7 Fe5 Al11 . 1_455 65.64(6)
Al7 Fe5 Al13 . 2_645 89.20(8)
Al7 Fe5 Al15 . . 71.53(10)
Al7 Fe5 Al16 . . 69.42(11)
Al11 Fe5 Al13 1_455 2_645 144.16(10)
Al11 Fe5 Al15 1_455 . 120.55(11)
Al11 Fe5 Al16 1_455 . 75.90(9)
Al13 Fe5 Al15 2_645 . 69.51(10)
Al13 Fe5 Al16 2_645 . 71.32(10)
Al15 Fe5 Al16 . . 123.93(12)
Si1a Fe6 Si4a . 2_755 108.76(12)
Si1a Fe6 Si5a . 2_745 153.25(15)
Si1a Fe6 Si1b . . 0.0(5)
Si1a Fe6 Si4b . 2_755 108.76(12)
Si1a Fe6 Si5b . 2_745 153.25(15)
Si1a Fe6 Al1 . . 59.95(14)
Si1a Fe6 Al3 . 1_655 60.56(14)
Si1a Fe6 Al6 . 1_655 92.74(14)
Si1a Fe6 Al8 . . 67.30(11)
Si1a Fe6 Al9 . 2_655 142.12(13)
Si1a Fe6 Al12 . 2_645 124.58(13)
Si1a Fe6 Al16 . 2_655 74.17(13)
Si4a Fe6 Si5a 2_755 2_745 66.30(11)
Si4a Fe6 Si1b 2_755 . 108.76(12)
Si4a Fe6 Si4b 2_755 2_755 0.0(5)
Si4a Fe6 Si5b 2_755 2_745 66.30(11)
Si4a Fe6 Al1 2_755 . 142.12(12)
Si4a Fe6 Al3 2_755 1_655 61.87(14)
Si4a Fe6 Al6 2_755 1_655 94.16(14)
Si4a Fe6 Al8 2_755 . 153.32(14)
Si4a Fe6 Al9 2_755 2_655 61.20(14)
Si4a Fe6 Al12 2_755 2_645 124.56(14)
Si4a Fe6 Al16 2_755 2_655 73.40(11)
Si5a Fe6 Si1b 2_745 . 153.25(15)
Si5a Fe6 Si4b 2_745 2_755 66.30(11)
Si5a Fe6 Si5b 2_745 2_745 0.0(5)
Si5a Fe6 Al1 2_745 . 140.22(12)
Si5a Fe6 Al3 2_745 1_655 96.58(14)
Si5a Fe6 Al6 2_745 1_655 62.44(14)
Si5a Fe6 Al8 2_745 . 104.70(12)
Si5a Fe6 Al9 2_745 2_655 60.72(14)
Si5a Fe6 Al12 2_745 2_645 71.75(11)
Si5a Fe6 Al16 2_745 2_655 125.18(14)
Si1b Fe6 Si4b . 2_755 108.76(12)
Si1b Fe6 Si5b . 2_745 153.25(15)
Si1b Fe6 Al1 . . 59.95(14)
Si1b Fe6 Al3 . 1_655 60.56(14)
Si1b Fe6 Al6 . 1_655 92.74(14)
Si1b Fe6 Al8 . . 67.30(11)
Si1b Fe6 Al9 . 2_655 142.12(13)
Si1b Fe6 Al12 . 2_645 124.58(13)
Si1b Fe6 Al16 . 2_655 74.17(13)
Si4b Fe6 Si5b 2_755 2_745 66.30(11)
Si4b Fe6 Al1 2_755 . 142.12(12)
Si4b Fe6 Al3 2_755 1_655 61.87(14)
Si4b Fe6 Al6 2_755 1_655 94.16(14)
Si4b Fe6 Al8 2_755 . 153.32(14)
Si4b Fe6 Al9 2_755 2_655 61.20(14)
Si4b Fe6 Al12 2_755 2_645 124.56(14)
Si4b Fe6 Al16 2_755 2_655 73.40(11)
Si5b Fe6 Al1 2_745 . 140.22(12)
Si5b Fe6 Al3 2_745 1_655 96.58(14)
Si5b Fe6 Al6 2_745 1_655 62.44(14)
Si5b Fe6 Al8 2_745 . 104.70(12)
Si5b Fe6 Al9 2_745 2_655 60.72(14)
Si5b Fe6 Al12 2_745 2_645 71.75(11)
Si5b Fe6 Al16 2_745 2_655 125.18(14)
Al1 Fe6 Al3 . 1_655 120.51(16)
Al1 Fe6 Al6 . 1_655 121.01(16)
Al1 Fe6 Al8 . . 60.69(13)
Al1 Fe6 Al9 . 2_655 103.9(2)
Al1 Fe6 Al12 . 2_645 68.50(11)
Al1 Fe6 Al16 . 2_655 68.73(11)
Al3 Fe6 Al6 1_655 1_655 61.70(10)
Al3 Fe6 Al8 1_655 . 96.02(14)
Al3 Fe6 Al9 1_655 2_655 123.06(17)
Al3 Fe6 Al12 1_655 2_645 158.78(13)
Al3 Fe6 Al16 1_655 2_655 95.58(11)
Al6 Fe6 Al8 1_655 . 60.57(13)
Al6 Fe6 Al9 1_655 2_655 123.12(17)
Al6 Fe6 Al12 1_655 2_645 97.09(11)
Al6 Fe6 Al16 1_655 2_655 157.28(13)
Al8 Fe6 Al9 . 2_655 138.33(12)
Al8 Fe6 Al12 . 2_645 70.97(12)
Al8 Fe6 Al16 . 2_655 126.76(13)
Al9 Fe6 Al12 2_655 2_645 67.39(12)
Al9 Fe6 Al16 2_655 2_655 67.95(12)
Al12 Fe6 Al16 2_645 2_655 105.63(14)
Si2a Fe7 Si6a 3_665 3_665 106.24(11)
Si2a Fe7 Si7a 3_665 . 86.78(10)
Si2a Fe7 Si9a 3_665 . 86.81(12)
Si2a Fe7 Si2b 3_665 3_665 0.0(5)
Si2a Fe7 Si6b 3_665 3_665 106.24(11)
Si2a Fe7 Si7b 3_665 . 86.78(10)
Si2a Fe7 Si9b 3_665 . 86.81(12)
Si2a Fe7 Al4 3_665 . 61.46(14)
Si2a Fe7 Al5 3_665 . 136.81(12)
Si2a Fe7 Al7 3_665 3_665 63.33(9)
Si2a Fe7 Al10 3_665 3_665 61.59(13)
Si2a Fe7 Al13 3_665 . 124.18(11)
Si2a Fe7 Al14 3_665 . 151.47(12)
Si6a Fe7 Si7a 3_665 . 123.71(10)
Si6a Fe7 Si9a 3_665 . 106.78(10)
Si6a Fe7 Si2b 3_665 3_665 106.24(11)
Si6a Fe7 Si6b 3_665 3_665 0.0(5)
Si6a Fe7 Si7b 3_665 . 123.71(10)
Si6a Fe7 Si9b 3_665 . 106.78(10)
Si6a Fe7 Al4 3_665 . 163.43(11)
Si6a Fe7 Al5 3_665 . 65.11(10)
Si6a Fe7 Al7 3_665 3_665 75.48(7)
Si6a Fe7 Al10 3_665 3_665 63.65(9)
Si6a Fe7 Al13 3_665 . 129.47(9)
Si6a Fe7 Al14 3_665 . 75.85(8)
Si7a Fe7 Si9a . . 128.84(12)
Si7a Fe7 Si2b . 3_665 86.78(10)
Si7a Fe7 Si6b . 3_665 123.71(10)
Si7a Fe7 Si7b . . 0.0(5)
Si7a Fe7 Si9b . . 128.84(12)
Si7a Fe7 Al4 . . 69.02(11)
Si7a Fe7 Al5 . . 68.57(10)
Si7a Fe7 Al7 . 3_665 62.10(7)
Si7a Fe7 Al10 . 3_665 147.24(14)
Si7a Fe7 Al13 . . 61.65(9)
Si7a Fe7 Al14 . . 116.29(11)
Si9a Fe7 Si2b . 3_665 86.81(12)
Si9a Fe7 Si6b . 3_665 106.78(10)
Si9a Fe7 Si7b . . 128.84(12)
Si9a Fe7 Si9b . . 0.0(5)
Si9a Fe7 Al4 . . 63.48(13)
Si9a Fe7 Al5 . . 136.32(13)
Si9a Fe7 Al7 . 3_665 148.77(12)
Si9a Fe7 Al10 . 3_665 61.95(14)
Si9a Fe7 Al13 . . 81.13(11)
Si9a Fe7 Al14 . . 65.88(11)
Si2b Fe7 Si6b 3_665 3_665 106.24(11)
Si2b Fe7 Si7b 3_665 . 86.78(10)
Si2b Fe7 Si9b 3_665 . 86.81(12)
Si2b Fe7 Al4 3_665 . 61.46(14)
Si2b Fe7 Al5 3_665 . 136.81(12)
Si2b Fe7 Al7 3_665 3_665 63.33(9)
Si2b Fe7 Al10 3_665 3_665 61.59(13)
Si2b Fe7 Al13 3_665 . 124.18(11)
Si2b Fe7 Al14 3_665 . 151.47(12)
Si6b Fe7 Si7b 3_665 . 123.71(10)
Si6b Fe7 Si9b 3_665 . 106.78(10)
Si6b Fe7 Al4 3_665 . 163.43(11)
Si6b Fe7 Al5 3_665 . 65.11(10)
Si6b Fe7 Al7 3_665 3_665 75.48(7)
Si6b Fe7 Al10 3_665 3_665 63.65(9)
Si6b Fe7 Al13 3_665 . 129.47(9)
Si6b Fe7 Al14 3_665 . 75.85(8)
Si7b Fe7 Si9b . . 128.84(12)
Si7b Fe7 Al4 . . 69.02(11)
Si7b Fe7 Al5 . . 68.57(10)
Si7b Fe7 Al7 . 3_665 62.10(7)
Si7b Fe7 Al10 . 3_665 147.24(14)
Si7b Fe7 Al13 . . 61.65(9)
Si7b Fe7 Al14 . . 116.29(11)
Si9b Fe7 Al4 . . 63.48(13)
Si9b Fe7 Al5 . . 136.32(13)
Si9b Fe7 Al7 . 3_665 148.77(12)
Si9b Fe7 Al10 . 3_665 61.95(14)
Si9b Fe7 Al13 . . 81.13(11)
Si9b Fe7 Al14 . . 65.88(11)
Al4 Fe7 Al5 . . 131.37(13)
Al4 Fe7 Al7 . 3_665 105.63(13)
Al4 Fe7 Al10 . 3_665 99.85(12)
Al4 Fe7 Al13 . . 64.44(12)
Al4 Fe7 Al14 . . 109.33(14)
Al5 Fe7 Al7 . 3_665 73.73(10)
Al5 Fe7 Al10 . 3_665 128.76(13)
Al5 Fe7 Al13 . . 75.15(11)
Al5 Fe7 Al14 . . 70.63(10)
Al7 Fe7 Al10 3_665 3_665 93.82(13)
Al7 Fe7 Al13 3_665 . 122.30(8)
Al7 Fe7 Al14 3_665 . 141.12(10)
Al10 Fe7 Al13 3_665 . 142.80(14)
Al10 Fe7 Al14 3_665 . 96.43(13)
Al13 Fe7 Al14 . . 61.96(9)
Si1a Fe8 Si7a 2_645 2_645 65.14(11)
Si1a Fe8 Si8a 2_645 2_545 91.08(12)
Si1a Fe8 Si1b 2_645 2_645 0.0(5)
Si1a Fe8 Si7b 2_645 2_645 65.14(11)
Si1a Fe8 Si8b 2_645 2_545 91.08(12)
Si1a Fe8 Al2 2_645 . 144.86(13)
Si1a Fe8 Al3 2_645 2_545 62.35(13)
Si1a Fe8 Al6 2_645 4_555 63.01(14)
Si1a Fe8 Al7 2_645 4_555 87.57(10)
Si1a Fe8 Al8 2_645 4_455 91.18(13)
Si1a Fe8 Al11 2_645 4_455 130.60(12)
Si1a Fe8 Al14 2_645 2_545 128.29(12)
Si7a Fe8 Si8a 2_645 2_545 61.78(9)
Si7a Fe8 Si1b 2_645 2_645 65.14(11)
Si7a Fe8 Si7b 2_645 2_645 0.0(5)
Si7a Fe8 Si8b 2_645 2_545 61.78(9)
Si7a Fe8 Al2 2_645 . 79.74(11)
Si7a Fe8 Al3 2_645 2_545 103.49(14)
Si7a Fe8 Al6 2_645 4_555 103.60(13)
Si7a Fe8 Al7 2_645 4_555 60.77(7)
Si7a Fe8 Al8 2_645 4_455 156.33(12)
Si7a Fe8 Al11 2_645 4_455 123.48(9)
Si7a Fe8 Al14 2_645 2_545 125.37(11)
Si8a Fe8 Si1b 2_545 2_645 91.08(12)
Si8a Fe8 Si7b 2_545 2_645 61.78(9)
Si8a Fe8 Si8b 2_545 2_545 0.0(5)
Si8a Fe8 Al2 2_545 . 70.19(12)
Si8a Fe8 Al3 2_545 2_545 67.89(12)
Si8a Fe8 Al6 2_545 4_555 154.10(14)
Si8a Fe8 Al7 2_545 4_555 116.75(9)
Si8a Fe8 Al8 2_545 4_455 122.12(11)
Si8a Fe8 Al11 2_545 4_455 137.65(10)
Si8a Fe8 Al14 2_545 2_545 65.10(9)
Si1b Fe8 Si7b 2_645 2_645 65.14(11)
Si1b Fe8 Si8b 2_645 2_545 91.08(12)
Si1b Fe8 Al2 2_645 . 144.86(13)
Si1b Fe8 Al3 2_645 2_545 62.35(13)
Si1b Fe8 Al6 2_645 4_555 63.01(14)
Si1b Fe8 Al7 2_645 4_555 87.57(10)
Si1b Fe8 Al8 2_645 4_455 91.18(13)
Si1b Fe8 Al11 2_645 4_455 130.60(12)
Si1b Fe8 Al14 2_645 2_545 128.29(12)
Si7b Fe8 Si8b 2_645 2_545 61.78(9)
Si7b Fe8 Al2 2_645 . 79.74(11)
Si7b Fe8 Al3 2_645 2_545 103.49(14)
Si7b Fe8 Al6 2_645 4_555 103.60(13)
Si7b Fe8 Al7 2_645 4_555 60.77(7)
Si7b Fe8 Al8 2_645 4_455 156.33(12)
Si7b Fe8 Al11 2_645 4_455 123.48(9)
Si7b Fe8 Al14 2_645 2_545 125.37(11)
Si8b Fe8 Al2 2_545 . 70.19(12)
Si8b Fe8 Al3 2_545 2_545 67.89(12)
Si8b Fe8 Al6 2_545 4_555 154.10(14)
Si8b Fe8 Al7 2_545 4_555 116.75(9)
Si8b Fe8 Al8 2_545 4_455 122.12(11)
Si8b Fe8 Al11 2_545 4_455 137.65(10)
Si8b Fe8 Al14 2_545 2_545 65.10(9)
Al2 Fe8 Al3 . 2_545 129.39(12)
Al2 Fe8 Al6 . 4_555 131.13(13)
Al2 Fe8 Al7 . 4_555 75.83(9)
Al2 Fe8 Al8 . 4_455 123.93(12)
Al2 Fe8 Al11 . 4_455 70.08(11)
Al2 Fe8 Al14 . 2_545 71.31(10)
Al3 Fe8 Al6 2_545 4_555 97.78(12)
Al3 Fe8 Al7 2_545 4_555 149.90(12)
Al3 Fe8 Al8 2_545 4_455 62.58(15)
Al3 Fe8 Al11 2_545 4_455 132.69(14)
Al3 Fe8 Al14 2_545 2_545 66.16(11)
Al6 Fe8 Al7 4_555 4_555 64.99(10)
Al6 Fe8 Al8 4_555 4_455 62.48(13)
Al6 Fe8 Al11 4_555 4_455 67.99(11)
Al6 Fe8 Al14 4_555 2_545 130.41(14)
Al7 Fe8 Al8 4_555 4_455 121.13(11)
Al7 Fe8 Al11 4_555 4_455 66.00(6)
Al7 Fe8 Al14 4_555 2_545 143.88(10)
Al8 Fe8 Al11 4_455 4_455 71.23(10)
Al8 Fe8 Al14 4_455 2_545 68.80(10)
Al11 Fe8 Al14 4_455 2_545 88.68(8)
Fe2 Si1a Fe6 3_665 . 110.28(13)
Fe2 Si1a Fe8 3_665 2_655 124.02(16)
Fe2 Si1a Si7a 3_665 . 113.86(14)
Fe2 Si1a Si1b 3_665 . 0
Fe2 Si1a Si7b 3_665 . 113.86(14)
Fe2 Si1a Al1 3_665 . 62.81(15)
Fe2 Si1a Al3 3_665 1_655 142.35(16)
Fe2 Si1a Al5 3_665 . 55.39(11)
Fe2 Si1a Al6 3_665 3_665 63.26(13)
Fe2 Si1a Al8 3_665 . 58.52(10)
Fe6 Si1a Fe8 . 2_655 123.17(15)
Fe6 Si1a Si7a . . 112.92(15)
Fe6 Si1a Si1b . . 0
Fe6 Si1a Si7b . . 112.92(15)
Fe6 Si1a Al1 . . 60.97(15)
Fe6 Si1a Al3 . 1_655 62.42(14)
Fe6 Si1a Al5 . . 119.21(16)
Fe6 Si1a Al6 . 3_665 143.58(16)
Fe6 Si1a Al8 . . 58.22(10)
Fe8 Si1a Si7a 2_655 . 60.52(10)
Fe8 Si1a Si1b 2_655 . 0
Fe8 Si1a Si7b 2_655 . 60.52(10)
Fe8 Si1a Al1 2_655 . 159.99(17)
Fe8 Si1a Al3 2_655 1_655 64.61(11)
Fe8 Si1a Al5 2_655 . 105.29(14)
Fe8 Si1a Al6 2_655 3_665 64.13(11)
Fe8 Si1a Al8 2_655 . 142.05(17)
Si7a Si1a Si1b . . 0
Si7a Si1a Si7b . . 0.0(5)
Si7a Si1a Al1 . . 99.51(15)
Si7a Si1a Al3 . 1_655 102.02(13)
Si7a Si1a Al5 . . 60.40(11)
Si7a Si1a Al6 . 3_665 101.41(13)
Si7a Si1a Al8 . . 157.41(17)
Si1b Si1a Si7b . . 0
Si1b Si1a Al1 . . 0
Si1b Si1a Al3 . 1_655 0
Si1b Si1a Al5 . . 0
Si1b Si1a Al6 . 3_665 0
Si1b Si1a Al8 . . 0
Si7b Si1a Al1 . . 99.51(15)
Si7b Si1a Al3 . 1_655 102.02(13)
Si7b Si1a Al5 . . 60.40(11)
Si7b Si1a Al6 . 3_665 101.41(13)
Si7b Si1a Al8 . . 157.41(17)
Al1 Si1a Al3 . 1_655 123.4(2)
Al1 Si1a Al5 . . 61.44(15)
Al1 Si1a Al6 . 3_665 126.07(19)
Al1 Si1a Al8 . . 57.90(12)
Al3 Si1a Al5 1_655 . 162.14(16)
Al3 Si1a Al6 1_655 3_665 99.7(2)
Al3 Si1a Al8 1_655 . 91.86(12)
Al5 Si1a Al6 . 3_665 87.74(16)
Al5 Si1a Al8 . . 103.92(14)
Al6 Si1a Al8 3_665 . 93.57(13)
Fe1 Si2a Fe3 3_655 . 107.15(13)
Fe1 Si2a Fe7 3_655 3_665 123.23(16)
Fe1 Si2a Si9a 3_655 1_545 57.36(10)
Fe1 Si2a Si2b 3_655 . 0
Fe1 Si2a Si9b 3_655 1_545 57.36(10)
Fe1 Si2a Al4 3_655 3_665 61.70(13)
Fe1 Si2a Al7 3_655 . 121.53(13)
Fe1 Si2a Al9 3_655 . 60.89(14)
Fe1 Si2a Al10 3_655 . 143.02(16)
Fe3 Si2a Fe7 . 3_665 125.24(14)
Fe3 Si2a Si9a . 1_545 56.80(11)
Fe3 Si2a Si2b . . 0
Fe3 Si2a Si9b . 1_545 56.80(11)
Fe3 Si2a Al4 . 3_665 141.95(15)
Fe3 Si2a Al7 . . 109.68(14)
Fe3 Si2a Al9 . . 60.80(15)
Fe3 Si2a Al10 . . 63.14(13)
Fe7 Si2a Si9a 3_665 1_545 137.57(16)
Fe7 Si2a Si2b 3_665 . 0
Fe7 Si2a Si9b 3_665 1_545 137.57(16)
Fe7 Si2a Al4 3_665 3_665 63.66(11)
Fe7 Si2a Al7 3_665 . 62.21(9)
Fe7 Si2a Al9 3_665 . 163.76(17)
Fe7 Si2a Al10 3_665 . 63.82(11)
Si9a Si2a Si2b 1_545 . 0
Si9a Si2a Si9b 1_545 1_545 0.0(5)
Si9a Si2a Al4 1_545 3_665 91.09(13)
Si9a Si2a Al7 1_545 . 159.40(17)
Si9a Si2a Al9 1_545 . 58.64(12)
Si9a Si2a Al10 1_545 . 92.23(12)
Si2b Si2a Si9b . 1_545 0
Si2b Si2a Al4 . 3_665 0
Si2b Si2a Al7 . . 0
Si2b Si2a Al9 . . 0
Si2b Si2a Al10 . . 0
Si9b Si2a Al4 1_545 3_665 91.09(13)
Si9b Si2a Al7 1_545 . 159.40(17)
Si9b Si2a Al9 1_545 . 58.64(12)
Si9b Si2a Al10 1_545 . 92.23(12)
Al4 Si2a Al7 3_665 . 106.37(12)
Al4 Si2a Al9 3_665 . 122.57(19)
Al4 Si2a Al10 3_665 . 102.6(2)
Al7 Si2a Al9 . . 101.83(14)
Al7 Si2a Al10 . . 94.44(11)
Al9 Si2a Al10 . . 123.9(2)
Fe2 Si3a Fe3 . 2_655 110.07(13)
Fe2 Si3a Fe4 . . 122.61(15)
Fe2 Si3a Si3b . . 0
Fe2 Si3a Al1 . . 61.78(15)
Fe2 Si3a Al3 . . 62.55(13)
Fe2 Si3a Al5 . . 53.98(11)
Fe2 Si3a Al10 . 2_655 145.37(16)
Fe2 Si3a Al13 . . 120.47(15)
Fe2 Si3a Al15 . . 58.04(10)
Fe3 Si3a Fe4 2_655 . 123.99(16)
Fe3 Si3a Si3b 2_655 . 0
Fe3 Si3a Al1 2_655 . 61.06(15)
Fe3 Si3a Al3 2_655 . 143.17(16)
Fe3 Si3a Al5 2_655 . 118.63(15)
Fe3 Si3a Al10 2_655 2_655 62.83(13)
Fe3 Si3a Al13 2_655 . 110.21(13)
Fe3 Si3a Al15 2_655 . 58.48(10)
Fe4 Si3a Si3b . . 0
Fe4 Si3a Al1 . . 163.26(17)
Fe4 Si3a Al3 . . 62.92(11)
Fe4 Si3a Al5 . . 107.39(14)
Fe4 Si3a Al10 . 2_655 63.22(12)
Fe4 Si3a Al13 . . 58.56(9)
Fe4 Si3a Al15 . . 139.94(16)
Si3b Si3a Al1 . . 0
Si3b Si3a Al3 . . 0
Si3b Si3a Al5 . . 0
Si3b Si3a Al10 . 2_655 0
Si3b Si3a Al13 . . 0
Si3b Si3a Al15 . . 0
Al1 Si3a Al3 . . 124.3(2)
Al1 Si3a Al5 . . 60.70(15)
Al1 Si3a Al10 . 2_655 123.9(2)
Al1 Si3a Al13 . . 104.84(15)
Al1 Si3a Al15 . . 56.80(12)
Al3 Si3a Al5 . . 87.30(16)
Al3 Si3a Al10 . 2_655 101.7(2)
Al3 Si3a Al13 . . 103.28(12)
Al3 Si3a Al15 . . 92.53(12)
Al5 Si3a Al10 . 2_655 160.59(16)
Al5 Si3a Al13 . . 68.72(12)
Al5 Si3a Al15 . . 102.07(15)
Al10 Si3a Al13 2_655 . 92.32(12)
Al10 Si3a Al15 2_655 . 94.77(13)
Al13 Si3a Al15 . . 160.99(16)
Fe1 Si4a Fe4 . 2_645 124.41(14)
Fe1 Si4a Fe6 . 2_745 107.10(13)
Fe1 Si4a Si5a . 1_545 56.87(11)
Fe1 Si4a Si4b . . 0
Fe1 Si4a Si5b . 1_545 56.87(11)
Fe1 Si4a Al3 . 2_645 141.25(15)
Fe1 Si4a Al9 . 1_655 60.81(15)
Fe1 Si4a Al10 . . 62.83(13)
Fe1 Si4a Al11 . . 110.09(14)
Fe1 Si4a Al16 . 1_655 119.65(16)
Fe4 Si4a Fe6 2_645 2_745 123.49(16)
Fe4 Si4a Si5a 2_645 1_545 137.50(17)
Fe4 Si4a Si4b 2_645 . 0
Fe4 Si4a Si5b 2_645 1_545 137.50(17)
Fe4 Si4a Al3 2_645 2_645 63.12(12)
Fe4 Si4a Al9 2_645 1_655 164.91(17)
Fe4 Si4a Al10 2_645 . 63.08(12)
Fe4 Si4a Al11 2_645 . 62.39(9)
Fe4 Si4a Al16 2_645 1_655 108.32(14)
Fe6 Si4a Si5a 2_745 1_545 56.57(10)
Fe6 Si4a Si4b 2_745 . 0
Fe6 Si4a Si5b 2_745 1_545 56.57(10)
Fe6 Si4a Al3 2_745 2_645 62.31(13)
Fe6 Si4a Al9 2_745 1_655 60.97(14)
Fe6 Si4a Al10 2_745 . 142.82(16)
Fe6 Si4a Al11 2_745 . 122.10(13)
Fe6 Si4a Al16 2_745 1_655 54.60(11)
Si5a Si4a Si4b 1_545 . 0
Si5a Si4a Si5b 1_545 1_545 0.0(5)
Si5a Si4a Al3 1_545 2_645 91.27(13)
Si5a Si4a Al9 1_545 1_655 57.59(12)
Si5a Si4a Al10 1_545 . 93.02(12)
Si5a Si4a Al11 1_545 . 159.36(17)
Si5a Si4a Al16 1_545 1_655 102.51(14)
Si4b Si4a Si5b . 1_545 0
Si4b Si4a Al3 . 2_645 0
Si4b Si4a Al9 . 1_655 0
Si4b Si4a Al10 . . 0
Si4b Si4a Al11 . . 0
Si4b Si4a Al16 . 1_655 0
Si5b Si4a Al3 1_545 2_645 91.27(13)
Si5b Si4a Al9 1_545 1_655 57.59(12)
Si5b Si4a Al10 1_545 . 93.02(12)
Si5b Si4a Al11 1_545 . 159.36(17)
Si5b Si4a Al16 1_545 1_655 102.51(14)
Al3 Si4a Al9 2_645 1_655 123.28(19)
Al3 Si4a Al10 2_645 . 101.9(2)
Al3 Si4a Al11 2_645 . 106.18(12)
Al3 Si4a Al16 2_645 1_655 85.92(16)
Al9 Si4a Al10 1_655 . 123.6(2)
Al9 Si4a Al11 1_655 . 102.70(14)
Al9 Si4a Al16 1_655 1_655 61.13(15)
Al10 Si4a Al11 . . 94.02(11)
Al10 Si4a Al16 . 1_655 162.53(16)
Al11 Si4a Al16 . 1_655 68.68(11)
Fe1 Si5a Fe5 1_565 2_655 123.60(14)
Fe1 Si5a Fe6 1_565 2_755 108.09(13)
Fe1 Si5a Si4a 1_565 1_565 57.43(11)
Fe1 Si5a Si8a 1_565 1_655 116.61(15)
Fe1 Si5a Si4b 1_565 1_565 57.43(11)
Fe1 Si5a Si5b 1_565 . 0
Fe1 Si5a Si8b 1_565 1_655 116.61(15)
Fe1 Si5a Al2 1_565 2_655 56.39(11)
Fe1 Si5a Al4 1_565 . 61.55(13)
Fe1 Si5a Al6 1_565 2_655 138.84(15)
Fe1 Si5a Al9 1_565 1_665 61.37(15)
Fe1 Si5a Al12 1_565 1_655 120.58(16)
Fe5 Si5a Fe6 2_655 2_755 123.67(16)
Fe5 Si5a Si4a 2_655 1_565 137.66(17)
Fe5 Si5a Si8a 2_655 1_655 61.38(10)
Fe5 Si5a Si4b 2_655 1_565 137.66(17)
Fe5 Si5a Si5b 2_655 . 0
Fe5 Si5a Si8b 2_655 1_655 61.38(10)
Fe5 Si5a Al2 2_655 2_655 105.85(14)
Fe5 Si5a Al4 2_655 . 64.78(11)
Fe5 Si5a Al6 2_655 2_655 63.74(11)
Fe5 Si5a Al9 2_655 1_665 163.83(17)
Fe5 Si5a Al12 2_655 1_655 106.93(14)
Fe6 Si5a Si4a 2_755 1_565 57.14(10)
Fe6 Si5a Si8a 2_755 1_655 115.12(14)
Fe6 Si5a Si4b 2_755 1_565 57.14(10)
Fe6 Si5a Si5b 2_755 . 0
Fe6 Si5a Si8b 2_755 1_655 115.12(14)
Fe6 Si5a Al2 2_755 2_655 121.43(15)
Fe6 Si5a Al4 2_755 . 139.30(16)
Fe6 Si5a Al6 2_755 2_655 62.90(13)
Fe6 Si5a Al9 2_755 1_665 61.55(14)
Fe6 Si5a Al12 2_755 1_655 55.83(11)
Si4a Si5a Si8a 1_565 1_655 160.94(17)
Si4a Si5a Si4b 1_565 1_565 0.0(5)
Si4a Si5a Si5b 1_565 . 0
Si4a Si5a Si8b 1_565 1_655 160.94(17)
Si4a Si5a Al2 1_565 2_655 105.56(16)
Si4a Si5a Al4 1_565 . 89.33(12)
Si4a Si5a Al6 1_565 2_655 89.48(13)
Si4a Si5a Al9 1_565 1_665 58.52(13)
Si4a Si5a Al12 1_565 1_655 104.43(14)
Si8a Si5a Si4b 1_655 1_565 160.94(17)
Si8a Si5a Si5b 1_655 . 0
Si8a Si5a Si8b 1_655 1_655 0.0(5)
Si8a Si5a Al2 1_655 2_655 61.96(12)
Si8a Si5a Al4 1_655 . 103.59(13)
Si8a Si5a Al6 1_655 2_655 102.30(13)
Si8a Si5a Al9 1_655 1_665 102.45(15)
Si8a Si5a Al12 1_655 1_655 61.49(12)
Si4b Si5a Si5b 1_565 . 0
Si4b Si5a Si8b 1_565 1_655 160.94(17)
Si4b Si5a Al2 1_565 2_655 105.56(16)
Si4b Si5a Al4 1_565 . 89.33(12)
Si4b Si5a Al6 1_565 2_655 89.48(13)
Si4b Si5a Al9 1_565 1_665 58.52(13)
Si4b Si5a Al12 1_565 1_655 104.43(14)
Si5b Si5a Si8b . 1_655 0
Si5b Si5a Al2 . 2_655 0
Si5b Si5a Al4 . . 0
Si5b Si5a Al6 . 2_655 0
Si5b Si5a Al9 . 1_665 0
Si5b Si5a Al12 . 1_655 0
Si8b Si5a Al2 1_655 2_655 61.96(12)
Si8b Si5a Al4 1_655 . 103.59(13)
Si8b Si5a Al6 1_655 2_655 102.30(13)
Si8b Si5a Al9 1_655 1_665 102.45(15)
Si8b Si5a Al12 1_655 1_655 61.49(12)
Al2 Si5a Al4 2_655 . 87.09(17)
Al2 Si5a Al6 2_655 2_655 164.24(15)
Al2 Si5a Al9 2_655 1_665 62.77(15)
Al2 Si5a Al12 2_655 1_655 83.00(13)
Al4 Si5a Al6 . 2_655 98.0(2)
Al4 Si5a Al9 . 1_665 122.9(2)
Al4 Si5a Al12 . 1_655 164.77(16)
Al6 Si5a Al9 2_655 1_665 124.40(19)
Al6 Si5a Al12 2_655 1_655 88.79(16)
Al9 Si5a Al12 1_665 1_655 61.92(15)
Fe4 Si6a Fe7 2_645 3_665 129.64(7)
Fe4 Si6a Si6b 2_645 . 0
Fe4 Si6a Al5 2_645 3_665 167.50(11)
Fe4 Si6a Al7 2_645 . 119.00(7)
Fe4 Si6a Al8 2_645 . 107.18(9)
Fe4 Si6a Al10 2_645 . 64.68(13)
Fe4 Si6a Al12 2_645 2_645 63.00(10)
Fe4 Si6a Al13 2_645 2_645 55.94(7)
Fe4 Si6a Al14 2_645 3_665 120.81(8)
Fe4 Si6a Al15 2_645 . 107.91(10)
Fe7 Si6a Si6b 3_665 . 0
Fe7 Si6a Al5 3_665 3_665 62.84(10)
Fe7 Si6a Al7 3_665 . 57.24(5)
Fe7 Si6a Al8 3_665 . 106.81(10)
Fe7 Si6a Al10 3_665 . 64.96(13)
Fe7 Si6a Al12 3_665 2_645 167.33(11)
Fe7 Si6a Al13 3_665 2_645 121.60(8)
Fe7 Si6a Al14 3_665 3_665 55.99(7)
Fe7 Si6a Al15 3_665 . 107.76(9)
Si6b Si6a Al5 . 3_665 0
Si6b Si6a Al7 . . 0
Si6b Si6a Al8 . . 0
Si6b Si6a Al10 . . 0
Si6b Si6a Al12 . 2_645 0
Si6b Si6a Al13 . 2_645 0
Si6b Si6a Al14 . 3_665 0
Si6b Si6a Al15 . . 0
Al5 Si6a Al7 3_665 . 66.69(8)
Al5 Si6a Al8 3_665 . 64.32(10)
Al5 Si6a Al10 3_665 . 127.80(15)
Al5 Si6a Al12 3_665 2_645 104.52(12)
Al5 Si6a Al13 3_665 2_645 120.82(11)
Al5 Si6a Al14 3_665 3_665 63.44(10)
Al5 Si6a Al15 3_665 . 64.52(11)
Al7 Si6a Al8 . . 129.81(8)
Al7 Si6a Al10 . . 85.83(12)
Al7 Si6a Al12 . 2_645 120.29(9)
Al7 Si6a Al13 . 2_645 71.34(7)
Al7 Si6a Al14 . 3_665 108.72(7)
Al7 Si6a Al15 . . 58.45(8)
Al8 Si6a Al10 . . 133.94(15)
Al8 Si6a Al12 . 2_645 64.37(11)
Al8 Si6a Al13 . 2_645 127.76(10)
Al8 Si6a Al14 . 3_665 56.75(9)
Al8 Si6a Al15 . . 90.57(10)
Al10 Si6a Al12 . 2_645 127.67(15)
Al10 Si6a Al13 . 2_645 87.04(14)
Al10 Si6a Al14 . 3_665 87.35(14)
Al10 Si6a Al15 . . 135.49(15)
Al12 Si6a Al13 2_645 2_645 64.45(10)
Al12 Si6a Al14 2_645 3_665 119.07(11)
Al12 Si6a Al15 2_645 . 64.76(10)
Al13 Si6a Al14 2_645 3_665 174.37(8)
Al13 Si6a Al15 2_645 . 58.42(9)
Al14 Si6a Al15 3_665 . 126.67(10)
Fe5 Si7a Fe7 2_655 . 109.63(11)
Fe5 Si7a Fe8 2_655 2_655 118.52(10)
Fe5 Si7a Si1a 2_655 . 118.58(13)
Fe5 Si7a Si8a 2_655 1_655 60.76(9)
Fe5 Si7a Si1b 2_655 . 118.58(13)
Fe5 Si7a Si7b 2_655 . 0
Fe5 Si7a Si8b 2_655 1_655 60.76(9)
Fe5 Si7a Al4 2_655 . 59.40(13)
Fe5 Si7a Al5 2_655 . 128.09(13)
Fe5 Si7a Al7 2_655 3_665 155.22(12)
Fe5 Si7a Al13 2_655 . 58.84(8)
Fe5 Si7a Al16 2_655 2_655 56.11(10)
Fe7 Si7a Fe8 . 2_655 124.73(12)
Fe7 Si7a Si1a . . 121.37(13)
Fe7 Si7a Si8a . 1_655 153.15(13)
Fe7 Si7a Si1b . . 121.37(13)
Fe7 Si7a Si7b . . 0
Fe7 Si7a Si8b . 1_655 153.15(13)
Fe7 Si7a Al4 . . 58.97(12)
Fe7 Si7a Al5 . . 58.30(10)
Fe7 Si7a Al7 . 3_665 62.55(8)
Fe7 Si7a Al13 . . 64.75(9)
Fe7 Si7a Al16 . 2_655 125.00(12)
Fe8 Si7a Si1a 2_655 . 54.34(10)
Fe8 Si7a Si8a 2_655 1_655 57.76(9)
Fe8 Si7a Si1b 2_655 . 54.34(10)
Fe8 Si7a Si7b 2_655 . 0
Fe8 Si7a Si8b 2_655 1_655 57.76(9)
Fe8 Si7a Al4 2_655 . 128.20(14)
Fe8 Si7a Al5 2_655 . 105.16(12)
Fe8 Si7a Al7 2_655 3_665 62.32(8)
Fe8 Si7a Al13 2_655 . 167.79(13)
Fe8 Si7a Al16 2_655 2_655 104.30(11)
Si1a Si7a Si8a . 1_655 82.88(12)
Si1a Si7a Si1b . . 0.0(5)
Si1a Si7a Si7b . . 0
Si1a Si7a Si8b . 1_655 82.88(12)
Si1a Si7a Al4 . . 177.09(17)
Si1a Si7a Al5 . . 66.13(12)
Si1a Si7a Al7 . 3_665 82.95(11)
Si1a Si7a Al13 . . 115.10(13)
Si1a Si7a Al16 . 2_655 67.09(13)
Si8a Si7a Si1b 1_655 . 82.88(12)
Si8a Si7a Si7b 1_655 . 0
Si8a Si7a Si8b 1_655 1_655 0.0(5)
Si8a Si7a Al4 1_655 . 97.44(14)
Si8a Si7a Al5 1_655 . 148.24(14)
Si8a Si7a Al7 1_655 3_665 114.55(11)
Si8a Si7a Al13 1_655 . 118.10(12)
Si8a Si7a Al16 1_655 2_655 72.71(10)
Si1b Si7a Si7b . . 0
Si1b Si7a Si8b . 1_655 82.88(12)
Si1b Si7a Al4 . . 177.09(17)
Si1b Si7a Al5 . . 66.13(12)
Si1b Si7a Al7 . 3_665 82.95(11)
Si1b Si7a Al13 . . 115.10(13)
Si1b Si7a Al16 . 2_655 67.09(13)
Si7b Si7a Si8b . 1_655 0
Si7b Si7a Al4 . . 0
Si7b Si7a Al5 . . 0
Si7b Si7a Al7 . 3_665 0
Si7b Si7a Al13 . . 0
Si7b Si7a Al16 . 2_655 0
Si8b Si7a Al4 1_655 . 97.44(14)
Si8b Si7a Al5 1_655 . 148.24(14)
Si8b Si7a Al7 1_655 3_665 114.55(11)
Si8b Si7a Al13 1_655 . 118.10(12)
Si8b Si7a Al16 1_655 2_655 72.71(10)
Al4 Si7a Al5 . . 113.15(14)
Al4 Si7a Al7 . 3_665 99.50(14)
Al4 Si7a Al13 . . 62.19(13)
Al4 Si7a Al16 . 2_655 110.21(16)
Al5 Si7a Al7 . 3_665 69.98(11)
Al5 Si7a Al13 . . 72.43(11)
Al5 Si7a Al16 . 2_655 88.26(13)
Al7 Si7a Al13 3_665 . 125.74(11)
Al7 Si7a Al16 3_665 2_655 148.44(13)
Al13 Si7a Al16 . 2_655 63.94(10)
Fe4 Si8a Fe5 . 2_555 125.08(12)
Fe4 Si8a Fe8 . 2_555 110.37(11)
Fe4 Si8a Si5a . 1_455 121.06(13)
Fe4 Si8a Si7a . 1_455 153.78(14)
Fe4 Si8a Si5b . 1_455 121.06(13)
Fe4 Si8a Si7b . 1_455 153.78(14)
Fe4 Si8a Si8b . . 0
Fe4 Si8a Al2 . 2_555 124.35(12)
Fe4 Si8a Al3 . . 59.69(12)
Fe4 Si8a Al11 . 2_655 62.74(8)
Fe4 Si8a Al12 . . 58.49(10)
Fe4 Si8a Al14 . . 64.58(9)
Fe5 Si8a Fe8 2_555 2_555 118.08(10)
Fe5 Si8a Si5a 2_555 1_455 54.63(10)
Fe5 Si8a Si7a 2_555 1_455 57.62(9)
Fe5 Si8a Si5b 2_555 1_455 54.63(10)
Fe5 Si8a Si7b 2_555 1_455 57.62(9)
Fe5 Si8a Si8b 2_555 . 0
Fe5 Si8a Al2 2_555 2_555 103.70(11)
Fe5 Si8a Al3 2_555 . 128.83(14)
Fe5 Si8a Al11 2_555 2_655 62.53(8)
Fe5 Si8a Al12 2_555 . 105.07(12)
Fe5 Si8a Al14 2_555 . 167.68(13)
Fe8 Si8a Si5a 2_555 1_455 117.37(13)
Fe8 Si8a Si7a 2_555 1_455 60.46(9)
Fe8 Si8a Si5b 2_555 1_455 117.37(13)
Fe8 Si8a Si7b 2_555 1_455 60.46(9)
Fe8 Si8a Si8b 2_555 . 0
Fe8 Si8a Al2 2_555 2_555 56.67(10)
Fe8 Si8a Al3 2_555 . 59.54(13)
Fe8 Si8a Al11 2_555 2_655 157.08(13)
Fe8 Si8a Al12 2_555 . 127.56(13)
Fe8 Si8a Al14 2_555 . 58.75(8)
Si5a Si8a Si7a 1_455 1_455 82.80(12)
Si5a Si8a Si5b 1_455 1_455 0.0(5)
Si5a Si8a Si7b 1_455 1_455 82.80(12)
Si5a Si8a Si8b 1_455 . 0
Si5a Si8a Al2 1_455 2_555 65.48(13)
Si5a Si8a Al3 1_455 . 175.85(17)
Si5a Si8a Al11 1_455 2_655 82.49(11)
Si5a Si8a Al12 1_455 . 65.50(12)
Si5a Si8a Al14 1_455 . 114.85(14)
Si7a Si8a Si5b 1_455 1_455 82.80(12)
Si7a Si8a Si7b 1_455 1_455 0.0(5)
Si7a Si8a Si8b 1_455 . 0
Si7a Si8a Al2 1_455 2_555 73.35(10)
Si7a Si8a Al3 1_455 . 97.35(14)
Si7a Si8a Al11 1_455 2_655 115.09(12)
Si7a Si8a Al12 1_455 . 147.47(14)
Si7a Si8a Al14 1_455 . 117.92(12)
Si5b Si8a Si7b 1_455 1_455 82.80(12)
Si5b Si8a Si8b 1_455 . 0
Si5b Si8a Al2 1_455 2_555 65.48(13)
Si5b Si8a Al3 1_455 . 175.85(17)
Si5b Si8a Al11 1_455 2_655 82.49(11)
Si5b Si8a Al12 1_455 . 65.50(12)
Si5b Si8a Al14 1_455 . 114.85(14)
Si7b Si8a Si8b 1_455 . 0
Si7b Si8a Al2 1_455 2_555 73.35(10)
Si7b Si8a Al3 1_455 . 97.35(14)
Si7b Si8a Al11 1_455 2_655 115.09(12)
Si7b Si8a Al12 1_455 . 147.47(14)
Si7b Si8a Al14 1_455 . 117.92(12)
Si8b Si8a Al2 . 2_555 0
Si8b Si8a Al3 . . 0
Si8b Si8a Al11 . 2_655 0
Si8b Si8a Al12 . . 0
Si8b Si8a Al14 . . 0
Al2 Si8a Al3 2_555 . 110.56(16)
Al2 Si8a Al11 2_555 2_655 146.05(14)
Al2 Si8a Al12 2_555 . 86.41(13)
Al2 Si8a Al14 2_555 . 64.29(10)
Al3 Si8a Al11 . 2_655 101.13(14)
Al3 Si8a Al12 . . 113.73(15)
Al3 Si8a Al14 . . 61.41(13)
Al11 Si8a Al12 2_655 . 69.51(10)
Al11 Si8a Al14 2_655 . 125.64(11)
Al12 Si8a Al14 . . 72.62(11)
Fe1 Si9a Fe3 3_665 1_565 106.64(13)
Fe1 Si9a Fe7 3_665 . 125.17(16)
Fe1 Si9a Si2a 3_665 1_565 56.66(10)
Fe1 Si9a Si2b 3_665 1_565 56.66(10)
Fe1 Si9a Si9b 3_665 . 0
Fe1 Si9a Al4 3_665 . 139.85(16)
Fe1 Si9a Al9 3_665 1_565 60.11(14)
Fe1 Si9a Al10 3_665 3_665 62.81(13)
Fe1 Si9a Al12 3_665 . 118.40(15)
Fe1 Si9a Al14 3_665 . 112.46(14)
Fe3 Si9a Fe7 1_565 . 122.68(15)
Fe3 Si9a Si2a 1_565 1_565 56.93(11)
Fe3 Si9a Si2b 1_565 1_565 56.93(11)
Fe3 Si9a Si9b 1_565 . 0
Fe3 Si9a Al4 1_565 . 61.99(13)
Fe3 Si9a Al9 1_565 1_565 60.32(15)
Fe3 Si9a Al10 1_565 3_665 141.01(16)
Fe3 Si9a Al12 1_565 . 55.18(11)
Fe3 Si9a Al14 1_565 . 123.16(16)
Fe7 Si9a Si2a . 1_565 135.58(17)
Fe7 Si9a Si2b . 1_565 135.58(17)
Fe7 Si9a Si9b . . 0
Fe7 Si9a Al4 . . 62.77(11)
Fe7 Si9a Al9 . 1_565 167.08(18)
Fe7 Si9a Al10 . 3_665 63.92(12)
Fe7 Si9a Al12 . . 109.17(14)
Fe7 Si9a Al14 . . 59.78(10)
Si2a Si9a Si2b 1_565 1_565 0.0(5)
Si2a Si9a Si9b 1_565 . 0
Si2a Si9a Al4 1_565 . 89.58(12)
Si2a Si9a Al9 1_565 1_565 57.27(12)
Si2a Si9a Al10 1_565 3_665 90.71(13)
Si2a Si9a Al12 1_565 . 103.26(16)
Si2a Si9a Al14 1_565 . 163.83(17)
Si2b Si9a Si9b 1_565 . 0
Si2b Si9a Al4 1_565 . 89.58(12)
Si2b Si9a Al9 1_565 1_565 57.27(12)
Si2b Si9a Al10 1_565 3_665 90.71(13)
Si2b Si9a Al12 1_565 . 103.26(16)
Si2b Si9a Al14 1_565 . 163.83(17)
Si9b Si9a Al4 . . 0
Si9b Si9a Al9 . 1_565 0
Si9b Si9a Al10 . 3_665 0
Si9b Si9a Al12 . . 0
Si9b Si9a Al14 . . 0
Al4 Si9a Al9 . 1_565 122.3(2)
Al4 Si9a Al10 . 3_665 100.6(2)
Al4 Si9a Al12 . . 87.81(17)
Al4 Si9a Al14 . . 104.64(13)
Al9 Si9a Al10 1_565 3_665 122.92(19)
Al9 Si9a Al12 1_565 . 61.08(15)
Al9 Si9a Al14 1_565 . 107.59(16)
Al10 Si9a Al12 3_665 . 163.80(16)
Al10 Si9a Al14 3_665 . 94.12(13)
Al12 Si9a Al14 . . 70.24(13)
Fe2 Si1b Fe6 3_665 . 110.28(13)
Fe2 Si1b Fe8 3_665 2_655 124.02(16)
Fe2 Si1b Si1a 3_665 . 0
Fe2 Si1b Si7a 3_665 . 113.86(14)
Fe2 Si1b Si7b 3_665 . 113.86(14)
Fe2 Si1b Al1 3_665 . 62.81(15)
Fe2 Si1b Al3 3_665 1_655 142.35(16)
Fe2 Si1b Al5 3_665 . 55.39(11)
Fe2 Si1b Al6 3_665 3_665 63.26(13)
Fe2 Si1b Al8 3_665 . 58.52(10)
Fe6 Si1b Fe8 . 2_655 123.17(15)
Fe6 Si1b Si1a . . 0
Fe6 Si1b Si7a . . 112.92(15)
Fe6 Si1b Si7b . . 112.92(15)
Fe6 Si1b Al1 . . 60.97(15)
Fe6 Si1b Al3 . 1_655 62.42(14)
Fe6 Si1b Al5 . . 119.21(16)
Fe6 Si1b Al6 . 3_665 143.58(16)
Fe6 Si1b Al8 . . 58.22(10)
Fe8 Si1b Si1a 2_655 . 0
Fe8 Si1b Si7a 2_655 . 60.52(10)
Fe8 Si1b Si7b 2_655 . 60.52(10)
Fe8 Si1b Al1 2_655 . 159.99(17)
Fe8 Si1b Al3 2_655 1_655 64.61(11)
Fe8 Si1b Al5 2_655 . 105.29(14)
Fe8 Si1b Al6 2_655 3_665 64.13(11)
Fe8 Si1b Al8 2_655 . 142.05(17)
Si1a Si1b Si7a . . 0
Si1a Si1b Si7b . . 0
Si1a Si1b Al1 . . 0
Si1a Si1b Al3 . 1_655 0
Si1a Si1b Al5 . . 0
Si1a Si1b Al6 . 3_665 0
Si1a Si1b Al8 . . 0
Si7a Si1b Si7b . . 0.0(5)
Si7a Si1b Al1 . . 99.51(15)
Si7a Si1b Al3 . 1_655 102.02(13)
Si7a Si1b Al5 . . 60.40(11)
Si7a Si1b Al6 . 3_665 101.41(13)
Si7a Si1b Al8 . . 157.41(17)
Si7b Si1b Al1 . . 99.51(15)
Si7b Si1b Al3 . 1_655 102.02(13)
Si7b Si1b Al5 . . 60.40(11)
Si7b Si1b Al6 . 3_665 101.41(13)
Si7b Si1b Al8 . . 157.41(17)
Al1 Si1b Al3 . 1_655 123.4(2)
Al1 Si1b Al5 . . 61.44(15)
Al1 Si1b Al6 . 3_665 126.07(19)
Al1 Si1b Al8 . . 57.90(12)
Al3 Si1b Al5 1_655 . 162.14(16)
Al3 Si1b Al6 1_655 3_665 99.7(2)
Al3 Si1b Al8 1_655 . 91.86(12)
Al5 Si1b Al6 . 3_665 87.74(16)
Al5 Si1b Al8 . . 103.92(14)
Al6 Si1b Al8 3_665 . 93.57(13)
Fe1 Si2b Fe3 3_655 . 107.15(13)
Fe1 Si2b Fe7 3_655 3_665 123.23(16)
Fe1 Si2b Si2a 3_655 . 0
Fe1 Si2b Si9a 3_655 1_545 57.36(10)
Fe1 Si2b Si9b 3_655 1_545 57.36(10)
Fe1 Si2b Al4 3_655 3_665 61.70(13)
Fe1 Si2b Al7 3_655 . 121.53(13)
Fe1 Si2b Al9 3_655 . 60.89(14)
Fe1 Si2b Al10 3_655 . 143.02(16)
Fe3 Si2b Fe7 . 3_665 125.24(14)
Fe3 Si2b Si2a . . 0
Fe3 Si2b Si9a . 1_545 56.80(11)
Fe3 Si2b Si9b . 1_545 56.80(11)
Fe3 Si2b Al4 . 3_665 141.95(15)
Fe3 Si2b Al7 . . 109.68(14)
Fe3 Si2b Al9 . . 60.80(15)
Fe3 Si2b Al10 . . 63.14(13)
Fe7 Si2b Si2a 3_665 . 0
Fe7 Si2b Si9a 3_665 1_545 137.57(16)
Fe7 Si2b Si9b 3_665 1_545 137.57(16)
Fe7 Si2b Al4 3_665 3_665 63.66(11)
Fe7 Si2b Al7 3_665 . 62.21(9)
Fe7 Si2b Al9 3_665 . 163.76(17)
Fe7 Si2b Al10 3_665 . 63.82(11)
Si2a Si2b Si9a . 1_545 0
Si2a Si2b Si9b . 1_545 0
Si2a Si2b Al4 . 3_665 0
Si2a Si2b Al7 . . 0
Si2a Si2b Al9 . . 0
Si2a Si2b Al10 . . 0
Si9a Si2b Si9b 1_545 1_545 0.0(5)
Si9a Si2b Al4 1_545 3_665 91.09(13)
Si9a Si2b Al7 1_545 . 159.40(17)
Si9a Si2b Al9 1_545 . 58.64(12)
Si9a Si2b Al10 1_545 . 92.23(12)
Si9b Si2b Al4 1_545 3_665 91.09(13)
Si9b Si2b Al7 1_545 . 159.40(17)
Si9b Si2b Al9 1_545 . 58.64(12)
Si9b Si2b Al10 1_545 . 92.23(12)
Al4 Si2b Al7 3_665 . 106.37(12)
Al4 Si2b Al9 3_665 . 122.57(19)
Al4 Si2b Al10 3_665 . 102.6(2)
Al7 Si2b Al9 . . 101.83(14)
Al7 Si2b Al10 . . 94.44(11)
Al9 Si2b Al10 . . 123.9(2)
Fe2 Si3b Fe3 . 2_655 110.07(13)
Fe2 Si3b Fe4 . . 122.61(15)
Fe2 Si3b Si3a . . 0
Fe2 Si3b Al1 . . 61.78(15)
Fe2 Si3b Al3 . . 62.55(13)
Fe2 Si3b Al5 . . 53.98(11)
Fe2 Si3b Al10 . 2_655 145.37(16)
Fe2 Si3b Al13 . . 120.47(15)
Fe2 Si3b Al15 . . 58.04(10)
Fe3 Si3b Fe4 2_655 . 123.99(16)
Fe3 Si3b Si3a 2_655 . 0
Fe3 Si3b Al1 2_655 . 61.06(15)
Fe3 Si3b Al3 2_655 . 143.17(16)
Fe3 Si3b Al5 2_655 . 118.63(15)
Fe3 Si3b Al10 2_655 2_655 62.83(13)
Fe3 Si3b Al13 2_655 . 110.21(13)
Fe3 Si3b Al15 2_655 . 58.48(10)
Fe4 Si3b Si3a . . 0
Fe4 Si3b Al1 . . 163.26(17)
Fe4 Si3b Al3 . . 62.92(11)
Fe4 Si3b Al5 . . 107.39(14)
Fe4 Si3b Al10 . 2_655 63.22(12)
Fe4 Si3b Al13 . . 58.56(9)
Fe4 Si3b Al15 . . 139.94(16)
Si3a Si3b Al1 . . 0
Si3a Si3b Al3 . . 0
Si3a Si3b Al5 . . 0
Si3a Si3b Al10 . 2_655 0
Si3a Si3b Al13 . . 0
Si3a Si3b Al15 . . 0
Al1 Si3b Al3 . . 124.3(2)
Al1 Si3b Al5 . . 60.70(15)
Al1 Si3b Al10 . 2_655 123.9(2)
Al1 Si3b Al13 . . 104.84(15)
Al1 Si3b Al15 . . 56.80(12)
Al3 Si3b Al5 . . 87.30(16)
Al3 Si3b Al10 . 2_655 101.7(2)
Al3 Si3b Al13 . . 103.28(12)
Al3 Si3b Al15 . . 92.53(12)
Al5 Si3b Al10 . 2_655 160.59(16)
Al5 Si3b Al13 . . 68.72(12)
Al5 Si3b Al15 . . 102.07(15)
Al10 Si3b Al13 2_655 . 92.32(12)
Al10 Si3b Al15 2_655 . 94.77(13)
Al13 Si3b Al15 . . 160.99(16)
Fe1 Si4b Fe4 . 2_645 124.41(14)
Fe1 Si4b Fe6 . 2_745 107.10(13)
Fe1 Si4b Si4a . . 0
Fe1 Si4b Si5a . 1_545 56.87(11)
Fe1 Si4b Si5b . 1_545 56.87(11)
Fe1 Si4b Al3 . 2_645 141.25(15)
Fe1 Si4b Al9 . 1_655 60.81(15)
Fe1 Si4b Al10 . . 62.83(13)
Fe1 Si4b Al11 . . 110.09(14)
Fe1 Si4b Al16 . 1_655 119.65(16)
Fe4 Si4b Fe6 2_645 2_745 123.49(16)
Fe4 Si4b Si4a 2_645 . 0
Fe4 Si4b Si5a 2_645 1_545 137.50(17)
Fe4 Si4b Si5b 2_645 1_545 137.50(17)
Fe4 Si4b Al3 2_645 2_645 63.12(12)
Fe4 Si4b Al9 2_645 1_655 164.91(17)
Fe4 Si4b Al10 2_645 . 63.08(12)
Fe4 Si4b Al11 2_645 . 62.39(9)
Fe4 Si4b Al16 2_645 1_655 108.32(14)
Fe6 Si4b Si4a 2_745 . 0
Fe6 Si4b Si5a 2_745 1_545 56.57(10)
Fe6 Si4b Si5b 2_745 1_545 56.57(10)
Fe6 Si4b Al3 2_745 2_645 62.31(13)
Fe6 Si4b Al9 2_745 1_655 60.97(14)
Fe6 Si4b Al10 2_745 . 142.82(16)
Fe6 Si4b Al11 2_745 . 122.10(13)
Fe6 Si4b Al16 2_745 1_655 54.60(11)
Si4a Si4b Si5a . 1_545 0
Si4a Si4b Si5b . 1_545 0
Si4a Si4b Al3 . 2_645 0
Si4a Si4b Al9 . 1_655 0
Si4a Si4b Al10 . . 0
Si4a Si4b Al11 . . 0
Si4a Si4b Al16 . 1_655 0
Si5a Si4b Si5b 1_545 1_545 0.0(5)
Si5a Si4b Al3 1_545 2_645 91.27(13)
Si5a Si4b Al9 1_545 1_655 57.59(12)
Si5a Si4b Al10 1_545 . 93.02(12)
Si5a Si4b Al11 1_545 . 159.36(17)
Si5a Si4b Al16 1_545 1_655 102.51(14)
Si5b Si4b Al3 1_545 2_645 91.27(13)
Si5b Si4b Al9 1_545 1_655 57.59(12)
Si5b Si4b Al10 1_545 . 93.02(12)
Si5b Si4b Al11 1_545 . 159.36(17)
Si5b Si4b Al16 1_545 1_655 102.51(14)
Al3 Si4b Al9 2_645 1_655 123.28(19)
Al3 Si4b Al10 2_645 . 101.9(2)
Al3 Si4b Al11 2_645 . 106.18(12)
Al3 Si4b Al16 2_645 1_655 85.92(16)
Al9 Si4b Al10 1_655 . 123.6(2)
Al9 Si4b Al11 1_655 . 102.70(14)
Al9 Si4b Al16 1_655 1_655 61.13(15)
Al10 Si4b Al11 . . 94.02(11)
Al10 Si4b Al16 . 1_655 162.53(16)
Al11 Si4b Al16 . 1_655 68.68(11)
Fe1 Si5b Fe5 1_565 2_655 123.60(14)
Fe1 Si5b Fe6 1_565 2_755 108.09(13)
Fe1 Si5b Si4a 1_565 1_565 57.43(11)
Fe1 Si5b Si5a 1_565 . 0
Fe1 Si5b Si8a 1_565 1_655 116.61(15)
Fe1 Si5b Si4b 1_565 1_565 57.43(11)
Fe1 Si5b Si8b 1_565 1_655 116.61(15)
Fe1 Si5b Al2 1_565 2_655 56.39(11)
Fe1 Si5b Al4 1_565 . 61.55(13)
Fe1 Si5b Al6 1_565 2_655 138.84(15)
Fe1 Si5b Al9 1_565 1_665 61.37(15)
Fe1 Si5b Al12 1_565 1_655 120.58(16)
Fe5 Si5b Fe6 2_655 2_755 123.67(16)
Fe5 Si5b Si4a 2_655 1_565 137.66(17)
Fe5 Si5b Si5a 2_655 . 0
Fe5 Si5b Si8a 2_655 1_655 61.38(10)
Fe5 Si5b Si4b 2_655 1_565 137.66(17)
Fe5 Si5b Si8b 2_655 1_655 61.38(10)
Fe5 Si5b Al2 2_655 2_655 105.85(14)
Fe5 Si5b Al4 2_655 . 64.78(11)
Fe5 Si5b Al6 2_655 2_655 63.74(11)
Fe5 Si5b Al9 2_655 1_665 163.83(17)
Fe5 Si5b Al12 2_655 1_655 106.93(14)
Fe6 Si5b Si4a 2_755 1_565 57.14(10)
Fe6 Si5b Si5a 2_755 . 0
Fe6 Si5b Si8a 2_755 1_655 115.12(14)
Fe6 Si5b Si4b 2_755 1_565 57.14(10)
Fe6 Si5b Si8b 2_755 1_655 115.12(14)
Fe6 Si5b Al2 2_755 2_655 121.43(15)
Fe6 Si5b Al4 2_755 . 139.30(16)
Fe6 Si5b Al6 2_755 2_655 62.90(13)
Fe6 Si5b Al9 2_755 1_665 61.55(14)
Fe6 Si5b Al12 2_755 1_655 55.83(11)
Si4a Si5b Si5a 1_565 . 0
Si4a Si5b Si8a 1_565 1_655 160.94(17)
Si4a Si5b Si4b 1_565 1_565 0.0(5)
Si4a Si5b Si8b 1_565 1_655 160.94(17)
Si4a Si5b Al2 1_565 2_655 105.56(16)
Si4a Si5b Al4 1_565 . 89.33(12)
Si4a Si5b Al6 1_565 2_655 89.48(13)
Si4a Si5b Al9 1_565 1_665 58.52(13)
Si4a Si5b Al12 1_565 1_655 104.43(14)
Si5a Si5b Si8a . 1_655 0
Si5a Si5b Si4b . 1_565 0
Si5a Si5b Si8b . 1_655 0
Si5a Si5b Al2 . 2_655 0
Si5a Si5b Al4 . . 0
Si5a Si5b Al6 . 2_655 0
Si5a Si5b Al9 . 1_665 0
Si5a Si5b Al12 . 1_655 0
Si8a Si5b Si4b 1_655 1_565 160.94(17)
Si8a Si5b Si8b 1_655 1_655 0.0(5)
Si8a Si5b Al2 1_655 2_655 61.96(12)
Si8a Si5b Al4 1_655 . 103.59(13)
Si8a Si5b Al6 1_655 2_655 102.30(13)
Si8a Si5b Al9 1_655 1_665 102.45(15)
Si8a Si5b Al12 1_655 1_655 61.49(12)
Si4b Si5b Si8b 1_565 1_655 160.94(17)
Si4b Si5b Al2 1_565 2_655 105.56(16)
Si4b Si5b Al4 1_565 . 89.33(12)
Si4b Si5b Al6 1_565 2_655 89.48(13)
Si4b Si5b Al9 1_565 1_665 58.52(13)
Si4b Si5b Al12 1_565 1_655 104.43(14)
Si8b Si5b Al2 1_655 2_655 61.96(12)
Si8b Si5b Al4 1_655 . 103.59(13)
Si8b Si5b Al6 1_655 2_655 102.30(13)
Si8b Si5b Al9 1_655 1_665 102.45(15)
Si8b Si5b Al12 1_655 1_655 61.49(12)
Al2 Si5b Al4 2_655 . 87.09(17)
Al2 Si5b Al6 2_655 2_655 164.24(15)
Al2 Si5b Al9 2_655 1_665 62.77(15)
Al2 Si5b Al12 2_655 1_655 83.00(13)
Al4 Si5b Al6 . 2_655 98.0(2)
Al4 Si5b Al9 . 1_665 122.9(2)
Al4 Si5b Al12 . 1_655 164.77(16)
Al6 Si5b Al9 2_655 1_665 124.40(19)
Al6 Si5b Al12 2_655 1_655 88.79(16)
Al9 Si5b Al12 1_665 1_655 61.92(15)
Fe4 Si6b Fe7 2_645 3_665 129.64(7)
Fe4 Si6b Si6a 2_645 . 0
Fe4 Si6b Al5 2_645 3_665 167.50(11)
Fe4 Si6b Al7 2_645 . 119.00(7)
Fe4 Si6b Al8 2_645 . 107.18(9)
Fe4 Si6b Al10 2_645 . 64.68(13)
Fe4 Si6b Al12 2_645 2_645 63.00(10)
Fe4 Si6b Al13 2_645 2_645 55.94(7)
Fe4 Si6b Al14 2_645 3_665 120.81(8)
Fe4 Si6b Al15 2_645 . 107.91(10)
Fe7 Si6b Si6a 3_665 . 0
Fe7 Si6b Al5 3_665 3_665 62.84(10)
Fe7 Si6b Al7 3_665 . 57.24(5)
Fe7 Si6b Al8 3_665 . 106.81(10)
Fe7 Si6b Al10 3_665 . 64.96(13)
Fe7 Si6b Al12 3_665 2_645 167.33(11)
Fe7 Si6b Al13 3_665 2_645 121.60(8)
Fe7 Si6b Al14 3_665 3_665 55.99(7)
Fe7 Si6b Al15 3_665 . 107.76(9)
Si6a Si6b Al5 . 3_665 0
Si6a Si6b Al7 . . 0
Si6a Si6b Al8 . . 0
Si6a Si6b Al10 . . 0
Si6a Si6b Al12 . 2_645 0
Si6a Si6b Al13 . 2_645 0
Si6a Si6b Al14 . 3_665 0
Si6a Si6b Al15 . . 0
Al5 Si6b Al7 3_665 . 66.69(8)
Al5 Si6b Al8 3_665 . 64.32(10)
Al5 Si6b Al10 3_665 . 127.80(15)
Al5 Si6b Al12 3_665 2_645 104.52(12)
Al5 Si6b Al13 3_665 2_645 120.82(11)
Al5 Si6b Al14 3_665 3_665 63.44(10)
Al5 Si6b Al15 3_665 . 64.52(11)
Al7 Si6b Al8 . . 129.81(8)
Al7 Si6b Al10 . . 85.83(12)
Al7 Si6b Al12 . 2_645 120.29(9)
Al7 Si6b Al13 . 2_645 71.34(7)
Al7 Si6b Al14 . 3_665 108.72(7)
Al7 Si6b Al15 . . 58.45(8)
Al8 Si6b Al10 . . 133.94(15)
Al8 Si6b Al12 . 2_645 64.37(11)
Al8 Si6b Al13 . 2_645 127.76(10)
Al8 Si6b Al14 . 3_665 56.75(9)
Al8 Si6b Al15 . . 90.57(10)
Al10 Si6b Al12 . 2_645 127.67(15)
Al10 Si6b Al13 . 2_645 87.04(14)
Al10 Si6b Al14 . 3_665 87.35(14)
Al10 Si6b Al15 . . 135.49(15)
Al12 Si6b Al13 2_645 2_645 64.45(10)
Al12 Si6b Al14 2_645 3_665 119.07(11)
Al12 Si6b Al15 2_645 . 64.76(10)
Al13 Si6b Al14 2_645 3_665 174.37(8)
Al13 Si6b Al15 2_645 . 58.42(9)
Al14 Si6b Al15 3_665 . 126.67(10)
Fe5 Si7b Fe7 2_655 . 109.63(11)
Fe5 Si7b Fe8 2_655 2_655 118.52(10)
Fe5 Si7b Si1a 2_655 . 118.58(13)
Fe5 Si7b Si7a 2_655 . 0
Fe5 Si7b Si8a 2_655 1_655 60.76(9)
Fe5 Si7b Si1b 2_655 . 118.58(13)
Fe5 Si7b Si8b 2_655 1_655 60.76(9)
Fe5 Si7b Al4 2_655 . 59.40(13)
Fe5 Si7b Al5 2_655 . 128.09(13)
Fe5 Si7b Al7 2_655 3_665 155.22(12)
Fe5 Si7b Al13 2_655 . 58.84(8)
Fe5 Si7b Al16 2_655 2_655 56.11(10)
Fe7 Si7b Fe8 . 2_655 124.73(12)
Fe7 Si7b Si1a . . 121.37(13)
Fe7 Si7b Si7a . . 0
Fe7 Si7b Si8a . 1_655 153.15(13)
Fe7 Si7b Si1b . . 121.37(13)
Fe7 Si7b Si8b . 1_655 153.15(13)
Fe7 Si7b Al4 . . 58.97(12)
Fe7 Si7b Al5 . . 58.30(10)
Fe7 Si7b Al7 . 3_665 62.55(8)
Fe7 Si7b Al13 . . 64.75(9)
Fe7 Si7b Al16 . 2_655 125.00(12)
Fe8 Si7b Si1a 2_655 . 54.34(10)
Fe8 Si7b Si7a 2_655 . 0
Fe8 Si7b Si8a 2_655 1_655 57.76(9)
Fe8 Si7b Si1b 2_655 . 54.34(10)
Fe8 Si7b Si8b 2_655 1_655 57.76(9)
Fe8 Si7b Al4 2_655 . 128.20(14)
Fe8 Si7b Al5 2_655 . 105.16(12)
Fe8 Si7b Al7 2_655 3_665 62.32(8)
Fe8 Si7b Al13 2_655 . 167.79(13)
Fe8 Si7b Al16 2_655 2_655 104.30(11)
Si1a Si7b Si7a . . 0
Si1a Si7b Si8a . 1_655 82.88(12)
Si1a Si7b Si1b . . 0.0(5)
Si1a Si7b Si8b . 1_655 82.88(12)
Si1a Si7b Al4 . . 177.09(17)
Si1a Si7b Al5 . . 66.13(12)
Si1a Si7b Al7 . 3_665 82.95(11)
Si1a Si7b Al13 . . 115.10(13)
Si1a Si7b Al16 . 2_655 67.09(13)
Si7a Si7b Si8a . 1_655 0
Si7a Si7b Si1b . . 0
Si7a Si7b Si8b . 1_655 0
Si7a Si7b Al4 . . 0
Si7a Si7b Al5 . . 0
Si7a Si7b Al7 . 3_665 0
Si7a Si7b Al13 . . 0
Si7a Si7b Al16 . 2_655 0
Si8a Si7b Si1b 1_655 . 82.88(12)
Si8a Si7b Si8b 1_655 1_655 0.0(5)
Si8a Si7b Al4 1_655 . 97.44(14)
Si8a Si7b Al5 1_655 . 148.24(14)
Si8a Si7b Al7 1_655 3_665 114.55(11)
Si8a Si7b Al13 1_655 . 118.10(12)
Si8a Si7b Al16 1_655 2_655 72.71(10)
Si1b Si7b Si8b . 1_655 82.88(12)
Si1b Si7b Al4 . . 177.09(17)
Si1b Si7b Al5 . . 66.13(12)
Si1b Si7b Al7 . 3_665 82.95(11)
Si1b Si7b Al13 . . 115.10(13)
Si1b Si7b Al16 . 2_655 67.09(13)
Si8b Si7b Al4 1_655 . 97.44(14)
Si8b Si7b Al5 1_655 . 148.24(14)
Si8b Si7b Al7 1_655 3_665 114.55(11)
Si8b Si7b Al13 1_655 . 118.10(12)
Si8b Si7b Al16 1_655 2_655 72.71(10)
Al4 Si7b Al5 . . 113.15(14)
Al4 Si7b Al7 . 3_665 99.50(14)
Al4 Si7b Al13 . . 62.19(13)
Al4 Si7b Al16 . 2_655 110.21(16)
Al5 Si7b Al7 . 3_665 69.98(11)
Al5 Si7b Al13 . . 72.43(11)
Al5 Si7b Al16 . 2_655 88.26(13)
Al7 Si7b Al13 3_665 . 125.74(11)
Al7 Si7b Al16 3_665 2_655 148.44(13)
Al13 Si7b Al16 . 2_655 63.94(10)
Fe4 Si8b Fe5 . 2_555 125.08(12)
Fe4 Si8b Fe8 . 2_555 110.37(11)
Fe4 Si8b Si5a . 1_455 121.06(13)
Fe4 Si8b Si7a . 1_455 153.78(14)
Fe4 Si8b Si8a . . 0
Fe4 Si8b Si5b . 1_455 121.06(13)
Fe4 Si8b Si7b . 1_455 153.78(14)
Fe4 Si8b Al2 . 2_555 124.35(12)
Fe4 Si8b Al3 . . 59.69(12)
Fe4 Si8b Al11 . 2_655 62.74(8)
Fe4 Si8b Al12 . . 58.49(10)
Fe4 Si8b Al14 . . 64.58(9)
Fe5 Si8b Fe8 2_555 2_555 118.08(10)
Fe5 Si8b Si5a 2_555 1_455 54.63(10)
Fe5 Si8b Si7a 2_555 1_455 57.62(9)
Fe5 Si8b Si8a 2_555 . 0
Fe5 Si8b Si5b 2_555 1_455 54.63(10)
Fe5 Si8b Si7b 2_555 1_455 57.62(9)
Fe5 Si8b Al2 2_555 2_555 103.70(11)
Fe5 Si8b Al3 2_555 . 128.83(14)
Fe5 Si8b Al11 2_555 2_655 62.53(8)
Fe5 Si8b Al12 2_555 . 105.07(12)
Fe5 Si8b Al14 2_555 . 167.68(13)
Fe8 Si8b Si5a 2_555 1_455 117.37(13)
Fe8 Si8b Si7a 2_555 1_455 60.46(9)
Fe8 Si8b Si8a 2_555 . 0
Fe8 Si8b Si5b 2_555 1_455 117.37(13)
Fe8 Si8b Si7b 2_555 1_455 60.46(9)
Fe8 Si8b Al2 2_555 2_555 56.67(10)
Fe8 Si8b Al3 2_555 . 59.54(13)
Fe8 Si8b Al11 2_555 2_655 157.08(13)
Fe8 Si8b Al12 2_555 . 127.56(13)
Fe8 Si8b Al14 2_555 . 58.75(8)
Si5a Si8b Si7a 1_455 1_455 82.80(12)
Si5a Si8b Si8a 1_455 . 0
Si5a Si8b Si5b 1_455 1_455 0.0(5)
Si5a Si8b Si7b 1_455 1_455 82.80(12)
Si5a Si8b Al2 1_455 2_555 65.48(13)
Si5a Si8b Al3 1_455 . 175.85(17)
Si5a Si8b Al11 1_455 2_655 82.49(11)
Si5a Si8b Al12 1_455 . 65.50(12)
Si5a Si8b Al14 1_455 . 114.85(14)
Si7a Si8b Si8a 1_455 . 0
Si7a Si8b Si5b 1_455 1_455 82.80(12)
Si7a Si8b Si7b 1_455 1_455 0.0(5)
Si7a Si8b Al2 1_455 2_555 73.35(10)
Si7a Si8b Al3 1_455 . 97.35(14)
Si7a Si8b Al11 1_455 2_655 115.09(12)
Si7a Si8b Al12 1_455 . 147.47(14)
Si7a Si8b Al14 1_455 . 117.92(12)
Si8a Si8b Si5b . 1_455 0
Si8a Si8b Si7b . 1_455 0
Si8a Si8b Al2 . 2_555 0
Si8a Si8b Al3 . . 0
Si8a Si8b Al11 . 2_655 0
Si8a Si8b Al12 . . 0
Si8a Si8b Al14 . . 0
Si5b Si8b Si7b 1_455 1_455 82.80(12)
Si5b Si8b Al2 1_455 2_555 65.48(13)
Si5b Si8b Al3 1_455 . 175.85(17)
Si5b Si8b Al11 1_455 2_655 82.49(11)
Si5b Si8b Al12 1_455 . 65.50(12)
Si5b Si8b Al14 1_455 . 114.85(14)
Si7b Si8b Al2 1_455 2_555 73.35(10)
Si7b Si8b Al3 1_455 . 97.35(14)
Si7b Si8b Al11 1_455 2_655 115.09(12)
Si7b Si8b Al12 1_455 . 147.47(14)
Si7b Si8b Al14 1_455 . 117.92(12)
Al2 Si8b Al3 2_555 . 110.56(16)
Al2 Si8b Al11 2_555 2_655 146.05(14)
Al2 Si8b Al12 2_555 . 86.41(13)
Al2 Si8b Al14 2_555 . 64.29(10)
Al3 Si8b Al11 . 2_655 101.13(14)
Al3 Si8b Al12 . . 113.73(15)
Al3 Si8b Al14 . . 61.41(13)
Al11 Si8b Al12 2_655 . 69.51(10)
Al11 Si8b Al14 2_655 . 125.64(11)
Al12 Si8b Al14 . . 72.62(11)
Fe1 Si9b Fe3 3_665 1_565 106.64(13)
Fe1 Si9b Fe7 3_665 . 125.17(16)
Fe1 Si9b Si2a 3_665 1_565 56.66(10)
Fe1 Si9b Si9a 3_665 . 0
Fe1 Si9b Si2b 3_665 1_565 56.66(10)
Fe1 Si9b Al4 3_665 . 139.85(16)
Fe1 Si9b Al9 3_665 1_565 60.11(14)
Fe1 Si9b Al10 3_665 3_665 62.81(13)
Fe1 Si9b Al12 3_665 . 118.40(15)
Fe1 Si9b Al14 3_665 . 112.46(14)
Fe3 Si9b Fe7 1_565 . 122.68(15)
Fe3 Si9b Si2a 1_565 1_565 56.93(11)
Fe3 Si9b Si9a 1_565 . 0
Fe3 Si9b Si2b 1_565 1_565 56.93(11)
Fe3 Si9b Al4 1_565 . 61.99(13)
Fe3 Si9b Al9 1_565 1_565 60.32(15)
Fe3 Si9b Al10 1_565 3_665 141.01(16)
Fe3 Si9b Al12 1_565 . 55.18(11)
Fe3 Si9b Al14 1_565 . 123.16(16)
Fe7 Si9b Si2a . 1_565 135.58(17)
Fe7 Si9b Si9a . . 0
Fe7 Si9b Si2b . 1_565 135.58(17)
Fe7 Si9b Al4 . . 62.77(11)
Fe7 Si9b Al9 . 1_565 167.08(18)
Fe7 Si9b Al10 . 3_665 63.92(12)
Fe7 Si9b Al12 . . 109.17(14)
Fe7 Si9b Al14 . . 59.78(10)
Si2a Si9b Si9a 1_565 . 0
Si2a Si9b Si2b 1_565 1_565 0.0(5)
Si2a Si9b Al4 1_565 . 89.58(12)
Si2a Si9b Al9 1_565 1_565 57.27(12)
Si2a Si9b Al10 1_565 3_665 90.71(13)
Si2a Si9b Al12 1_565 . 103.26(16)
Si2a Si9b Al14 1_565 . 163.83(17)
Si9a Si9b Si2b . 1_565 0
Si9a Si9b Al4 . . 0
Si9a Si9b Al9 . 1_565 0
Si9a Si9b Al10 . 3_665 0
Si9a Si9b Al12 . . 0
Si9a Si9b Al14 . . 0
Si2b Si9b Al4 1_565 . 89.58(12)
Si2b Si9b Al9 1_565 1_565 57.27(12)
Si2b Si9b Al10 1_565 3_665 90.71(13)
Si2b Si9b Al12 1_565 . 103.26(16)
Si2b Si9b Al14 1_565 . 163.83(17)
Al4 Si9b Al9 . 1_565 122.3(2)
Al4 Si9b Al10 . 3_665 100.6(2)
Al4 Si9b Al12 . . 87.81(17)
Al4 Si9b Al14 . . 104.64(13)
Al9 Si9b Al10 1_565 3_665 122.92(19)
Al9 Si9b Al12 1_565 . 61.08(15)
Al9 Si9b Al14 1_565 . 107.59(16)
Al10 Si9b Al12 3_665 . 163.80(16)
Al10 Si9b Al14 3_665 . 94.12(13)
Al12 Si9b Al14 . . 70.24(13)
Fe2 Al1 Fe2 . 3_665 74.77(16)
Fe2 Al1 Fe3 . 2_655 104.8(2)
Fe2 Al1 Fe6 . . 178.47(16)
Fe2 Al1 Si1a . . 119.5(2)
Fe2 Al1 Si3a . . 57.56(15)
Fe2 Al1 Si1b . . 119.5(2)
Fe2 Al1 Si3b . . 57.56(15)
Fe2 Al1 Al5 . . 55.66(12)
Fe2 Al1 Al5 . 3_665 55.48(12)
Fe2 Al1 Al8 . . 119.39(19)
Fe2 Al1 Al12 . 2_645 125.58(17)
Fe2 Al1 Al15 . . 60.84(15)
Fe2 Al1 Al16 . 2_655 123.59(16)
Fe2 Al1 Fe3 3_665 2_655 179.40(19)
Fe2 Al1 Fe6 3_665 . 104.4(2)
Fe2 Al1 Si1a 3_665 . 57.19(15)
Fe2 Al1 Si3a 3_665 . 120.8(2)
Fe2 Al1 Si1b 3_665 . 57.19(15)
Fe2 Al1 Si3b 3_665 . 120.8(2)
Fe2 Al1 Al5 3_665 . 56.17(13)
Fe2 Al1 Al5 3_665 3_665 54.53(13)
Fe2 Al1 Al8 3_665 . 60.11(15)
Fe2 Al1 Al12 3_665 2_645 124.79(17)
Fe2 Al1 Al15 3_665 . 118.23(19)
Fe2 Al1 Al16 3_665 2_655 122.55(17)
Fe3 Al1 Fe6 2_655 . 76.02(16)
Fe3 Al1 Si1a 2_655 . 122.9(2)
Fe3 Al1 Si3a 2_655 . 58.66(15)
Fe3 Al1 Si1b 2_655 . 122.9(2)
Fe3 Al1 Si3b 2_655 . 58.66(15)
Fe3 Al1 Al5 2_655 . 123.25(17)
Fe3 Al1 Al5 2_655 3_665 125.61(17)
Fe3 Al1 Al8 2_655 . 120.48(19)
Fe3 Al1 Al12 2_655 2_645 55.79(13)
Fe3 Al1 Al15 2_655 . 61.77(15)
Fe3 Al1 Al16 2_655 2_655 57.29(13)
Fe6 Al1 Si1a . . 59.08(15)
Fe6 Al1 Si3a . . 122.3(2)
Fe6 Al1 Si1b . . 59.08(15)
Fe6 Al1 Si3b . . 122.3(2)
Fe6 Al1 Al5 . . 122.82(17)
Fe6 Al1 Al5 . 3_665 125.13(17)
Fe6 Al1 Al8 . . 60.85(15)
Fe6 Al1 Al12 . 2_645 55.95(12)
Fe6 Al1 Al15 . . 120.66(19)
Fe6 Al1 Al16 . 2_655 55.71(12)
Si1a Al1 Si3a . . 118.02(11)
Si1a Al1 Si1b . . 0.0(5)
Si1a Al1 Si3b . . 118.02(11)
Si1a Al1 Al5 . . 67.18(13)
Si1a Al1 Al5 . 3_665 109.3(2)
Si1a Al1 Al8 . . 67.04(18)
Si1a Al1 Al12 . 2_645 112.0(2)
Si1a Al1 Al15 . . 173.4(2)
Si1a Al1 Al16 . 2_655 68.31(14)
Si3a Al1 Si1b . . 118.02(11)
Si3a Al1 Si3b . . 0.0(5)
Si3a Al1 Al5 . . 68.00(14)
Si3a Al1 Al5 . 3_665 110.4(2)
Si3a Al1 Al8 . . 174.76(19)
Si3a Al1 Al12 . 2_645 111.5(2)
Si3a Al1 Al15 . . 68.08(18)
Si3a Al1 Al16 . 2_655 69.78(13)
Si1b Al1 Si3b . . 118.02(11)
Si1b Al1 Al5 . . 67.18(13)
Si1b Al1 Al5 . 3_665 109.3(2)
Si1b Al1 Al8 . . 67.04(18)
Si1b Al1 Al12 . 2_645 112.0(2)
Si1b Al1 Al15 . . 173.4(2)
Si1b Al1 Al16 . 2_655 68.31(14)
Si3b Al1 Al5 . . 68.00(14)
Si3b Al1 Al5 . 3_665 110.4(2)
Si3b Al1 Al8 . . 174.76(19)
Si3b Al1 Al12 . 2_645 111.5(2)
Si3b Al1 Al15 . . 68.08(18)
Si3b Al1 Al16 . 2_655 69.78(13)
Al5 Al1 Al5 . 3_665 88.94(19)
Al5 Al1 Al8 . . 114.4(2)
Al5 Al1 Al12 . 2_645 178.36(19)
Al5 Al1 Al15 . . 115.0(2)
Al5 Al1 Al16 . 2_655 88.24(11)
Al5 Al1 Al8 3_665 . 65.54(13)
Al5 Al1 Al12 3_665 2_645 92.69(11)
Al5 Al1 Al15 3_665 . 65.10(14)
Al5 Al1 Al16 3_665 2_655 176.9(2)
Al8 Al1 Al12 . 2_645 66.20(14)
Al8 Al1 Al15 . . 106.80(11)
Al8 Al1 Al16 . 2_655 114.5(2)
Al12 Al1 Al15 2_645 . 65.95(13)
Al12 Al1 Al16 2_645 2_655 90.13(19)
Al15 Al1 Al16 . 2_655 117.4(2)
Fe1 Al2 Fe1 2_655 4_455 75.18(12)
Fe1 Al2 Fe8 2_655 . 139.05(15)
Fe1 Al2 Si5a 2_655 2_645 52.36(10)
Fe1 Al2 Si8a 2_655 2_545 103.57(15)
Fe1 Al2 Si5b 2_655 2_645 52.36(10)
Fe1 Al2 Si8b 2_655 2_545 103.57(15)
Fe1 Al2 Al9 2_655 2_555 55.25(14)
Fe1 Al2 Al9 2_655 4_555 55.31(13)
Fe1 Al2 Al11 2_655 4_455 141.86(15)
Fe1 Al2 Al14 2_655 2_545 145.02(17)
Fe1 Al2 Fe8 4_455 . 145.67(16)
Fe1 Al2 Si5a 4_455 2_645 104.51(15)
Fe1 Al2 Si8a 4_455 2_545 136.17(15)
Fe1 Al2 Si5b 4_455 2_645 104.51(15)
Fe1 Al2 Si8b 4_455 2_545 136.17(15)
Fe1 Al2 Al9 4_455 2_555 54.86(13)
Fe1 Al2 Al9 4_455 4_555 55.18(14)
Fe1 Al2 Al11 4_455 4_455 100.04(14)
Fe1 Al2 Al14 4_455 2_545 101.50(12)
Fe8 Al2 Si5a . 2_645 102.14(15)
Fe8 Al2 Si8a . 2_545 53.14(10)
Fe8 Al2 Si5b . 2_645 102.14(15)
Fe8 Al2 Si8b . 2_545 53.14(10)
Fe8 Al2 Al9 . 2_555 138.29(17)
Fe8 Al2 Al9 . 4_555 133.84(17)
Fe8 Al2 Al11 . 4_455 53.25(9)
Fe8 Al2 Al14 . 2_545 53.77(9)
Si5a Al2 Si8a 2_645 2_545 52.57(11)
Si5a Al2 Si5b 2_645 2_645 0.0(5)
Si5a Al2 Si8b 2_645 2_545 52.57(11)
Si5a Al2 Al9 2_645 2_555 51.35(15)
Si5a Al2 Al9 2_645 4_555 107.67(17)
Si5a Al2 Al11 2_645 4_455 154.94(16)
Si5a Al2 Al14 2_645 2_545 96.91(14)
Si8a Al2 Si5b 2_545 2_645 52.57(11)
Si8a Al2 Si8b 2_545 2_545 0.0(5)
Si8a Al2 Al9 2_545 2_555 87.75(15)
Si8a Al2 Al9 2_545 4_555 156.10(19)
Si8a Al2 Al11 2_545 4_455 105.10(14)
Si8a Al2 Al14 2_545 2_545 54.49(10)
Si5b Al2 Si8b 2_645 2_545 52.57(11)
Si5b Al2 Al9 2_645 2_555 51.35(15)
Si5b Al2 Al9 2_645 4_555 107.67(17)
Si5b Al2 Al11 2_645 4_455 154.94(16)
Si5b Al2 Al14 2_645 2_545 96.91(14)
Si8b Al2 Al9 2_545 2_555 87.75(15)
Si8b Al2 Al9 2_545 4_555 156.10(19)
Si8b Al2 Al11 2_545 4_455 105.10(14)
Si8b Al2 Al14 2_545 2_545 54.49(10)
Al9 Al2 Al9 2_555 4_555 87.70(16)
Al9 Al2 Al11 2_555 4_455 149.57(18)
Al9 Al2 Al14 2_555 2_545 93.80(14)
Al9 Al2 Al11 4_555 4_455 90.40(15)
Al9 Al2 Al14 4_555 2_545 149.29(19)
Al11 Al2 Al14 4_455 2_545 73.07(11)
Fe2 Al3 Fe4 . . 107.53(18)
Fe2 Al3 Fe6 . 1_455 118.99(6)
Fe2 Al3 Fe8 . 2_555 113.9(2)
Fe2 Al3 Si1a . 1_455 123.68(19)
Fe2 Al3 Si3a . . 55.25(13)
Fe2 Al3 Si4a . 2_655 121.76(18)
Fe2 Al3 Si8a . . 144.28(17)
Fe2 Al3 Si1b . 1_455 123.68(19)
Fe2 Al3 Si3b . . 55.25(13)
Fe2 Al3 Si4b . 2_655 121.76(18)
Fe2 Al3 Si8b . . 144.28(17)
Fe2 Al3 Al6 . . 59.24(13)
Fe2 Al3 Al8 . 3_665 58.50(14)
Fe2 Al3 Al14 . . 88.63(16)
Fe4 Al3 Fe6 . 1_455 109.0(2)
Fe4 Al3 Fe8 . 2_555 98.05(6)
Fe4 Al3 Si1a . 1_455 127.50(17)
Fe4 Al3 Si3a . . 54.39(12)
Fe4 Al3 Si4a . 2_655 54.62(13)
Fe4 Al3 Si8a . . 52.42(8)
Fe4 Al3 Si1b . 1_455 127.50(17)
Fe4 Al3 Si3b . . 54.39(12)
Fe4 Al3 Si4b . 2_655 54.62(13)
Fe4 Al3 Si8b . . 52.42(8)
Fe4 Al3 Al6 . . 129.7(2)
Fe4 Al3 Al8 . 3_665 120.16(16)
Fe4 Al3 Al14 . . 59.80(8)
Fe6 Al3 Fe8 1_455 2_555 107.27(18)
Fe6 Al3 Si1a 1_455 1_455 57.02(13)
Fe6 Al3 Si3a 1_455 . 120.39(19)
Fe6 Al3 Si4a 1_455 2_655 55.82(14)
Fe6 Al3 Si8a 1_455 . 96.54(17)
Fe6 Al3 Si1b 1_455 1_455 57.02(13)
Fe6 Al3 Si3b 1_455 . 120.39(19)
Fe6 Al3 Si4b 1_455 2_655 55.82(14)
Fe6 Al3 Si8b 1_455 . 96.54(17)
Fe6 Al3 Al6 1_455 . 59.77(13)
Fe6 Al3 Al8 1_455 3_665 129.16(19)
Fe6 Al3 Al14 1_455 . 152.31(17)
Fe8 Al3 Si1a 2_555 1_455 53.04(12)
Fe8 Al3 Si3a 2_555 . 130.02(16)
Fe8 Al3 Si4a 2_555 2_655 122.80(17)
Fe8 Al3 Si8a 2_555 . 52.57(8)
Fe8 Al3 Si1b 2_555 1_455 53.04(12)
Fe8 Al3 Si3b 2_555 . 130.02(16)
Fe8 Al3 Si4b 2_555 2_655 122.80(17)
Fe8 Al3 Si8b 2_555 . 52.57(8)
Fe8 Al3 Al6 2_555 . 132.2(2)
Fe8 Al3 Al8 2_555 3_665 55.88(13)
Fe8 Al3 Al14 2_555 . 54.59(8)
Si1a Al3 Si3a 1_455 . 176.82(13)
Si1a Al3 Si4a 1_455 2_655 101.2(2)
Si1a Al3 Si8a 1_455 . 77.55(14)
Si1a Al3 Si1b 1_455 1_455 0.0(5)
Si1a Al3 Si3b 1_455 . 176.82(13)
Si1a Al3 Si4b 1_455 2_655 101.2(2)
Si1a Al3 Si8b 1_455 . 77.55(14)
Si1a Al3 Al6 1_455 . 89.51(16)
Si1a Al3 Al8 1_455 3_665 81.95(19)
Si1a Al3 Al14 1_455 . 107.49(15)
Si3a Al3 Si4a . 2_655 77.82(18)
Si3a Al3 Si8a . . 104.97(14)
Si3a Al3 Si1b . 1_455 176.82(13)
Si3a Al3 Si3b . . 0.0(5)
Si3a Al3 Si4b . 2_655 77.82(18)
Si3a Al3 Si8b . . 104.97(14)
Si3a Al3 Al6 . . 87.46(16)
Si3a Al3 Al8 . 3_665 99.2(2)
Si3a Al3 Al14 . . 75.63(14)
Si4a Al3 Si8a 2_655 . 73.97(14)
Si4a Al3 Si1b 2_655 1_455 101.2(2)
Si4a Al3 Si3b 2_655 . 77.82(18)
Si4a Al3 Si4b 2_655 2_655 0.0(5)
Si4a Al3 Si8b 2_655 . 73.97(14)
Si4a Al3 Al6 2_655 . 89.41(18)
Si4a Al3 Al8 2_655 3_665 174.77(16)
Si4a Al3 Al14 2_655 . 112.99(15)
Si8a Al3 Si1b . 1_455 77.55(14)
Si8a Al3 Si3b . . 104.97(14)
Si8a Al3 Si4b . 2_655 73.97(14)
Si8a Al3 Si8b . . 0.0(5)
Si8a Al3 Al6 . . 156.2(2)
Si8a Al3 Al8 . 3_665 102.87(14)
Si8a Al3 Al14 . . 56.11(8)
Si1b Al3 Si3b 1_455 . 176.82(13)
Si1b Al3 Si4b 1_455 2_655 101.2(2)
Si1b Al3 Si8b 1_455 . 77.55(14)
Si1b Al3 Al6 1_455 . 89.51(16)
Si1b Al3 Al8 1_455 3_665 81.95(19)
Si1b Al3 Al14 1_455 . 107.49(15)
Si3b Al3 Si4b . 2_655 77.82(18)
Si3b Al3 Si8b . . 104.97(14)
Si3b Al3 Al6 . . 87.46(16)
Si3b Al3 Al8 . 3_665 99.2(2)
Si3b Al3 Al14 . . 75.63(14)
Si4b Al3 Si8b 2_655 . 73.97(14)
Si4b Al3 Al6 2_655 . 89.41(18)
Si4b Al3 Al8 2_655 3_665 174.77(16)
Si4b Al3 Al14 2_655 . 112.99(15)
Si8b Al3 Al6 . . 156.2(2)
Si8b Al3 Al8 . 3_665 102.87(14)
Si8b Al3 Al14 . . 56.11(8)
Al6 Al3 Al8 . 3_665 94.81(19)
Al6 Al3 Al14 . . 147.7(2)
Al8 Al3 Al14 3_665 . 61.91(13)
Fe1 Al4 Fe3 1_565 1_565 117.52(6)
Fe1 Al4 Fe5 1_565 2_655 107.24(18)
Fe1 Al4 Fe7 1_565 . 110.4(2)
Fe1 Al4 Si2a 1_565 3_665 57.12(14)
Fe1 Al4 Si5a 1_565 . 56.55(13)
Fe1 Al4 Si7a 1_565 . 97.69(17)
Fe1 Al4 Si9a 1_565 . 122.4(2)
Fe1 Al4 Si2b 1_565 3_665 57.12(14)
Fe1 Al4 Si5b 1_565 . 56.55(13)
Fe1 Al4 Si7b 1_565 . 97.69(17)
Fe1 Al4 Si9b 1_565 . 122.4(2)
Fe1 Al4 Al10 1_565 1_565 59.03(13)
Fe1 Al4 Al13 1_565 . 152.30(17)
Fe1 Al4 Al15 1_565 2_655 128.26(19)
Fe3 Al4 Fe5 1_565 2_655 114.7(2)
Fe3 Al4 Fe7 1_565 . 107.91(18)
Fe3 Al4 Si2a 1_565 3_665 120.67(18)
Fe3 Al4 Si5a 1_565 . 125.4(2)
Fe3 Al4 Si7a 1_565 . 144.62(17)
Fe3 Al4 Si9a 1_565 . 55.71(13)
Fe3 Al4 Si2b 1_565 3_665 120.67(18)
Fe3 Al4 Si5b 1_565 . 125.4(2)
Fe3 Al4 Si7b 1_565 . 144.62(17)
Fe3 Al4 Si9b 1_565 . 55.71(13)
Fe3 Al4 Al10 1_565 1_565 58.51(13)
Fe3 Al4 Al13 1_565 . 90.02(16)
Fe3 Al4 Al15 1_565 2_655 59.32(14)
Fe5 Al4 Fe7 2_655 . 97.17(6)
Fe5 Al4 Si2a 2_655 3_665 123.07(17)
Fe5 Al4 Si5a 2_655 . 52.65(12)
Fe5 Al4 Si7a 2_655 . 52.00(7)
Fe5 Al4 Si9a 2_655 . 128.06(16)
Fe5 Al4 Si2b 2_655 3_665 123.07(17)
Fe5 Al4 Si5b 2_655 . 52.65(12)
Fe5 Al4 Si7b 2_655 . 52.00(7)
Fe5 Al4 Si9b 2_655 . 128.06(16)
Fe5 Al4 Al10 2_655 1_565 132.4(2)
Fe5 Al4 Al13 2_655 . 53.85(8)
Fe5 Al4 Al15 2_655 2_655 55.84(13)
Fe7 Al4 Si2a . 3_665 54.88(13)
Fe7 Al4 Si5a . . 125.40(17)
Fe7 Al4 Si7a . . 52.01(7)
Fe7 Al4 Si9a . . 53.74(12)
Fe7 Al4 Si2b . 3_665 54.88(13)
Fe7 Al4 Si5b . . 125.40(17)
Fe7 Al4 Si7b . . 52.01(7)
Fe7 Al4 Si9b . . 53.74(12)
Fe7 Al4 Al10 . 1_565 130.4(2)
Fe7 Al4 Al13 . . 59.29(8)
Fe7 Al4 Al15 . 2_655 119.59(16)
Si2a Al4 Si5a 3_665 . 100.6(2)
Si2a Al4 Si7a 3_665 . 74.71(14)
Si2a Al4 Si9a 3_665 . 78.00(18)
Si2a Al4 Si2b 3_665 3_665 0.0(5)
Si2a Al4 Si5b 3_665 . 100.6(2)
Si2a Al4 Si7b 3_665 . 74.71(14)
Si2a Al4 Si9b 3_665 . 78.00(18)
Si2a Al4 Al10 3_665 1_565 89.30(18)
Si2a Al4 Al13 3_665 . 112.81(15)
Si2a Al4 Al15 3_665 2_655 174.47(17)
Si5a Al4 Si7a . . 75.92(13)
Si5a Al4 Si9a . . 178.6(3)
Si5a Al4 Si2b . 3_665 100.6(2)
Si5a Al4 Si5b . . 0.0(5)
Si5a Al4 Si7b . . 75.92(13)
Si5a Al4 Si9b . . 178.6(3)
Si5a Al4 Al10 . 1_565 90.82(16)
Si5a Al4 Al13 . . 106.20(15)
Si5a Al4 Al15 . 2_655 82.90(18)
Si7a Al4 Si9a . . 103.57(14)
Si7a Al4 Si2b . 3_665 74.71(14)
Si7a Al4 Si5b . . 75.92(13)
Si7a Al4 Si7b . . 0.0(5)
Si7a Al4 Si9b . . 103.57(14)
Si7a Al4 Al10 . 1_565 156.6(2)
Si7a Al4 Al13 . . 55.11(8)
Si7a Al4 Al15 . 2_655 102.22(14)
Si9a Al4 Si2b . 3_665 78.00(18)
Si9a Al4 Si5b . . 178.6(3)
Si9a Al4 Si7b . . 103.57(14)
Si9a Al4 Si9b . . 0.0(5)
Si9a Al4 Al10 . 1_565 89.23(16)
Si9a Al4 Al13 . . 74.39(14)
Si9a Al4 Al15 . 2_655 98.5(2)
Si2b Al4 Si5b 3_665 . 100.6(2)
Si2b Al4 Si7b 3_665 . 74.71(14)
Si2b Al4 Si9b 3_665 . 78.00(18)
Si2b Al4 Al10 3_665 1_565 89.30(18)
Si2b Al4 Al13 3_665 . 112.81(15)
Si2b Al4 Al15 3_665 2_655 174.47(17)
Si5b Al4 Si7b . . 75.92(13)
Si5b Al4 Si9b . . 178.6(3)
Si5b Al4 Al10 . 1_565 90.82(16)
Si5b Al4 Al13 . . 106.20(15)
Si5b Al4 Al15 . 2_655 82.90(18)
Si7b Al4 Si9b . . 103.57(14)
Si7b Al4 Al10 . 1_565 156.6(2)
Si7b Al4 Al13 . . 55.11(8)
Si7b Al4 Al15 . 2_655 102.22(14)
Si9b Al4 Al10 . 1_565 89.23(16)
Si9b Al4 Al13 . . 74.39(14)
Si9b Al4 Al15 . 2_655 98.5(2)
Al10 Al4 Al13 1_565 . 148.2(2)
Al10 Al4 Al15 1_565 2_655 94.96(19)
Al13 Al4 Al15 . 2_655 61.89(13)
Fe2 Al5 Fe2 . 3_665 75.79(12)
Fe2 Al5 Fe7 . . 141.65(15)
Fe2 Al5 Si1a . . 105.55(15)
Fe2 Al5 Si3a . . 51.69(10)
Fe2 Al5 Si6a . 3_665 118.06(13)
Fe2 Al5 Si7a . . 138.62(17)
Fe2 Al5 Si1b . . 105.55(15)
Fe2 Al5 Si3b . . 51.69(10)
Fe2 Al5 Si6b . 3_665 118.06(13)
Fe2 Al5 Si7b . . 138.62(17)
Fe2 Al5 Al1 . . 56.75(14)
Fe2 Al5 Al1 . 3_665 56.40(13)
Fe2 Al5 Al8 . 3_665 55.45(10)
Fe2 Al5 Al14 . . 87.67(12)
Fe2 Al5 Al15 . 3_665 107.56(15)
Fe2 Al5 Fe7 3_665 . 142.48(16)
Fe2 Al5 Si1a 3_665 . 51.79(10)
Fe2 Al5 Si3a 3_665 . 105.81(15)
Fe2 Al5 Si6a 3_665 3_665 117.31(16)
Fe2 Al5 Si7a 3_665 . 103.66(12)
Fe2 Al5 Si1b 3_665 . 51.79(10)
Fe2 Al5 Si3b 3_665 . 105.81(15)
Fe2 Al5 Si6b 3_665 3_665 117.31(16)
Fe2 Al5 Si7b 3_665 . 103.66(12)
Fe2 Al5 Al1 3_665 . 57.07(13)
Fe2 Al5 Al1 3_665 3_665 55.54(14)
Fe2 Al5 Al8 3_665 3_665 106.68(15)
Fe2 Al5 Al14 3_665 . 161.82(15)
Fe2 Al5 Al15 3_665 3_665 55.73(11)
Fe7 Al5 Si1a . . 104.40(13)
Fe7 Al5 Si3a . . 103.67(15)
Fe7 Al5 Si6a . 3_665 52.05(9)
Fe7 Al5 Si7a . . 53.14(9)
Fe7 Al5 Si1b . . 104.40(13)
Fe7 Al5 Si3b . . 103.67(15)
Fe7 Al5 Si6b . 3_665 52.05(9)
Fe7 Al5 Si7b . . 53.14(9)
Fe7 Al5 Al1 . . 135.66(17)
Fe7 Al5 Al1 . 3_665 133.28(16)
Fe7 Al5 Al8 . 3_665 98.59(12)
Fe7 Al5 Al14 . . 54.12(9)
Fe7 Al5 Al15 . 3_665 98.50(14)
Si1a Al5 Si3a . . 92.78(14)
Si1a Al5 Si6a . 3_665 130.83(16)
Si1a Al5 Si7a . . 53.46(9)
Si1a Al5 Si1b . . 0.0(5)
Si1a Al5 Si3b . . 92.78(14)
Si1a Al5 Si6b . 3_665 130.83(16)
Si1a Al5 Si7b . . 53.46(9)
Si1a Al5 Al1 . . 51.37(15)
Si1a Al5 Al1 . 3_665 107.30(17)
Si1a Al5 Al8 . 3_665 156.78(17)
Si1a Al5 Al14 . . 142.83(16)
Si1a Al5 Al15 . 3_665 84.71(13)
Si3a Al5 Si6a . 3_665 131.51(14)
Si3a Al5 Si7a . . 90.73(13)
Si3a Al5 Si1b . . 92.78(14)
Si3a Al5 Si3b . . 0.0(5)
Si3a Al5 Si6b . 3_665 131.51(14)
Si3a Al5 Si7b . . 90.73(13)
Si3a Al5 Al1 . . 51.30(15)
Si3a Al5 Al1 . 3_665 108.08(17)
Si3a Al5 Al8 . 3_665 84.80(13)
Si3a Al5 Al14 . . 68.12(11)
Si3a Al5 Al15 . 3_665 157.60(17)
Si6a Al5 Si7a 3_665 . 99.25(14)
Si6a Al5 Si1b 3_665 . 130.83(16)
Si6a Al5 Si3b 3_665 . 131.51(14)
Si6a Al5 Si6b 3_665 3_665 0.0(5)
Si6a Al5 Si7b 3_665 . 99.25(14)
Si6a Al5 Al1 3_665 . 172.29(18)
Si6a Al5 Al1 3_665 3_665 81.23(13)
Si6a Al5 Al8 3_665 3_665 63.14(10)
Si6a Al5 Al14 3_665 . 63.98(10)
Si6a Al5 Al15 3_665 3_665 62.13(11)
Si7a Al5 Si1b . . 53.46(9)
Si7a Al5 Si3b . . 90.73(13)
Si7a Al5 Si6b . 3_665 99.25(14)
Si7a Al5 Si7b . . 0.0(5)
Si7a Al5 Al1 . . 87.61(14)
Si7a Al5 Al1 . 3_665 154.61(19)
Si7a Al5 Al8 . 3_665 149.42(16)
Si7a Al5 Al14 . . 93.71(13)
Si7a Al5 Al15 . 3_665 105.30(14)
Si1b Al5 Si3b . . 92.78(14)
Si1b Al5 Si6b . 3_665 130.83(16)
Si1b Al5 Si7b . . 53.46(9)
Si1b Al5 Al1 . . 51.37(15)
Si1b Al5 Al1 . 3_665 107.30(17)
Si1b Al5 Al8 . 3_665 156.78(17)
Si1b Al5 Al14 . . 142.83(16)
Si1b Al5 Al15 . 3_665 84.71(13)
Si3b Al5 Si6b . 3_665 131.51(14)
Si3b Al5 Si7b . . 90.73(13)
Si3b Al5 Al1 . . 51.30(15)
Si3b Al5 Al1 . 3_665 108.08(17)
Si3b Al5 Al8 . 3_665 84.80(13)
Si3b Al5 Al14 . . 68.12(11)
Si3b Al5 Al15 . 3_665 157.60(17)
Si6b Al5 Si7b 3_665 . 99.25(14)
Si6b Al5 Al1 3_665 . 172.29(18)
Si6b Al5 Al1 3_665 3_665 81.23(13)
Si6b Al5 Al8 3_665 3_665 63.14(10)
Si6b Al5 Al14 3_665 . 63.98(10)
Si6b Al5 Al15 3_665 3_665 62.13(11)
Si7b Al5 Al1 . . 87.61(14)
Si7b Al5 Al1 . 3_665 154.61(19)
Si7b Al5 Al8 . 3_665 149.42(16)
Si7b Al5 Al14 . . 93.71(13)
Si7b Al5 Al15 . 3_665 105.30(14)
Al1 Al5 Al1 . 3_665 91.06(16)
Al1 Al5 Al8 . 3_665 112.18(17)
Al1 Al5 Al14 . . 119.42(19)
Al1 Al5 Al15 . 3_665 112.75(17)
Al1 Al5 Al8 3_665 3_665 52.43(14)
Al1 Al5 Al14 3_665 . 108.87(15)
Al1 Al5 Al15 3_665 3_665 52.30(14)
Al8 Al5 Al14 3_665 . 56.58(10)
Al8 Al5 Al15 3_665 3_665 88.80(14)
Al14 Al5 Al15 . 3_665 124.87(15)
Fe2 Al6 Fe5 . . 114.73(18)
Fe2 Al6 Fe6 . 1_455 117.52(6)
Fe2 Al6 Fe8 . 4_554 105.8(2)
Fe2 Al6 Si1a . 3_665 55.25(13)
Fe2 Al6 Si5a . 2_645 123.76(18)
Fe2 Al6 Si1b . 3_665 55.25(13)
Fe2 Al6 Si5b . 2_645 123.76(18)
Fe2 Al6 Al3 . . 59.02(13)
Fe2 Al6 Al7 . . 93.30(16)
Fe2 Al6 Al8 . 1_455 126.6(2)
Fe2 Al6 Al11 . 1_455 150.11(17)
Fe2 Al6 Al15 . . 58.78(13)
Fe5 Al6 Fe6 . 1_455 104.8(2)
Fe5 Al6 Fe8 . 4_554 98.47(6)
Fe5 Al6 Si1a . 3_665 130.76(16)
Fe5 Al6 Si5a . 2_645 52.18(12)
Fe5 Al6 Si1b . 3_665 130.76(16)
Fe5 Al6 Si5b . 2_645 52.18(12)
Fe5 Al6 Al3 . . 132.0(2)
Fe5 Al6 Al7 . . 52.72(7)
Fe5 Al6 Al8 . 1_455 117.37(16)
Fe5 Al6 Al11 . 1_455 57.87(7)
Fe5 Al6 Al15 . . 56.23(12)
Fe6 Al6 Fe8 1_455 4_554 114.13(18)
Fe6 Al6 Si1a 1_455 3_665 122.76(18)
Fe6 Al6 Si5a 1_455 2_645 54.66(13)
Fe6 Al6 Si1b 1_455 3_665 122.76(18)
Fe6 Al6 Si5b 1_455 2_645 54.66(13)
Fe6 Al6 Al3 1_455 . 58.53(13)
Fe6 Al6 Al7 1_455 . 148.64(17)
Fe6 Al6 Al8 1_455 1_455 58.50(13)
Fe6 Al6 Al11 1_455 1_455 91.82(16)
Fe6 Al6 Al15 1_455 . 126.5(2)
Fe8 Al6 Si1a 4_554 3_665 52.85(13)
Fe8 Al6 Si5a 4_554 2_645 128.96(16)
Fe8 Al6 Si1b 4_554 3_665 52.85(13)
Fe8 Al6 Si5b 4_554 2_645 128.96(16)
Fe8 Al6 Al3 4_554 . 129.5(2)
Fe8 Al6 Al7 4_554 . 57.65(7)
Fe8 Al6 Al8 4_554 1_455 56.00(12)
Fe8 Al6 Al11 4_554 1_455 52.65(7)
Fe8 Al6 Al15 4_554 . 117.76(16)
Si1a Al6 Si5a 3_665 2_645 176.98(13)
Si1a Al6 Si1b 3_665 3_665 0.0(5)
Si1a Al6 Si5b 3_665 2_645 176.98(13)
Si1a Al6 Al3 3_665 . 87.39(18)
Si1a Al6 Al7 3_665 . 78.55(14)
Si1a Al6 Al8 3_665 1_455 81.65(18)
Si1a Al6 Al11 3_665 1_455 105.26(15)
Si1a Al6 Al15 3_665 . 98.8(2)
Si5a Al6 Si1b 2_645 3_665 176.98(13)
Si5a Al6 Si5b 2_645 2_645 0.0(5)
Si5a Al6 Al3 2_645 . 89.74(18)
Si5a Al6 Al7 2_645 . 104.46(15)
Si5a Al6 Al8 2_645 1_455 97.5(2)
Si5a Al6 Al11 2_645 1_455 76.82(14)
Si5a Al6 Al15 2_645 . 82.46(18)
Si1b Al6 Si5b 3_665 2_645 176.98(13)
Si1b Al6 Al3 3_665 . 87.39(18)
Si1b Al6 Al7 3_665 . 78.55(14)
Si1b Al6 Al8 3_665 1_455 81.65(18)
Si1b Al6 Al11 3_665 1_455 105.26(15)
Si1b Al6 Al15 3_665 . 98.8(2)
Si5b Al6 Al3 2_645 . 89.74(18)
Si5b Al6 Al7 2_645 . 104.46(15)
Si5b Al6 Al8 2_645 1_455 97.5(2)
Si5b Al6 Al11 2_645 1_455 76.82(14)
Si5b Al6 Al15 2_645 . 82.46(18)
Al3 Al6 Al7 . . 152.0(2)
Al3 Al6 Al8 . 1_455 92.73(17)
Al3 Al6 Al11 . 1_455 149.5(2)
Al3 Al6 Al15 . . 95.59(17)
Al7 Al6 Al8 . 1_455 108.75(13)
Al7 Al6 Al11 . 1_455 58.46(5)
Al7 Al6 Al15 . . 63.40(12)
Al8 Al6 Al11 1_455 1_455 62.72(12)
Al8 Al6 Al15 1_455 . 171.68(11)
Al11 Al6 Al15 1_455 . 109.36(13)
Fe5 Al7 Fe7 . 3_665 141.91(7)
Fe5 Al7 Fe8 . 4_554 103.76(7)
Fe5 Al7 Si2a . . 124.96(10)
Fe5 Al7 Si6a . . 95.37(6)
Fe5 Al7 Si7a . 3_665 155.39(9)
Fe5 Al7 Si2b . . 124.96(10)
Fe5 Al7 Si6b . . 95.37(6)
Fe5 Al7 Si7b . 3_665 155.39(9)
Fe5 Al7 Al6 . . 59.71(12)
Fe5 Al7 Al11 . 1_455 61.00(5)
Fe5 Al7 Al15 . . 55.13(9)
Fe5 Al7 Al16 . . 56.71(9)
Fe7 Al7 Fe8 3_665 4_554 112.14(7)
Fe7 Al7 Si2a 3_665 . 54.46(9)
Fe7 Al7 Si6a 3_665 . 47.28(5)
Fe7 Al7 Si7a 3_665 3_665 55.35(7)
Fe7 Al7 Si2b 3_665 . 54.46(9)
Fe7 Al7 Si6b 3_665 . 47.28(5)
Fe7 Al7 Si7b 3_665 3_665 55.35(7)
Fe7 Al7 Al6 3_665 . 132.83(12)
Fe7 Al7 Al11 3_665 1_455 155.04(7)
Fe7 Al7 Al15 3_665 . 99.45(9)
Fe7 Al7 Al16 3_665 . 111.84(10)
Fe8 Al7 Si2a 4_554 . 108.47(9)
Fe8 Al7 Si6a 4_554 . 144.79(7)
Fe8 Al7 Si7a 4_554 3_665 56.91(7)
Fe8 Al7 Si2b 4_554 . 108.47(9)
Fe8 Al7 Si6b 4_554 . 144.79(7)
Fe8 Al7 Si7b 4_554 3_665 56.91(7)
Fe8 Al7 Al6 4_554 . 57.36(11)
Fe8 Al7 Al11 4_554 1_455 53.38(5)
Fe8 Al7 Al15 4_554 . 109.70(9)
Fe8 Al7 Al16 4_554 . 119.48(9)
Si2a Al7 Si6a . . 82.92(8)
Si2a Al7 Si7a . 3_665 78.46(10)
Si2a Al7 Si2b . . 0.0(5)
Si2a Al7 Si6b . . 82.92(8)
Si2a Al7 Si7b . 3_665 78.46(10)
Si2a Al7 Al6 . . 164.85(13)
Si2a Al7 Al11 . 1_455 107.33(9)
Si2a Al7 Al15 . . 140.00(11)
Si2a Al7 Al16 . . 68.69(12)
Si6a Al7 Si7a . 3_665 95.11(8)
Si6a Al7 Si2b . . 82.92(8)
Si6a Al7 Si6b . . 0.0(5)
Si6a Al7 Si7b . 3_665 95.11(8)
Si6a Al7 Al6 . . 111.71(10)
Si6a Al7 Al11 . 1_455 156.16(7)
Si6a Al7 Al15 . . 58.79(8)
Si6a Al7 Al16 . . 95.73(8)
Si7a Al7 Si2b 3_665 . 78.46(10)
Si7a Al7 Si6b 3_665 . 95.11(8)
Si7a Al7 Si7b 3_665 3_665 0.0(5)
Si7a Al7 Al6 3_665 . 95.70(13)
Si7a Al7 Al11 3_665 1_455 107.88(8)
Si7a Al7 Al15 3_665 . 113.49(10)
Si7a Al7 Al16 3_665 . 143.70(12)
Si2b Al7 Si6b . . 82.92(8)
Si2b Al7 Si7b . 3_665 78.46(10)
Si2b Al7 Al6 . . 164.85(13)
Si2b Al7 Al11 . 1_455 107.33(9)
Si2b Al7 Al15 . . 140.00(11)
Si2b Al7 Al16 . . 68.69(12)
Si6b Al7 Si7b . 3_665 95.11(8)
Si6b Al7 Al6 . . 111.71(10)
Si6b Al7 Al11 . 1_455 156.16(7)
Si6b Al7 Al15 . . 58.79(8)
Si6b Al7 Al16 . . 95.73(8)
Si7b Al7 Al6 3_665 . 95.70(13)
Si7b Al7 Al11 3_665 1_455 107.88(8)
Si7b Al7 Al15 3_665 . 113.49(10)
Si7b Al7 Al16 3_665 . 143.70(12)
Al6 Al7 Al11 . 1_455 60.84(10)
Al6 Al7 Al15 . . 55.15(12)
Al6 Al7 Al16 . . 112.03(14)
Al11 Al7 Al15 1_455 . 104.69(9)
Al11 Al7 Al16 1_455 . 69.47(8)
Al15 Al7 Al16 . . 101.73(11)
Fe2 Al8 Fe6 3_665 . 102.28(12)
Fe2 Al8 Fe8 3_665 4_654 121.37(16)
Fe2 Al8 Si1a 3_665 . 53.32(10)
Fe2 Al8 Si6a 3_665 . 105.39(12)
Fe2 Al8 Si1b 3_665 . 53.32(10)
Fe2 Al8 Si6b 3_665 . 105.39(12)
Fe2 Al8 Al1 3_665 . 59.63(14)
Fe2 Al8 Al3 3_665 3_665 60.39(12)
Fe2 Al8 Al5 3_665 3_665 53.26(11)
Fe2 Al8 Al6 3_665 1_655 132.58(15)
Fe2 Al8 Al11 3_665 . 163.32(14)
Fe2 Al8 Al12 3_665 2_645 119.46(15)
Fe2 Al8 Al14 3_665 3_665 89.45(12)
Fe6 Al8 Fe8 . 4_654 122.01(14)
Fe6 Al8 Si1a . . 54.48(10)
Fe6 Al8 Si6a . . 106.01(14)
Fe6 Al8 Si1b . . 54.48(10)
Fe6 Al8 Si6b . . 106.01(14)
Fe6 Al8 Al1 . . 58.47(14)
Fe6 Al8 Al3 . 3_665 131.93(15)
Fe6 Al8 Al5 . 3_665 119.38(15)
Fe6 Al8 Al6 . 1_655 60.92(13)
Fe6 Al8 Al11 . . 92.60(12)
Fe6 Al8 Al12 . 2_645 53.73(11)
Fe6 Al8 Al14 . 3_665 165.45(16)
Fe8 Al8 Si1a 4_654 . 126.75(16)
Fe8 Al8 Si6a 4_654 . 97.59(11)
Fe8 Al8 Si1b 4_654 . 126.75(16)
Fe8 Al8 Si6b 4_654 . 97.59(11)
Fe8 Al8 Al1 4_654 . 178.17(18)
Fe8 Al8 Al3 4_654 3_665 61.54(12)
Fe8 Al8 Al5 4_654 3_665 117.10(15)
Fe8 Al8 Al6 4_654 1_655 61.52(12)
Fe8 Al8 Al11 4_654 . 53.57(8)
Fe8 Al8 Al12 4_654 2_645 117.46(14)
Fe8 Al8 Al14 4_654 3_665 55.89(9)
Si1a Al8 Si6a . . 135.64(15)
Si1a Al8 Si1b . . 0.0(5)
Si1a Al8 Si6b . . 135.64(15)
Si1a Al8 Al1 . . 55.06(13)
Si1a Al8 Al3 . 3_665 84.19(13)
Si1a Al8 Al5 . 3_665 98.98(14)
Si1a Al8 Al6 . 1_655 85.87(12)
Si1a Al8 Al11 . . 143.35(15)
Si1a Al8 Al12 . 2_645 100.26(15)
Si1a Al8 Al14 . 3_665 139.67(16)
Si6a Al8 Si1b . . 135.64(15)
Si6a Al8 Si6b . . 0.0(5)
Si6a Al8 Al1 . . 80.61(13)
Si6a Al8 Al3 . 3_665 121.49(14)
Si6a Al8 Al5 . 3_665 52.55(10)
Si6a Al8 Al6 . 1_655 121.59(15)
Si6a Al8 Al11 . . 62.63(8)
Si6a Al8 Al12 . 2_645 52.76(10)
Si6a Al8 Al14 . 3_665 61.98(9)
Si1b Al8 Si6b . . 135.64(15)
Si1b Al8 Al1 . . 55.06(13)
Si1b Al8 Al3 . 3_665 84.19(13)
Si1b Al8 Al5 . 3_665 98.98(14)
Si1b Al8 Al6 . 1_655 85.87(12)
Si1b Al8 Al11 . . 143.35(15)
Si1b Al8 Al12 . 2_645 100.26(15)
Si1b Al8 Al14 . 3_665 139.67(16)
Si6b Al8 Al1 . . 80.61(13)
Si6b Al8 Al3 . 3_665 121.49(14)
Si6b Al8 Al5 . 3_665 52.55(10)
Si6b Al8 Al6 . 1_655 121.59(15)
Si6b Al8 Al11 . . 62.63(8)
Si6b Al8 Al12 . 2_645 52.76(10)
Si6b Al8 Al14 . 3_665 61.98(9)
Al1 Al8 Al3 . 3_665 119.67(18)
Al1 Al8 Al5 . 3_665 62.03(15)
Al1 Al8 Al6 . 1_655 119.16(19)
Al1 Al8 Al11 . . 124.98(18)
Al1 Al8 Al12 . 2_645 61.19(15)
Al1 Al8 Al14 . 3_665 123.13(17)
Al3 Al8 Al5 3_665 3_665 87.26(16)
Al3 Al8 Al6 3_665 1_655 96.6(2)
Al3 Al8 Al11 3_665 . 114.34(14)
Al3 Al8 Al12 3_665 2_645 174.25(16)
Al3 Al8 Al14 3_665 3_665 61.56(11)
Al5 Al8 Al6 3_665 1_655 174.13(17)
Al5 Al8 Al11 3_665 . 112.63(13)
Al5 Al8 Al12 3_665 2_645 88.44(14)
Al5 Al8 Al14 3_665 3_665 61.28(11)
Al6 Al8 Al11 1_655 . 61.73(9)
Al6 Al8 Al12 1_655 2_645 87.43(17)
Al6 Al8 Al14 1_655 3_665 116.76(15)
Al11 Al8 Al12 . 2_645 64.01(11)
Al11 Al8 Al14 . 3_665 74.77(10)
Al12 Al8 Al14 2_645 3_665 112.93(14)
Fe1 Al9 Fe1 1_455 3_655 77.41(16)
Fe1 Al9 Fe3 1_455 . 178.07(15)
Fe1 Al9 Fe6 1_455 2_645 102.7(2)
Fe1 Al9 Si2a 1_455 . 123.2(2)
Fe1 Al9 Si4a 1_455 1_455 58.29(15)
Fe1 Al9 Si5a 1_455 1_445 58.21(15)
Fe1 Al9 Si9a 1_455 1_545 121.74(19)
Fe1 Al9 Si2b 1_455 . 123.2(2)
Fe1 Al9 Si4b 1_455 1_455 58.29(15)
Fe1 Al9 Si5b 1_455 1_445 58.21(15)
Fe1 Al9 Si9b 1_455 1_545 121.74(19)
Fe1 Al9 Al2 1_455 2_545 56.80(12)
Fe1 Al9 Al2 1_455 4_554 57.70(12)
Fe1 Al9 Al12 1_455 1_545 121.62(16)
Fe1 Al9 Al16 1_455 . 123.03(17)
Fe1 Al9 Fe3 3_655 . 103.6(2)
Fe1 Al9 Fe6 3_655 2_645 177.95(7)
Fe1 Al9 Si2a 3_655 . 58.47(15)
Fe1 Al9 Si4a 3_655 1_455 123.6(2)
Fe1 Al9 Si5a 3_655 1_445 121.1(2)
Fe1 Al9 Si9a 3_655 1_545 58.50(15)
Fe1 Al9 Si2b 3_655 . 58.47(15)
Fe1 Al9 Si4b 3_655 1_455 123.6(2)
Fe1 Al9 Si5b 3_655 1_445 121.1(2)
Fe1 Al9 Si9b 3_655 1_545 58.50(15)
Fe1 Al9 Al2 3_655 2_545 57.55(13)
Fe1 Al9 Al2 3_655 4_554 57.06(13)
Fe1 Al9 Al12 3_655 1_545 121.66(17)
Fe1 Al9 Al16 3_655 . 125.57(17)
Fe3 Al9 Fe6 . 2_645 76.22(16)
Fe3 Al9 Si2a . . 58.55(15)
Fe3 Al9 Si4a . 1_455 121.9(2)
Fe3 Al9 Si5a . 1_445 119.97(19)
Fe3 Al9 Si9a . 1_545 57.98(15)
Fe3 Al9 Si2b . . 58.55(15)
Fe3 Al9 Si4b . 1_455 121.9(2)
Fe3 Al9 Si5b . 1_445 119.97(19)
Fe3 Al9 Si9b . 1_545 57.98(15)
Fe3 Al9 Al2 . 2_545 122.26(16)
Fe3 Al9 Al2 . 4_554 124.23(17)
Fe3 Al9 Al12 . 1_545 56.46(12)
Fe3 Al9 Al16 . . 57.80(12)
Fe6 Al9 Si2a 2_645 . 122.6(2)
Fe6 Al9 Si4a 2_645 1_455 57.83(15)
Fe6 Al9 Si5a 2_645 1_445 57.74(15)
Fe6 Al9 Si9a 2_645 1_545 120.1(2)
Fe6 Al9 Si2b 2_645 . 122.6(2)
Fe6 Al9 Si4b 2_645 1_455 57.83(15)
Fe6 Al9 Si5b 2_645 1_445 57.74(15)
Fe6 Al9 Si9b 2_645 1_545 120.1(2)
Fe6 Al9 Al2 2_645 2_545 120.79(17)
Fe6 Al9 Al2 2_645 4_554 124.78(17)
Fe6 Al9 Al12 2_645 1_545 56.49(13)
Fe6 Al9 Al16 2_645 . 56.08(13)
Si2a Al9 Si4a . 1_455 118.50(11)
Si2a Al9 Si5a . 1_445 177.53(19)
Si2a Al9 Si9a . 1_545 64.09(18)
Si2a Al9 Si2b . . 0.0(5)
Si2a Al9 Si4b . 1_455 118.50(11)
Si2a Al9 Si5b . 1_445 177.53(19)
Si2a Al9 Si9b . 1_545 64.09(18)
Si2a Al9 Al2 . 2_545 112.9(2)
Si2a Al9 Al2 . 4_554 68.40(13)
Si2a Al9 Al12 . 1_545 111.8(2)
Si2a Al9 Al16 . . 69.93(14)
Si4a Al9 Si5a 1_455 1_445 63.90(18)
Si4a Al9 Si9a 1_455 1_545 177.2(2)
Si4a Al9 Si2b 1_455 . 118.50(11)
Si4a Al9 Si4b 1_455 1_455 0.0(5)
Si4a Al9 Si5b 1_455 1_445 63.90(18)
Si4a Al9 Si9b 1_455 1_545 177.2(2)
Si4a Al9 Al2 1_455 2_545 111.6(2)
Si4a Al9 Al2 1_455 4_554 69.67(14)
Si4a Al9 Al12 1_455 1_545 111.3(2)
Si4a Al9 Al16 1_455 . 67.18(13)
Si5a Al9 Si9a 1_445 1_545 113.51(11)
Si5a Al9 Si2b 1_445 . 177.53(19)
Si5a Al9 Si4b 1_445 1_455 63.90(18)
Si5a Al9 Si5b 1_445 1_445 0.0(5)
Si5a Al9 Si9b 1_445 1_545 113.51(11)
Si5a Al9 Al2 1_445 2_545 65.88(14)
Si5a Al9 Al2 1_445 4_554 113.6(2)
Si5a Al9 Al12 1_445 1_545 66.16(13)
Si5a Al9 Al16 1_445 . 111.2(2)
Si9a Al9 Si2b 1_545 . 64.09(18)
Si9a Al9 Si4b 1_545 1_455 177.2(2)
Si9a Al9 Si5b 1_545 1_445 113.51(11)
Si9a Al9 Si9b 1_545 1_545 0.0(5)
Si9a Al9 Al2 1_545 2_545 67.47(13)
Si9a Al9 Al2 1_545 4_554 112.9(2)
Si9a Al9 Al12 1_545 1_545 66.14(14)
Si9a Al9 Al16 1_545 . 113.6(2)
Si2b Al9 Si4b . 1_455 118.50(11)
Si2b Al9 Si5b . 1_445 177.53(19)
Si2b Al9 Si9b . 1_545 64.09(18)
Si2b Al9 Al2 . 2_545 112.9(2)
Si2b Al9 Al2 . 4_554 68.40(13)
Si2b Al9 Al12 . 1_545 111.8(2)
Si2b Al9 Al16 . . 69.93(14)
Si4b Al9 Si5b 1_455 1_445 63.90(18)
Si4b Al9 Si9b 1_455 1_545 177.2(2)
Si4b Al9 Al2 1_455 2_545 111.6(2)
Si4b Al9 Al2 1_455 4_554 69.67(14)
Si4b Al9 Al12 1_455 1_545 111.3(2)
Si4b Al9 Al16 1_455 . 67.18(13)
Si5b Al9 Si9b 1_445 1_545 113.51(11)
Si5b Al9 Al2 1_445 2_545 65.88(14)
Si5b Al9 Al2 1_445 4_554 113.6(2)
Si5b Al9 Al12 1_445 1_545 66.16(13)
Si5b Al9 Al16 1_445 . 111.2(2)
Si9b Al9 Al2 1_545 2_545 67.47(13)
Si9b Al9 Al2 1_545 4_554 112.9(2)
Si9b Al9 Al12 1_545 1_545 66.14(14)
Si9b Al9 Al16 1_545 . 113.6(2)
Al2 Al9 Al2 2_545 4_554 92.30(19)
Al2 Al9 Al12 2_545 1_545 86.24(11)
Al2 Al9 Al16 2_545 . 176.9(2)
Al2 Al9 Al12 4_554 1_545 178.5(2)
Al2 Al9 Al16 4_554 . 89.95(11)
Al12 Al9 Al16 1_545 . 91.52(19)
Fe1 Al10 Fe3 . . 114.86(6)
Fe1 Al10 Fe4 . 2_645 109.69(18)
Fe1 Al10 Fe7 . 3_665 109.6(2)
Fe1 Al10 Si2a . . 120.82(19)
Fe1 Al10 Si3a . 2_645 119.77(18)
Fe1 Al10 Si4a . . 56.06(13)
Fe1 Al10 Si6a . . 122.97(19)
Fe1 Al10 Si9a . 3_665 56.64(14)
Fe1 Al10 Si2b . . 120.82(19)
Fe1 Al10 Si3b . 2_645 119.77(18)
Fe1 Al10 Si4b . . 56.06(13)
Fe1 Al10 Si6b . . 122.97(19)
Fe1 Al10 Si9b . 3_665 56.64(14)
Fe1 Al10 Al4 . 1_545 56.86(13)
Fe3 Al10 Fe4 . 2_645 109.6(2)
Fe3 Al10 Fe7 . 3_665 109.60(18)
Fe3 Al10 Si2a . . 56.27(13)
Fe3 Al10 Si3a . 2_645 56.35(14)
Fe3 Al10 Si4a . . 121.43(19)
Fe3 Al10 Si6a . . 122.17(19)
Fe3 Al10 Si9a . 3_665 121.27(18)
Fe3 Al10 Si2b . . 56.27(13)
Fe3 Al10 Si3b . 2_645 56.35(14)
Fe3 Al10 Si4b . . 121.43(19)
Fe3 Al10 Si6b . . 122.17(19)
Fe3 Al10 Si9b . 3_665 121.27(18)
Fe3 Al10 Al4 . 1_545 58.01(13)
Fe4 Al10 Fe7 2_645 3_665 102.83(6)
Fe4 Al10 Si2a 2_645 . 128.91(18)
Fe4 Al10 Si3a 2_645 2_645 54.76(13)
Fe4 Al10 Si4a 2_645 . 54.74(12)
Fe4 Al10 Si6a 2_645 . 51.44(7)
Fe4 Al10 Si9a 2_645 3_665 128.50(18)
Fe4 Al10 Si2b 2_645 . 128.91(18)
Fe4 Al10 Si3b 2_645 2_645 54.76(13)
Fe4 Al10 Si4b 2_645 . 54.74(12)
Fe4 Al10 Si6b 2_645 . 51.44(7)
Fe4 Al10 Si9b 2_645 3_665 128.50(18)
Fe4 Al10 Al4 2_645 1_545 127.5(2)
Fe7 Al10 Si2a 3_665 . 54.59(12)
Fe7 Al10 Si3a 3_665 2_645 130.02(18)
Fe7 Al10 Si4a 3_665 . 128.41(18)
Fe7 Al10 Si6a 3_665 . 51.39(7)
Fe7 Al10 Si9a 3_665 3_665 54.14(13)
Fe7 Al10 Si2b 3_665 . 54.59(12)
Fe7 Al10 Si3b 3_665 2_645 130.02(18)
Fe7 Al10 Si4b 3_665 . 128.41(18)
Fe7 Al10 Si6b 3_665 . 51.39(7)
Fe7 Al10 Si9b 3_665 3_665 54.14(13)
Fe7 Al10 Al4 3_665 1_545 129.7(2)
Si2a Al10 Si3a . 2_645 101.9(2)
Si2a Al10 Si4a . . 175.71(11)
Si2a Al10 Si6a . . 92.01(14)
Si2a Al10 Si9a . 3_665 78.67(18)
Si2a Al10 Si2b . . 0.0(5)
Si2a Al10 Si3b . 2_645 101.9(2)
Si2a Al10 Si4b . . 175.71(11)
Si2a Al10 Si6b . . 92.01(14)
Si2a Al10 Si9b . 3_665 78.67(18)
Si2a Al10 Al4 . 1_545 88.96(16)
Si3a Al10 Si4a 2_645 . 78.42(18)
Si3a Al10 Si6a 2_645 . 92.84(15)
Si3a Al10 Si9a 2_645 3_665 175.23(11)
Si3a Al10 Si2b 2_645 . 101.9(2)
Si3a Al10 Si3b 2_645 2_645 0.0(5)
Si3a Al10 Si4b 2_645 . 78.42(18)
Si3a Al10 Si6b 2_645 . 92.84(15)
Si3a Al10 Si9b 2_645 3_665 175.23(11)
Si3a Al10 Al4 2_645 1_545 86.40(17)
Si4a Al10 Si6a . . 92.25(14)
Si4a Al10 Si9a . 3_665 100.7(2)
Si4a Al10 Si2b . . 175.71(11)
Si4a Al10 Si3b . 2_645 78.42(18)
Si4a Al10 Si4b . . 0.0(5)
Si4a Al10 Si6b . . 92.25(14)
Si4a Al10 Si9b . 3_665 100.7(2)
Si4a Al10 Al4 . 1_545 86.79(16)
Si6a Al10 Si9a . 3_665 91.87(15)
Si6a Al10 Si2b . . 92.01(14)
Si6a Al10 Si3b . 2_645 92.84(15)
Si6a Al10 Si4b . . 92.25(14)
Si6a Al10 Si6b . . 0.0(5)
Si6a Al10 Si9b . 3_665 91.87(15)
Si6a Al10 Al4 . 1_545 178.9(2)
Si9a Al10 Si2b 3_665 . 78.67(18)
Si9a Al10 Si3b 3_665 2_645 175.23(11)
Si9a Al10 Si4b 3_665 . 100.7(2)
Si9a Al10 Si6b 3_665 . 91.87(15)
Si9a Al10 Si9b 3_665 3_665 0.0(5)
Si9a Al10 Al4 3_665 1_545 88.87(18)
Si2b Al10 Si3b . 2_645 101.9(2)
Si2b Al10 Si4b . . 175.71(11)
Si2b Al10 Si6b . . 92.01(14)
Si2b Al10 Si9b . 3_665 78.67(18)
Si2b Al10 Al4 . 1_545 88.96(16)
Si3b Al10 Si4b 2_645 . 78.42(18)
Si3b Al10 Si6b 2_645 . 92.84(15)
Si3b Al10 Si9b 2_645 3_665 175.23(11)
Si3b Al10 Al4 2_645 1_545 86.40(17)
Si4b Al10 Si6b . . 92.25(14)
Si4b Al10 Si9b . 3_665 100.7(2)
Si4b Al10 Al4 . 1_545 86.79(16)
Si6b Al10 Si9b . 3_665 91.87(15)
Si6b Al10 Al4 . 1_545 178.9(2)
Si9b Al10 Al4 3_665 1_545 88.87(18)
Fe4 Al11 Fe5 2_645 1_655 111.92(7)
Fe4 Al11 Fe8 2_645 4_654 142.96(7)
Fe4 Al11 Si4a 2_645 . 54.57(9)
Fe4 Al11 Si8a 2_645 2_645 55.17(7)
Fe4 Al11 Si4b 2_645 . 54.57(9)
Fe4 Al11 Si8b 2_645 2_645 55.17(7)
Fe4 Al11 Al2 2_645 4_654 111.41(10)
Fe4 Al11 Al6 2_645 1_655 134.24(12)
Fe4 Al11 Al7 2_645 1_655 153.81(7)
Fe4 Al11 Al8 2_645 . 100.73(9)
Fe5 Al11 Fe8 1_655 4_654 103.43(7)
Fe5 Al11 Si4a 1_655 . 106.89(9)
Fe5 Al11 Si8a 1_655 2_645 56.90(7)
Fe5 Al11 Si4b 1_655 . 106.89(9)
Fe5 Al11 Si8b 1_655 2_645 56.90(7)
Fe5 Al11 Al2 1_655 4_654 118.88(9)
Fe5 Al11 Al6 1_655 1_655 57.47(11)
Fe5 Al11 Al7 1_655 1_655 53.37(5)
Fe5 Al11 Al8 1_655 . 110.22(9)
Fe8 Al11 Si4a 4_654 . 124.83(11)
Fe8 Al11 Si8a 4_654 2_645 155.84(9)
Fe8 Al11 Si4b 4_654 . 124.83(11)
Fe8 Al11 Si8b 4_654 2_645 155.84(9)
Fe8 Al11 Al2 4_654 4_654 56.66(9)
Fe8 Al11 Al6 4_654 1_655 59.35(12)
Fe8 Al11 Al7 4_654 1_655 60.62(5)
Fe8 Al11 Al8 4_654 . 55.20(9)
Si4a Al11 Si8a . 2_645 77.49(10)
Si4a Al11 Si4b . . 0.0(5)
Si4a Al11 Si8b . 2_645 77.49(10)
Si4a Al11 Al2 . 4_654 68.41(12)
Si4a Al11 Al6 . 1_655 163.01(13)
Si4a Al11 Al7 . 1_655 105.52(9)
Si4a Al11 Al8 . . 141.39(11)
Si8a Al11 Si4b 2_645 . 77.49(10)
Si8a Al11 Si8b 2_645 2_645 0.0(5)
Si8a Al11 Al2 2_645 4_654 142.57(12)
Si8a Al11 Al6 2_645 1_655 96.57(13)
Si8a Al11 Al7 2_645 1_655 107.59(8)
Si8a Al11 Al8 2_645 . 114.83(11)
Si4b Al11 Si8b . 2_645 77.49(10)
Si4b Al11 Al2 . 4_654 68.41(12)
Si4b Al11 Al6 . 1_655 163.01(13)
Si4b Al11 Al7 . 1_655 105.52(9)
Si4b Al11 Al8 . . 141.39(11)
Si8b Al11 Al2 2_645 4_654 142.57(12)
Si8b Al11 Al6 2_645 1_655 96.57(13)
Si8b Al11 Al7 2_645 1_655 107.59(8)
Si8b Al11 Al8 2_645 . 114.83(11)
Al2 Al11 Al6 4_654 1_655 111.56(14)
Al2 Al11 Al7 4_654 1_655 68.93(8)
Al2 Al11 Al8 4_654 . 101.59(11)
Al6 Al11 Al7 1_655 1_655 60.70(10)
Al6 Al11 Al8 1_655 . 55.55(12)
Al7 Al11 Al8 1_655 . 104.83(9)
Fe3 Al12 Fe4 1_565 . 142.01(15)
Fe3 Al12 Fe6 1_565 2_655 75.81(13)
Fe3 Al12 Si5a 1_565 1_455 105.94(15)
Fe3 Al12 Si6a 1_565 2_655 117.61(13)
Fe3 Al12 Si8a 1_565 . 139.29(17)
Fe3 Al12 Si9a 1_565 . 52.87(11)
Fe3 Al12 Si5b 1_565 1_455 105.94(15)
Fe3 Al12 Si6b 1_565 2_655 117.61(13)
Fe3 Al12 Si8b 1_565 . 139.29(17)
Fe3 Al12 Si9b 1_565 . 52.87(11)
Fe3 Al12 Al1 1_565 2_655 55.80(13)
Fe3 Al12 Al8 1_565 2_655 107.23(15)
Fe3 Al12 Al9 1_565 1_565 56.04(14)
Fe3 Al12 Al13 1_565 . 89.02(12)
Fe3 Al12 Al15 1_565 2_655 56.32(10)
Fe4 Al12 Fe6 . 2_655 142.06(16)
Fe4 Al12 Si5a . 1_455 103.88(13)
Fe4 Al12 Si6a . 2_655 51.69(9)
Fe4 Al12 Si8a . . 52.96(9)
Fe4 Al12 Si9a . . 102.99(15)
Fe4 Al12 Si5b . 1_455 103.88(13)
Fe4 Al12 Si6b . 2_655 51.69(9)
Fe4 Al12 Si8b . . 52.96(9)
Fe4 Al12 Si9b . . 102.99(15)
Fe4 Al12 Al1 . 2_655 133.25(16)
Fe4 Al12 Al8 . 2_655 98.33(14)
Fe4 Al12 Al9 . 1_565 137.37(17)
Fe4 Al12 Al13 . . 53.10(9)
Fe4 Al12 Al15 . 2_655 97.86(12)
Fe6 Al12 Si5a 2_655 1_455 52.41(10)
Fe6 Al12 Si6a 2_655 2_655 117.58(16)
Fe6 Al12 Si8a 2_655 . 103.66(12)
Fe6 Al12 Si9a 2_655 . 106.92(15)
Fe6 Al12 Si5b 2_655 1_455 52.41(10)
Fe6 Al12 Si6b 2_655 2_655 117.58(16)
Fe6 Al12 Si8b 2_655 . 103.66(12)
Fe6 Al12 Si9b 2_655 . 106.92(15)
Fe6 Al12 Al1 2_655 2_655 55.55(14)
Fe6 Al12 Al8 2_655 2_655 55.30(11)
Fe6 Al12 Al9 2_655 1_565 56.13(14)
Fe6 Al12 Al13 2_655 . 162.97(16)
Fe6 Al12 Al15 2_655 2_655 107.00(15)
Si5a Al12 Si6a 1_455 2_655 131.25(16)
Si5a Al12 Si8a 1_455 . 53.02(10)
Si5a Al12 Si9a 1_455 . 92.78(14)
Si5a Al12 Si5b 1_455 1_455 0.0(5)
Si5a Al12 Si6b 1_455 2_655 131.25(16)
Si5a Al12 Si8b 1_455 . 53.02(10)
Si5a Al12 Si9b 1_455 . 92.78(14)
Si5a Al12 Al1 1_455 2_655 107.95(17)
Si5a Al12 Al8 1_455 2_655 84.90(13)
Si5a Al12 Al9 1_455 1_565 51.93(15)
Si5a Al12 Al13 1_455 . 141.87(16)
Si5a Al12 Al15 1_455 2_655 157.95(18)
Si6a Al12 Si8a 2_655 . 99.00(14)
Si6a Al12 Si9a 2_655 . 130.37(15)
Si6a Al12 Si5b 2_655 1_455 131.25(16)
Si6a Al12 Si6b 2_655 2_655 0.0(5)
Si6a Al12 Si8b 2_655 . 99.00(14)
Si6a Al12 Si9b 2_655 . 130.37(15)
Si6a Al12 Al1 2_655 2_655 81.56(13)
Si6a Al12 Al8 2_655 2_655 62.87(11)
Si6a Al12 Al9 2_655 1_565 170.94(18)
Si6a Al12 Al13 2_655 . 62.66(10)
Si6a Al12 Al15 2_655 2_655 61.76(10)
Si8a Al12 Si9a . . 90.43(13)
Si8a Al12 Si5b . 1_455 53.02(10)
Si8a Al12 Si6b . 2_655 99.00(14)
Si8a Al12 Si8b . . 0.0(5)
Si8a Al12 Si9b . . 90.43(13)
Si8a Al12 Al1 . 2_655 154.65(19)
Si8a Al12 Al8 . 2_655 104.92(14)
Si8a Al12 Al9 . 1_565 89.21(14)
Si8a Al12 Al13 . . 92.87(13)
Si8a Al12 Al15 . 2_655 148.87(17)
Si9a Al12 Si5b . 1_455 92.78(14)
Si9a Al12 Si6b . 2_655 130.37(15)
Si9a Al12 Si8b . . 90.43(13)
Si9a Al12 Si9b . . 0.0(5)
Si9a Al12 Al1 . 2_655 108.63(17)
Si9a Al12 Al8 . 2_655 158.48(18)
Si9a Al12 Al9 . 1_565 52.78(15)
Si9a Al12 Al13 . . 68.31(11)
Si9a Al12 Al15 . 2_655 85.87(13)
Si5b Al12 Si6b 1_455 2_655 131.25(16)
Si5b Al12 Si8b 1_455 . 53.02(10)
Si5b Al12 Si9b 1_455 . 92.78(14)
Si5b Al12 Al1 1_455 2_655 107.95(17)
Si5b Al12 Al8 1_455 2_655 84.90(13)
Si5b Al12 Al9 1_455 1_565 51.93(15)
Si5b Al12 Al13 1_455 . 141.87(16)
Si5b Al12 Al15 1_455 2_655 157.95(18)
Si6b Al12 Si8b 2_655 . 99.00(14)
Si6b Al12 Si9b 2_655 . 130.37(15)
Si6b Al12 Al1 2_655 2_655 81.56(13)
Si6b Al12 Al8 2_655 2_655 62.87(11)
Si6b Al12 Al9 2_655 1_565 170.94(18)
Si6b Al12 Al13 2_655 . 62.66(10)
Si6b Al12 Al15 2_655 2_655 61.76(10)
Si8b Al12 Si9b . . 90.43(13)
Si8b Al12 Al1 . 2_655 154.65(19)
Si8b Al12 Al8 . 2_655 104.92(14)
Si8b Al12 Al9 . 1_565 89.21(14)
Si8b Al12 Al13 . . 92.87(13)
Si8b Al12 Al15 . 2_655 148.87(17)
Si9b Al12 Al1 . 2_655 108.63(17)
Si9b Al12 Al8 . 2_655 158.48(18)
Si9b Al12 Al9 . 1_565 52.78(15)
Si9b Al12 Al13 . . 68.31(11)
Si9b Al12 Al15 . 2_655 85.87(13)
Al1 Al12 Al8 2_655 2_655 52.61(14)
Al1 Al12 Al9 2_655 1_565 89.38(16)
Al1 Al12 Al13 2_655 . 109.41(15)
Al1 Al12 Al15 2_655 2_655 52.41(14)
Al8 Al12 Al9 2_655 1_565 111.41(17)
Al8 Al12 Al13 2_655 . 124.55(15)
Al8 Al12 Al15 2_655 2_655 88.35(14)
Al9 Al12 Al13 1_565 . 121.08(18)
Al9 Al12 Al15 1_565 2_655 112.35(18)
Al13 Al12 Al15 . 2_655 57.11(10)
Fe4 Al13 Fe5 . 2_655 142.71(12)
Fe4 Al13 Fe7 . . 118.20(10)
Fe4 Al13 Si3a . . 54.80(10)
Fe4 Al13 Si6a . 2_655 48.62(7)
Fe4 Al13 Si7a . . 153.55(13)
Fe4 Al13 Si3b . . 54.80(10)
Fe4 Al13 Si6b . 2_655 48.62(7)
Fe4 Al13 Si7b . . 153.55(13)
Fe4 Al13 Al4 . . 138.04(14)
Fe4 Al13 Al12 . . 55.32(10)
Fe4 Al13 Al14 . . 62.50(9)
Fe4 Al13 Al15 . 2_655 102.84(12)
Fe4 Al13 Al16 . 2_655 110.38(12)
Fe5 Al13 Fe7 2_655 . 98.66(10)
Fe5 Al13 Si3a 2_655 . 121.02(13)
Fe5 Al13 Si6a 2_655 2_655 95.71(9)
Fe5 Al13 Si7a 2_655 . 56.18(8)
Fe5 Al13 Si3b 2_655 . 121.02(13)
Fe5 Al13 Si6b 2_655 2_655 95.71(9)
Fe5 Al13 Si7b 2_655 . 56.18(8)
Fe5 Al13 Al4 2_655 . 58.92(12)
Fe5 Al13 Al12 2_655 . 116.17(12)
Fe5 Al13 Al14 2_655 . 154.01(13)
Fe5 Al13 Al15 2_655 2_655 55.13(9)
Fe5 Al13 Al16 2_655 2_655 54.70(9)
Fe7 Al13 Si3a . . 108.01(12)
Fe7 Al13 Si6a . 2_655 152.41(11)
Fe7 Al13 Si7a . . 53.59(8)
Fe7 Al13 Si3b . . 108.01(12)
Fe7 Al13 Si6b . 2_655 152.41(11)
Fe7 Al13 Si7b . . 53.59(8)
Fe7 Al13 Al4 . . 56.27(12)
Fe7 Al13 Al12 . . 99.54(11)
Fe7 Al13 Al14 . . 55.72(8)
Fe7 Al13 Al15 . 2_655 110.85(12)
Fe7 Al13 Al16 . 2_655 112.51(12)
Si3a Al13 Si6a . 2_655 84.03(11)
Si3a Al13 Si7a . . 101.34(13)
Si3a Al13 Si3b . . 0.0(5)
Si3a Al13 Si6b . 2_655 84.03(11)
Si3a Al13 Si7b . . 101.34(13)
Si3a Al13 Al4 . . 161.86(17)
Si3a Al13 Al12 . . 109.95(13)
Si3a Al13 Al14 . . 76.02(11)
Si3a Al13 Al15 . 2_655 141.05(15)
Si3a Al13 Al16 . 2_655 66.54(12)
Si6a Al13 Si7a 2_655 . 150.15(11)
Si6a Al13 Si3b 2_655 . 84.03(11)
Si6a Al13 Si6b 2_655 2_655 0.0(5)
Si6a Al13 Si7b 2_655 . 150.15(11)
Si6a Al13 Al4 2_655 . 114.09(14)
Si6a Al13 Al12 2_655 . 52.89(9)
Si6a Al13 Al14 2_655 . 106.14(11)
Si6a Al13 Al15 2_655 2_655 59.97(9)
Si6a Al13 Al16 2_655 2_655 95.01(11)
Si7a Al13 Si3b . . 101.34(13)
Si7a Al13 Si6b . 2_655 150.15(11)
Si7a Al13 Si7b . . 0.0(5)
Si7a Al13 Al4 . . 62.70(12)
Si7a Al13 Al12 . . 144.43(14)
Si7a Al13 Al14 . . 103.64(12)
Si7a Al13 Al15 . 2_655 103.44(12)
Si7a Al13 Al16 . 2_655 61.74(11)
Si3b Al13 Si6b . 2_655 84.03(11)
Si3b Al13 Si7b . . 101.34(13)
Si3b Al13 Al4 . . 161.86(17)
Si3b Al13 Al12 . . 109.95(13)
Si3b Al13 Al14 . . 76.02(11)
Si3b Al13 Al15 . 2_655 141.05(15)
Si3b Al13 Al16 . 2_655 66.54(12)
Si6b Al13 Si7b 2_655 . 150.15(11)
Si6b Al13 Al4 2_655 . 114.09(14)
Si6b Al13 Al12 2_655 . 52.89(9)
Si6b Al13 Al14 2_655 . 106.14(11)
Si6b Al13 Al15 2_655 2_655 59.97(9)
Si6b Al13 Al16 2_655 2_655 95.01(11)
Si7b Al13 Al4 . . 62.70(12)
Si7b Al13 Al12 . . 144.43(14)
Si7b Al13 Al14 . . 103.64(12)
Si7b Al13 Al15 . 2_655 103.44(12)
Si7b Al13 Al16 . 2_655 61.74(11)
Al4 Al13 Al12 . . 83.42(14)
Al4 Al13 Al14 . . 98.51(14)
Al4 Al13 Al15 . 2_655 55.91(14)
Al4 Al13 Al16 . 2_655 108.97(14)
Al12 Al13 Al14 . . 69.27(11)
Al12 Al13 Al15 . 2_655 61.17(11)
Al12 Al13 Al16 . 2_655 147.38(14)
Al14 Al13 Al15 . 2_655 125.38(13)
Al14 Al13 Al16 . 2_655 134.51(14)
Al15 Al13 Al16 2_655 2_655 100.10(12)
Fe4 Al14 Fe7 . . 117.53(10)
Fe4 Al14 Fe8 . 2_555 99.45(10)
Fe4 Al14 Si6a . 3_665 153.25(11)
Fe4 Al14 Si8a . . 53.63(8)
Fe4 Al14 Si9a . . 106.92(12)
Fe4 Al14 Si6b . 3_665 153.25(11)
Fe4 Al14 Si8b . . 53.63(8)
Fe4 Al14 Si9b . . 106.92(12)
Fe4 Al14 Al2 . 2_555 111.42(12)
Fe4 Al14 Al3 . . 57.08(12)
Fe4 Al14 Al5 . . 100.83(11)
Fe4 Al14 Al8 . 3_665 112.29(12)
Fe4 Al14 Al13 . . 55.22(8)
Fe7 Al14 Fe8 . 2_555 142.89(12)
Fe7 Al14 Si6a . 3_665 48.16(7)
Fe7 Al14 Si8a . . 152.17(13)
Fe7 Al14 Si9a . . 54.34(10)
Fe7 Al14 Si6b . 3_665 48.16(7)
Fe7 Al14 Si8b . . 152.17(13)
Fe7 Al14 Si9b . . 54.34(10)
Fe7 Al14 Al2 . 2_555 109.40(12)
Fe7 Al14 Al3 . . 139.54(14)
Fe7 Al14 Al5 . . 55.25(10)
Fe7 Al14 Al8 . 3_665 103.93(12)
Fe7 Al14 Al13 . . 62.32(9)
Fe8 Al14 Si6a 2_555 3_665 96.68(9)
Fe8 Al14 Si8a 2_555 . 56.15(8)
Fe8 Al14 Si9a 2_555 . 119.73(13)
Fe8 Al14 Si6b 2_555 3_665 96.68(9)
Fe8 Al14 Si8b 2_555 . 56.15(8)
Fe8 Al14 Si9b 2_555 . 119.73(13)
Fe8 Al14 Al2 2_555 2_555 54.92(9)
Fe8 Al14 Al3 2_555 . 59.25(12)
Fe8 Al14 Al5 2_555 . 117.37(12)
Fe8 Al14 Al8 2_555 3_665 55.31(9)
Fe8 Al14 Al13 2_555 . 154.36(13)
Si6a Al14 Si8a 3_665 . 150.68(11)
Si6a Al14 Si9a 3_665 . 82.93(11)
Si6a Al14 Si6b 3_665 3_665 0.0(5)
Si6a Al14 Si8b 3_665 . 150.68(11)
Si6a Al14 Si9b 3_665 . 82.93(11)
Si6a Al14 Al2 3_665 2_555 95.31(11)
Si6a Al14 Al3 3_665 . 115.97(14)
Si6a Al14 Al5 3_665 . 52.58(9)
Si6a Al14 Al8 3_665 3_665 61.26(9)
Si6a Al14 Al13 3_665 . 105.58(10)
Si8a Al14 Si9a . . 100.44(13)
Si8a Al14 Si6b . 3_665 150.68(11)
Si8a Al14 Si8b . . 0.0(5)
Si8a Al14 Si9b . . 100.44(13)
Si8a Al14 Al2 . 2_555 61.22(11)
Si8a Al14 Al3 . . 62.47(12)
Si8a Al14 Al5 . . 145.89(14)
Si8a Al14 Al8 . 3_665 103.61(12)
Si8a Al14 Al13 . . 103.49(12)
Si9a Al14 Si6b . 3_665 82.93(11)
Si9a Al14 Si8b . . 100.44(13)
Si9a Al14 Si9b . . 0.0(5)
Si9a Al14 Al2 . 2_555 65.08(11)
Si9a Al14 Al3 . . 161.02(17)
Si9a Al14 Al5 . . 109.48(13)
Si9a Al14 Al8 . 3_665 140.77(15)
Si9a Al14 Al13 . . 76.29(11)
Si6b Al14 Si8b 3_665 . 150.68(11)
Si6b Al14 Si9b 3_665 . 82.93(11)
Si6b Al14 Al2 3_665 2_555 95.31(11)
Si6b Al14 Al3 3_665 . 115.97(14)
Si6b Al14 Al5 3_665 . 52.58(9)
Si6b Al14 Al8 3_665 3_665 61.26(9)
Si6b Al14 Al13 3_665 . 105.58(10)
Si8b Al14 Si9b . . 100.44(13)
Si8b Al14 Al2 . 2_555 61.22(11)
Si8b Al14 Al3 . . 62.47(12)
Si8b Al14 Al5 . . 145.89(14)
Si8b Al14 Al8 . 3_665 103.61(12)
Si8b Al14 Al13 . . 103.49(12)
Si9b Al14 Al2 . 2_555 65.08(11)
Si9b Al14 Al3 . . 161.02(17)
Si9b Al14 Al5 . . 109.48(13)
Si9b Al14 Al8 . 3_665 140.77(15)
Si9b Al14 Al13 . . 76.29(11)
Al2 Al14 Al3 2_555 . 109.05(14)
Al2 Al14 Al5 2_555 . 147.54(15)
Al2 Al14 Al8 2_555 3_665 100.74(13)
Al2 Al14 Al13 2_555 . 133.12(14)
Al3 Al14 Al5 . . 85.15(14)
Al3 Al14 Al8 . 3_665 56.54(14)
Al3 Al14 Al13 . . 98.78(14)
Al5 Al14 Al8 . 3_665 62.14(11)
Al5 Al14 Al13 . . 69.35(11)
Al8 Al14 Al13 3_665 . 126.13(13)
Fe2 Al15 Fe3 . 2_655 101.24(12)
Fe2 Al15 Fe5 . . 122.22(14)
Fe2 Al15 Si3a . . 53.03(10)
Fe2 Al15 Si6a . . 107.15(14)
Fe2 Al15 Si3b . . 53.03(10)
Fe2 Al15 Si6b . . 107.15(14)
Fe2 Al15 Al1 . . 59.14(14)
Fe2 Al15 Al4 . 2_645 130.54(14)
Fe2 Al15 Al5 . 3_665 54.27(11)
Fe2 Al15 Al6 . . 60.67(13)
Fe2 Al15 Al7 . . 93.21(11)
Fe2 Al15 Al12 . 2_645 119.71(15)
Fe2 Al15 Al13 . 2_645 166.06(16)
Fe3 Al15 Fe5 2_655 . 120.91(15)
Fe3 Al15 Si3a 2_655 . 53.66(10)
Fe3 Al15 Si6a 2_655 . 106.75(12)
Fe3 Al15 Si3b 2_655 . 53.66(10)
Fe3 Al15 Si6b 2_655 . 106.75(12)
Fe3 Al15 Al1 2_655 . 58.53(14)
Fe3 Al15 Al4 2_655 2_645 59.74(12)
Fe3 Al15 Al5 2_655 3_665 120.02(15)
Fe3 Al15 Al6 2_655 . 131.37(15)
Fe3 Al15 Al7 2_655 . 164.40(14)
Fe3 Al15 Al12 2_655 2_645 53.66(11)
Fe3 Al15 Al13 2_655 2_645 90.43(12)
Fe5 Al15 Si3a . . 125.83(15)
Fe5 Al15 Si6a . . 97.04(11)
Fe5 Al15 Si3b . . 125.83(15)
Fe5 Al15 Si6b . . 97.04(11)
Fe5 Al15 Al1 . . 178.58(18)
Fe5 Al15 Al4 . 2_645 61.65(12)
Fe5 Al15 Al5 . 3_665 117.66(14)
Fe5 Al15 Al6 . . 61.88(12)
Fe5 Al15 Al7 . . 53.34(8)
Fe5 Al15 Al12 . 2_645 116.95(14)
Fe5 Al15 Al13 . 2_645 55.36(9)
Si3a Al15 Si6a . . 137.13(15)
Si3a Al15 Si3b . . 0.0(5)
Si3a Al15 Si6b . . 137.13(15)
Si3a Al15 Al1 . . 55.12(13)
Si3a Al15 Al4 . 2_645 83.74(12)
Si3a Al15 Al5 . 3_665 100.03(15)
Si3a Al15 Al6 . . 84.34(11)
Si3a Al15 Al7 . . 141.93(14)
Si3a Al15 Al12 . 2_645 99.84(14)
Si3a Al15 Al13 . 2_645 140.72(16)
Si6a Al15 Si3b . . 137.13(15)
Si6a Al15 Si6b . . 0.0(5)
Si6a Al15 Al1 . . 82.01(13)
Si6a Al15 Al4 . 2_645 121.73(14)
Si6a Al15 Al5 . 3_665 53.34(10)
Si6a Al15 Al6 . . 121.47(15)
Si6a Al15 Al7 . . 62.75(8)
Si6a Al15 Al12 . 2_645 53.48(10)
Si6a Al15 Al13 . 2_645 61.61(9)
Si3b Al15 Si6b . . 137.13(15)
Si3b Al15 Al1 . . 55.12(13)
Si3b Al15 Al4 . 2_645 83.74(12)
Si3b Al15 Al5 . 3_665 100.03(15)
Si3b Al15 Al6 . . 84.34(11)
Si3b Al15 Al7 . . 141.93(14)
Si3b Al15 Al12 . 2_645 99.84(14)
Si3b Al15 Al13 . 2_645 140.72(16)
Si6b Al15 Al1 . . 82.01(13)
Si6b Al15 Al4 . 2_645 121.73(14)
Si6b Al15 Al5 . 3_665 53.34(10)
Si6b Al15 Al6 . . 121.47(15)
Si6b Al15 Al7 . . 62.75(8)
Si6b Al15 Al12 . 2_645 53.48(10)
Si6b Al15 Al13 . 2_645 61.61(9)
Al1 Al15 Al4 . 2_645 117.95(18)
Al1 Al15 Al5 . 3_665 62.60(15)
Al1 Al15 Al6 . . 119.52(19)
Al1 Al15 Al7 . . 126.81(18)
Al1 Al15 Al12 . 2_645 61.64(15)
Al1 Al15 Al13 . 2_645 123.22(17)
Al4 Al15 Al5 2_645 3_665 175.06(16)
Al4 Al15 Al6 2_645 . 96.4(2)
Al4 Al15 Al7 2_645 . 114.38(14)
Al4 Al15 Al12 2_645 2_645 86.92(16)
Al4 Al15 Al13 2_645 2_645 62.21(10)
Al5 Al15 Al6 3_665 . 87.19(17)
Al5 Al15 Al7 3_665 . 64.43(11)
Al5 Al15 Al12 3_665 2_645 89.28(14)
Al5 Al15 Al13 3_665 2_645 113.14(14)
Al6 Al15 Al7 . . 61.45(9)
Al6 Al15 Al12 . 2_645 174.95(17)
Al6 Al15 Al13 . 2_645 116.55(15)
Al7 Al15 Al12 . 2_645 113.69(13)
Al7 Al15 Al13 . 2_645 74.49(10)
Al12 Al15 Al13 2_645 2_645 61.72(11)
Fe3 Al16 Fe5 . . 145.62(16)
Fe3 Al16 Fe6 . 2_645 74.81(12)
Fe3 Al16 Si4a . 1_455 104.68(15)
Fe3 Al16 Si7a . 2_645 134.74(15)
Fe3 Al16 Si4b . 1_455 104.68(15)
Fe3 Al16 Si7b . 2_645 134.74(15)
Fe3 Al16 Al1 . 2_645 55.16(13)
Fe3 Al16 Al7 . . 100.52(14)
Fe3 Al16 Al9 . . 55.21(14)
Fe3 Al16 Al13 . 2_645 100.41(12)
Fe5 Al16 Fe6 . 2_645 139.57(16)
Fe5 Al16 Si4a . 1_455 100.73(13)
Fe5 Al16 Si7a . 2_645 53.01(10)
Fe5 Al16 Si4b . 1_455 100.73(13)
Fe5 Al16 Si7b . 2_645 53.01(10)
Fe5 Al16 Al1 . 2_645 135.96(17)
Fe5 Al16 Al7 . . 53.87(9)
Fe5 Al16 Al9 . . 134.98(17)
Fe5 Al16 Al13 . 2_645 53.98(9)
Fe6 Al16 Si4a 2_645 1_455 52.00(10)
Fe6 Al16 Si7a 2_645 2_645 103.11(15)
Fe6 Al16 Si4b 2_645 1_455 52.00(10)
Fe6 Al16 Si7b 2_645 2_645 103.11(15)
Fe6 Al16 Al1 2_645 2_645 55.55(14)
Fe6 Al16 Al7 2_645 . 142.38(15)
Fe6 Al16 Al9 2_645 . 55.96(13)
Fe6 Al16 Al13 2_645 2_645 143.43(17)
Si4a Al16 Si7a 1_455 2_645 108.72(14)
Si4a Al16 Si4b 1_455 1_455 0.0(5)
Si4a Al16 Si7b 1_455 2_645 108.72(14)
Si4a Al16 Al1 1_455 2_645 107.55(17)
Si4a Al16 Al7 1_455 . 95.50(12)
Si4a Al16 Al9 1_455 . 51.69(15)
Si4a Al16 Al13 1_455 2_645 154.25(17)
Si7a Al16 Si4b 2_645 1_455 108.72(14)
Si7a Al16 Si7b 2_645 2_645 0.0(5)
Si7a Al16 Al1 2_645 2_645 85.74(14)
Si7a Al16 Al7 2_645 . 105.67(14)
Si7a Al16 Al9 2_645 . 156.70(19)
Si7a Al16 Al13 2_645 2_645 54.31(10)
Si4b Al16 Si7b 1_455 2_645 108.72(14)
Si4b Al16 Al1 1_455 2_645 107.55(17)
Si4b Al16 Al7 1_455 . 95.50(12)
Si4b Al16 Al9 1_455 . 51.69(15)
Si4b Al16 Al13 1_455 2_645 154.25(17)
Si7b Al16 Al1 2_645 2_645 85.74(14)
Si7b Al16 Al7 2_645 . 105.67(14)
Si7b Al16 Al9 2_645 . 156.70(19)
Si7b Al16 Al13 2_645 2_645 54.31(10)
Al1 Al16 Al7 2_645 . 149.62(18)
Al1 Al16 Al9 2_645 . 88.95(16)
Al1 Al16 Al13 2_645 2_645 91.45(14)
Al7 Al16 Al9 . . 90.19(15)
Al7 Al16 Al13 . 2_645 74.09(11)
Al9 Al16 Al13 . 2_645 148.66(19)

loop_
_geom_bond_atom_site_label_1
_geom_bond_atom_site_label_2
_geom_bond_site_symmetry_2
_geom_bond_distance
Fe1 Si2a 3_655 2.459(4)
Fe1 Si4a . 2.461(4)
Fe1 Si5a 1_545 2.446(4)
Fe1 Si9a 3_665 2.478(4)
Fe1 Si2b 3_655 2.459(4)
Fe1 Si4b . 2.461(4)
Fe1 Si5b 1_545 2.446(4)
Fe1 Si9b 3_665 2.478(4)
Fe1 Al2 2_645 2.572(4)
Fe1 Al2 4_654 2.601(4)
Fe1 Al4 1_545 2.577(5)
Fe1 Al9 1_655 2.526(6)
Fe1 Al9 3_655 2.520(6)
Fe1 Al10 . 2.639(5)
Fe2 Si1a 3_665 2.422(4)
Fe2 Si3a . 2.431(4)
Fe2 Si1b 3_665 2.422(4)
Fe2 Si3b . 2.431(4)
Fe2 Al1 . 2.538(6)
Fe2 Al1 3_665 2.563(6)
Fe2 Al3 . 2.626(5)
Fe2 Al5 . 2.506(4)
Fe2 Al5 3_665 2.537(4)
Fe2 Al6 . 2.632(5)
Fe2 Al8 3_665 2.576(4)
Fe2 Al15 . 2.582(4)
Fe3 Si2a . 2.460(4)
Fe3 Si3a 2_645 2.470(4)
Fe3 Si9a 1_545 2.457(4)
Fe3 Si2b . 2.460(4)
Fe3 Si3b 2_645 2.470(4)
Fe3 Si9b 1_545 2.457(4)
Fe3 Al1 2_645 2.530(6)
Fe3 Al4 1_545 2.625(5)
Fe3 Al9 . 2.518(6)
Fe3 Al10 . 2.639(5)
Fe3 Al12 1_545 2.530(4)
Fe3 Al15 2_645 2.614(4)
Fe3 Al16 . 2.594(4)
Fe4 Si3a . 2.395(4)
Fe4 Si4a 2_655 2.398(4)
Fe4 Si6a 2_655 2.265(2)
Fe4 Si8a . 2.408(3)
Fe4 Si3b . 2.395(4)
Fe4 Si4b 2_655 2.398(4)
Fe4 Si6b 2_655 2.265(2)
Fe4 Si8b . 2.408(3)
Fe4 Al3 . 2.623(4)
Fe4 Al10 2_655 2.619(4)
Fe4 Al11 2_655 2.608(2)
Fe4 Al12 . 2.572(4)
Fe4 Al13 . 2.501(3)
Fe4 Al14 . 2.701(3)
Fe5 Si5a 2_645 2.316(4)
Fe5 Si7a 2_645 2.413(3)
Fe5 Si8a 2_545 2.493(3)
Fe5 Si5b 2_645 2.316(4)
Fe5 Si7b 2_645 2.413(3)
Fe5 Si8b 2_545 2.493(3)
Fe5 Al4 2_645 2.636(4)
Fe5 Al6 . 2.629(4)
Fe5 Al7 . 2.423(2)
Fe5 Al11 1_455 2.6408(19)
Fe5 Al13 2_645 2.485(3)
Fe5 Al15 . 2.478(4)
Fe5 Al16 . 2.508(4)
Fe6 Si1a . 2.474(4)
Fe6 Si4a 2_755 2.442(4)
Fe6 Si5a 2_745 2.426(4)
Fe6 Si1b . 2.474(4)
Fe6 Si4b 2_755 2.442(4)
Fe6 Si5b 2_745 2.426(4)
Fe6 Al1 . 2.521(6)
Fe6 Al3 1_655 2.614(5)
Fe6 Al6 1_655 2.648(5)
Fe6 Al8 . 2.583(4)
Fe6 Al9 2_655 2.523(6)
Fe6 Al12 2_645 2.533(4)
Fe6 Al16 2_655 2.526(4)
Fe7 Si2a 3_665 2.388(4)
Fe7 Si6a 3_665 2.268(2)
Fe7 Si7a . 2.407(3)
Fe7 Si9a . 2.373(4)
Fe7 Si2b 3_665 2.388(4)
Fe7 Si6b 3_665 2.268(2)
Fe7 Si7b . 2.407(3)
Fe7 Si9b . 2.373(4)
Fe7 Al4 . 2.616(4)
Fe7 Al5 . 2.559(4)
Fe7 Al7 3_665 2.596(2)
Fe7 Al10 3_665 2.630(4)
Fe7 Al13 . 2.705(3)
Fe7 Al14 . 2.524(3)
Fe8 Si1a 2_645 2.317(4)
Fe8 Si7a 2_645 2.482(3)
Fe8 Si8a 2_545 2.413(3)
Fe8 Si1b 2_645 2.317(4)
Fe8 Si7b 2_645 2.482(3)
Fe8 Si8b 2_545 2.413(3)
Fe8 Al2 . 2.520(4)
Fe8 Al3 2_545 2.619(4)
Fe8 Al6 4_555 2.615(4)
Fe8 Al7 4_555 2.6238(19)
Fe8 Al8 4_455 2.466(4)
Fe8 Al11 4_455 2.417(2)
Fe8 Al14 2_545 2.484(3)
Si1a Si7a . 2.587(4)
Si1a Si1b . 0
Si1a Si7b . 2.587(4)
Si1a Al1 . 2.496(6)
Si1a Al3 1_655 2.568(6)
Si1a Al5 . 2.945(4)
Si1a Al6 3_665 2.590(7)
Si1a Al8 . 2.803(4)
Si2a Si9a 1_545 2.688(4)
Si2a Si2b . 0
Si2a Si9b 1_545 2.688(4)
Si2a Al4 3_665 2.565(7)
Si2a Al7 . 2.623(3)
Si2a Al9 . 2.514(6)
Si2a Al10 . 2.577(6)
Si3a Si3b . 0
Si3a Al1 . 2.511(6)
Si3a Al3 . 2.618(6)
Si3a Al5 . 2.984(5)
Si3a Al10 2_655 2.590(7)
Si3a Al13 . 2.691(4)
Si3a Al15 . 2.840(4)
Si4a Si5a 1_545 2.662(4)
Si4a Si4b . 0
Si4a Si5b 1_545 2.662(4)
Si4a Al3 2_645 2.603(7)
Si4a Al9 1_655 2.528(6)
Si4a Al10 . 2.598(6)
Si4a Al11 . 2.623(3)
Si4a Al16 1_655 2.970(4)
Si5a Si8a 1_655 2.553(4)
Si5a Si4b 1_565 2.662(4)
Si5a Si5b . 0
Si5a Si8b 1_655 2.553(4)
Si5a Al2 2_655 2.925(5)
Si5a Al4 . 2.586(6)
Si5a Al6 2_655 2.637(7)
Si5a Al9 1_665 2.503(6)
Si5a Al12 1_655 2.908(4)
Si6a Si6b . 0
Si6a Al5 3_665 2.609(4)
Si6a Al7 . 2.989(2)
Si6a Al8 . 2.932(4)
Si6a Al10 . 2.6010(14)
Si6a Al12 2_645 2.623(4)
Si6a Al13 2_645 2.922(3)
Si6a Al14 3_665 2.952(3)
Si6a Al15 . 2.875(4)
Si7a Si8a 1_655 2.514(3)
Si7a Si1b . 2.587(4)
Si7a Si7b . 0
Si7a Si8b 1_655 2.514(3)
Si7a Al4 . 2.851(3)
Si7a Al5 . 2.800(4)
Si7a Al7 3_665 2.586(3)
Si7a Al13 . 2.632(4)
Si7a Al16 2_655 2.854(5)
Si8a Si5b 1_455 2.553(4)
Si8a Si7b 1_455 2.514(3)
Si8a Si8b . 0
Si8a Al2 2_555 2.837(5)
Si8a Al3 . 2.815(4)
Si8a Al11 2_655 2.592(3)
Si8a Al12 . 2.808(4)
Si8a Al14 . 2.635(4)
Si9a Si2b 1_565 2.688(4)
Si9a Si9b . 0
Si9a Al4 . 2.633(6)
Si9a Al9 1_565 2.552(6)
Si9a Al10 3_665 2.584(7)
Si9a Al12 . 2.930(5)
Si9a Al14 . 2.665(4)
Si1b Si7b . 2.587(4)
Si1b Al1 . 2.496(6)
Si1b Al3 1_655 2.568(6)
Si1b Al5 . 2.945(4)
Si1b Al6 3_665 2.590(7)
Si1b Al8 . 2.803(4)
Si2b Si9b 1_545 2.688(4)
Si2b Al4 3_665 2.565(7)
Si2b Al7 . 2.623(3)
Si2b Al9 . 2.514(6)
Si2b Al10 . 2.577(6)
Si3b Al1 . 2.511(6)
Si3b Al3 . 2.618(6)
Si3b Al5 . 2.984(5)
Si3b Al10 2_655 2.590(7)
Si3b Al13 . 2.691(4)
Si3b Al15 . 2.840(4)
Si4b Si5b 1_545 2.662(4)
Si4b Al3 2_645 2.603(7)
Si4b Al9 1_655 2.528(6)
Si4b Al10 . 2.598(6)
Si4b Al11 . 2.623(3)
Si4b Al16 1_655 2.970(4)
Si5b Si8b 1_655 2.553(4)
Si5b Al2 2_655 2.925(5)
Si5b Al4 . 2.586(6)
Si5b Al6 2_655 2.637(7)
Si5b Al9 1_665 2.503(6)
Si5b Al12 1_655 2.908(4)
Si6b Al5 3_665 2.609(4)
Si6b Al7 . 2.989(2)
Si6b Al8 . 2.932(4)
Si6b Al10 . 2.6010(14)
Si6b Al12 2_645 2.623(4)
Si6b Al13 2_645 2.922(3)
Si6b Al14 3_665 2.952(3)
Si6b Al15 . 2.875(4)
Si7b Si8b 1_655 2.514(3)
Si7b Al4 . 2.851(3)
Si7b Al5 . 2.800(4)
Si7b Al7 3_665 2.586(3)
Si7b Al13 . 2.632(4)
Si7b Al16 2_655 2.854(5)
Si8b Al2 2_555 2.837(5)
Si8b Al3 . 2.815(4)
Si8b Al11 2_655 2.592(3)
Si8b Al12 . 2.808(4)
Si8b Al14 . 2.635(4)
Si9b Al4 . 2.633(6)
Si9b Al9 1_565 2.552(6)
Si9b Al10 3_665 2.584(7)
Si9b Al12 . 2.930(5)
Si9b Al14 . 2.665(4)
Al1 Al5 . 2.806(5)
Al1 Al5 3_665 2.874(5)
Al1 Al8 . 2.579(6)
Al1 Al12 2_645 2.845(5)
Al1 Al15 . 2.562(6)
Al1 Al16 2_655 2.849(5)
Al2 Al9 2_555 2.849(5)
Al2 Al9 4_555 2.835(5)
Al2 Al11 4_455 2.836(4)
Al2 Al14 2_545 2.917(4)
Al3 Al6 . 2.6982(16)
Al3 Al8 3_665 2.645(7)
Al3 Al14 . 2.788(4)
Al4 Al10 1_565 2.7694(16)
Al4 Al13 . 2.838(4)
Al4 Al15 2_655 2.657(7)
Al5 Al8 3_665 2.962(4)
Al5 Al14 . 2.938(4)
Al5 Al15 3_665 2.936(5)
Al6 Al7 . 2.815(3)
Al6 Al8 1_455 2.639(6)
Al6 Al11 1_455 2.818(3)
Al6 Al15 . 2.629(6)
Al7 Al11 1_455 2.751(2)
Al7 Al15 . 2.865(3)
Al7 Al16 . 2.809(4)
Al8 Al11 . 2.844(4)
Al8 Al12 2_645 2.970(5)
Al8 Al14 3_665 2.797(4)
Al9 Al12 1_545 2.805(5)
Al9 Al16 . 2.821(5)
Al12 Al13 . 2.967(4)
Al12 Al15 2_655 2.952(4)
Al13 Al14 . 2.696(3)
Al13 Al15 2_655 2.830(4)
Al13 Al16 2_655 2.911(4)

loop_
_jana_cell_twin_matrix_id
_jana_cell_twin_volume_fraction
_jana_cell_twin_matrix_1_1
_jana_cell_twin_matrix_1_2
_jana_cell_twin_matrix_1_3
_jana_cell_twin_matrix_2_1
_jana_cell_twin_matrix_2_2
_jana_cell_twin_matrix_2_3
_jana_cell_twin_matrix_3_1
_jana_cell_twin_matrix_3_2
_jana_cell_twin_matrix_3_3
1 0.7338(9) 1 0 0 0 1 0 0 0 1
2 0.2662(9) 0.5 0 -1.5 0 1 0 -0.5 0 -0.5
